data_1545905
loop_
_publ_author_name
'Bukhryakov, Konstantin V.'
'Schrock, Richard R.'
'Hoveyda, Amir H.'
'M\"uller, Peter'
'Becker, Jonathan'

_publ_section_title
;
 Synthesis of 2,6-Hexa-tert-butylterphenyl Derivatives,
 2,6-(2,4,6-t-Bu3C6H2)2C6H3X, where X = I, Li, OH, SH, N3, or NH2
;
_journal_name_full 'Organic Letters'
_journal_paper_doi 10.1021/acs.orglett.7b01062
_journal_year 2017
_chemical_formula_sum 'C126 H183 Cl6 O3 W1.5'
_chemical_formula_weight 2234.19
_space_group_crystal_system monoclinic
_space_group_IT_number 15
_space_group_name_Hall '-C 2yc'
_space_group_name_H-M_alt 'C 1 2/c 1'
_symmetry_space_group_name_Hall '-C 2yc'
_symmetry_space_group_name_H-M 'C 1 2/c 1'
_atom_sites_solution_hydrogens geom
_atom_sites_solution_primary direct
_atom_sites_solution_secondary difmap
_audit_creation_method SHELXL-2014/7
_cell_angle_alpha 90
_cell_angle_beta 90
_cell_angle_gamma 90
_cell_formula_units_Z 8
_cell_length_a 19.931(4)
_cell_length_b 65.396(14)
_cell_length_c 18.862(4)
_cell_measurement_reflns_used 9799
_cell_measurement_temperature 100(2)
_cell_measurement_theta_max 29.71
_cell_measurement_theta_min 2.31
_cell_volume 24585(9)
_computing_cell_refinement 'SAINT 7.46A (Bruker-AXS, 2015)'
_computing_data_collection 'APEX2 v2011.4.0 (Bruker-AXS, 2015)'
_computing_data_reduction 'SAINT 7.46A (Bruker-AXS, 2015)'
_computing_molecular_graphics 'Bruker SHELXTL'
_computing_publication_material 'Bruker SHELXTL'
_computing_structure_refinement 'SHELXL-2014/7 (Sheldrick, 2014)'
_computing_structure_solution 'SHELXT-2015 (Sheldrick, 2015)'
_diffrn_ambient_temperature 100(2)
_diffrn_detector_area_resol_mean 8.3
_diffrn_measured_fraction_theta_full 1.000
_diffrn_measured_fraction_theta_max 0.999
_diffrn_measurement_device_type 'Bruker Smart APEX2 CCD'
_diffrn_measurement_method '\f and \w scans'
_diffrn_radiation_type MoK\a
_diffrn_radiation_wavelength 0.71073
_diffrn_reflns_av_R_equivalents 0.1053
_diffrn_reflns_av_unetI/netI 0.0414
_diffrn_reflns_Laue_measured_fraction_full 1.000
_diffrn_reflns_Laue_measured_fraction_max 0.999
_diffrn_reflns_limit_h_max 26
_diffrn_reflns_limit_h_min -26
_diffrn_reflns_limit_k_max 87
_diffrn_reflns_limit_k_min -87
_diffrn_reflns_limit_l_max 25
_diffrn_reflns_limit_l_min -25
_diffrn_reflns_number 405290
_diffrn_reflns_point_group_measured_fraction_full 1.000
_diffrn_reflns_point_group_measured_fraction_max 0.999
_diffrn_reflns_theta_full 25.242
_diffrn_reflns_theta_max 28.303
_diffrn_reflns_theta_min 1.068
_diffrn_source 'I\mS micro-focus sealed tube, multilayer optics'
_exptl_absorpt_coefficient_mu 1.582
_exptl_absorpt_correction_T_max 0.0099
_exptl_absorpt_correction_T_min 0.0006
_exptl_absorpt_correction_type multi-scan
_exptl_absorpt_process_details 'SADABS (Sheldrick, 2009)'
_exptl_crystal_colour black
_exptl_crystal_density_diffrn 1.207
_exptl_crystal_density_method 'not measured'
_exptl_crystal_description plate
_exptl_crystal_F_000 9408
_exptl_crystal_size_max 0.558
_exptl_crystal_size_mid 0.550
_exptl_crystal_size_min 0.050
_refine_diff_density_max 6.215
_refine_diff_density_min -7.667
_refine_diff_density_rms 0.273
_refine_ls_extinction_method none
_refine_ls_goodness_of_fit_ref 1.274
_refine_ls_hydrogen_treatment constr
_refine_ls_matrix_type full
_refine_ls_number_parameters 2242
_refine_ls_number_reflns 30563
_refine_ls_number_restraints 33729
_refine_ls_restrained_S_all 1.123
_refine_ls_R_factor_all 0.1796
_refine_ls_R_factor_gt 0.1707
_refine_ls_shift/su_max 0.080
_refine_ls_shift/su_mean 0.009
_refine_ls_structure_factor_coef Fsqd
_refine_ls_weighting_details 'w=1/[\s^2^(Fo^2^)+(0.1993P)^2^+623.4207P] where P=(Fo^2^+2Fc^2^)/3'
_refine_ls_weighting_scheme calc
_refine_ls_wR_factor_gt 0.4547
_refine_ls_wR_factor_ref 0.4625
_reflns_Friedel_coverage 0.000
_reflns_number_gt 27631
_reflns_number_total 30563
_reflns_threshold_expression 'I > 2\s(I)'
_cod_data_source_file ol7b01062_si_002.cif
_cod_data_source_block X17061
_cod_original_cell_volume 24584(9)
_cod_original_formula_sum 'C126 H183 Cl6 O3 W1.50'
_cod_database_code 1545905
_shelx_shelxl_version_number 2014/7
_shelx_space_group_comment
; 
The symmetry employed for this shelxl refinement is uniquely defined 
by the following loop, which should always be used as a source of 
symmetry information in preference to the above space-group names. 
They are only intended as comments. 
;
_shelx_estimated_absorpt_t_min 0.472
_shelx_estimated_absorpt_t_max 0.925

loop_
_space_group_symop_operation_xyz
'x, y, z'
'-x, y, -z+1/2'
'x+1/2, y+1/2, z'
'-x+1/2, y+1/2, -z+1/2'
'-x, -y, -z'
'x, -y, z-1/2'
'-x+1/2, -y+1/2, -z'
'x+1/2, -y+1/2, z-1/2'

loop_
_atom_site_label
_atom_site_type_symbol
_atom_site_fract_x
_atom_site_fract_y
_atom_site_fract_z
_atom_site_U_iso_or_equiv
_atom_site_adp_type
_atom_site_occupancy
_atom_site_site_symmetry_order
_atom_site_calc_flag
_atom_site_refinement_flags_posn
_atom_site_refinement_flags_adp
_atom_site_refinement_flags_occupancy
_atom_site_disorder_assembly
_atom_site_disorder_group
W1 W 0.24943(2) 0.57655(2) 0.01462(2) 0.04272(4) Uani 0.5681(7) 1 d D U P A 1
Cl1 Cl 0.36141(9) 0.57212(3) 0.00334(8) 0.04926(17) Uani 0.5681(7) 1 d D U P A 1
Cl2 Cl 0.23348(9) 0.54218(3) -0.00148(8) 0.04926(17) Uani 0.5681(7) 1 d D U P A 1
Cl3 Cl 0.13408(9) 0.57522(3) 0.01499(9) 0.04926(17) Uani 0.5681(7) 1 d D U P A 1
Cl4 Cl 0.24077(9) 0.61155(3) 0.02675(8) 0.04926(17) Uani 0.5681(7) 1 d D U P A 1
W1A W 0.25225(3) 0.57722(2) 0.01351(2) 0.04272(4) Uani 0.4319(7) 1 d D U P A 2
Cl1A Cl 0.36880(11) 0.57727(4) 0.02604(11) 0.04926(17) Uani 0.4319(7) 1 d D U P A 2
Cl2A Cl 0.26174(12) 0.54266(3) 0.01136(10) 0.04926(17) Uani 0.4319(7) 1 d D U P A 2
Cl3A Cl 0.13661(11) 0.58085(4) 0.03027(11) 0.04926(17) Uani 0.4319(7) 1 d D U P A 2
Cl4A Cl 0.26185(12) 0.61284(3) 0.00704(10) 0.04926(17) Uani 0.4319(7) 1 d D U P A 2
O1 O 0.2421(3) 0.57816(7) -0.08545(16) 0.0429(3) Uani 0.5681(7) 1 d D U P A 1
C1 C 0.23264(16) 0.57789(6) -0.15930(17) 0.0473(5) Uani 0.5681(7) 1 d D U P A 1
C2 C 0.18161(15) 0.57207(5) -0.19572(17) 0.0504(5) Uani 0.5681(7) 1 d D U P A 1
C3 C 0.1743(2) 0.56970(7) -0.25592(18) 0.0508(6) Uani 0.5681(7) 1 d D U P A 1
H3 H 0.1324 0.5652 -0.2743 0.061 Uiso 0.5681(7) 1 calc R U P A 1
C4 C 0.23273(18) 0.57385(10) -0.3046(2) 0.0515(6) Uani 0.5681(7) 1 d D U P A 1
H4 H 0.2291 0.5715 -0.3542 0.062 Uiso 0.5681(7) 1 calc R U P A 1
C5 C 0.2945(2) 0.58148(11) -0.27422(19) 0.0496(5) Uani 0.5681(7) 1 d D U P A 1
H5 H 0.3315 0.5853 -0.3030 0.060 Uiso 0.5681(7) 1 calc R U P A 1
C6 C 0.29699(15) 0.58301(9) -0.19925(17) 0.0491(5) Uani 0.5681(7) 1 d D U P A 1
C11 C 0.11147(15) 0.56757(5) -0.15699(18) 0.0522(3) Uani 0.5681(7) 1 d D U P A 1
C12 C 0.06471(14) 0.58161(4) -0.13437(14) 0.0522(3) Uani 0.5681(7) 1 d D U P A 1
C13 C 0.01064(18) 0.57813(5) -0.09490(19) 0.0522(3) Uani 0.5681(7) 1 d D U P A 1
H13 H -0.0184 0.5890 -0.0814 0.063 Uiso 0.5681(7) 1 calc R U P A 1
C14 C -0.00282(17) 0.55681(5) -0.0727(2) 0.0522(3) Uani 0.5681(7) 1 d D U P A 1
C15 C 0.04275(18) 0.54264(7) -0.0923(3) 0.0522(3) Uani 0.5681(7) 1 d D U P A 1
H15 H 0.0347 0.5290 -0.0771 0.063 Uiso 0.5681(7) 1 calc R U P A 1
C16 C 0.10087(19) 0.54599(4) -0.1328(2) 0.0522(3) Uani 0.5681(7) 1 d D U P A 1
C31 C 0.36694(12) 0.58927(4) -0.16361(10) 0.0544(2) Uani 0.5681(7) 1 d D U P A 1
C32 C 0.41920(9) 0.57665(4) -0.14450(6) 0.0544(2) Uani 0.5681(7) 1 d D U P A 1
C33 C 0.47268(12) 0.58038(5) -0.10680(9) 0.0559(5) Uani 0.5681(7) 1 d D U P A 1
H33 H 0.5063 0.5706 -0.0960 0.067 Uiso 0.5681(7) 1 calc R U P A 1
C34 C 0.47399(17) 0.60378(5) -0.0810(2) 0.0544(2) Uani 0.5681(7) 1 d D U P A 1
C35 C 0.42870(17) 0.61506(7) -0.0965(3) 0.0544(2) Uani 0.5681(7) 1 d D U P A 1
H35 H 0.4328 0.6288 -0.0806 0.065 Uiso 0.5681(7) 1 calc R U P A 1
C36 C 0.36839(17) 0.61024(5) -0.1365(2) 0.0544(2) Uani 0.5681(7) 1 d D U P A 1
C17 C 0.05808(19) 0.60452(5) -0.15064(18) 0.0522(3) Uani 0.5681(7) 1 d D U P A 1
C18 C 0.0995(3) 0.61787(8) -0.1000(3) 0.0579(9) Uani 0.5681(7) 1 d D U P A 1
H18A H 0.0936 0.6323 -0.1125 0.087 Uiso 0.5681(7) 1 calc R U P A 1
H18B H 0.0843 0.6156 -0.0512 0.087 Uiso 0.5681(7) 1 calc R U P A 1
H18C H 0.1471 0.6142 -0.1039 0.087 Uiso 0.5681(7) 1 calc R U P A 1
C19 C -0.01311(19) 0.61270(10) -0.1344(4) 0.0634(11) Uani 0.5681(7) 1 d D U P A 1
H19A H -0.0151 0.6273 -0.1455 0.095 Uiso 0.5681(7) 1 calc R U P A 1
H19B H -0.0460 0.6053 -0.1633 0.095 Uiso 0.5681(7) 1 calc R U P A 1
H19C H -0.0232 0.6106 -0.0840 0.095 Uiso 0.5681(7) 1 calc R U P A 1
C20 C 0.0699(4) 0.60989(12) -0.22892(19) 0.0623(13) Uani 0.5681(7) 1 d D U P A 1
H20A H 0.0650 0.6247 -0.2356 0.093 Uiso 0.5681(7) 1 calc R U P A 1
H20B H 0.1153 0.6057 -0.2427 0.093 Uiso 0.5681(7) 1 calc R U P A 1
H20C H 0.0371 0.6027 -0.2584 0.093 Uiso 0.5681(7) 1 calc R U P A 1
C21 C -0.06019(17) 0.55297(6) -0.01945(18) 0.0578(6) Uani 0.5681(7) 1 d D U P A 1
C22 C -0.0621(4) 0.53013(5) 0.0029(4) 0.0586(13) Uani 0.5681(7) 1 d D U P A 1
H22A H -0.0179 0.5260 0.0207 0.088 Uiso 0.5681(7) 1 calc R U P A 1
H22B H -0.0957 0.5282 0.0403 0.088 Uiso 0.5681(7) 1 calc R U P A 1
H22C H -0.0740 0.5217 -0.0382 0.088 Uiso 0.5681(7) 1 calc R U P A 1
C23 C -0.13051(19) 0.55772(12) -0.0460(4) 0.0703(14) Uani 0.5681(7) 1 d D U P A 1
H23A H -0.1631 0.5548 -0.0085 0.105 Uiso 0.5681(7) 1 calc R U P A 1
H23B H -0.1333 0.5722 -0.0591 0.105 Uiso 0.5681(7) 1 calc R U P A 1
H23C H -0.1404 0.5492 -0.0875 0.105 Uiso 0.5681(7) 1 calc R U P A 1
C24 C -0.0489(4) 0.56500(9) 0.0511(2) 0.0629(12) Uani 0.5681(7) 1 d D U P A 1
H24A H -0.0038 0.5622 0.0692 0.094 Uiso 0.5681(7) 1 calc R U P A 1
H24B H -0.0536 0.5797 0.0421 0.094 Uiso 0.5681(7) 1 calc R U P A 1
H24C H -0.0823 0.5607 0.0862 0.094 Uiso 0.5681(7) 1 calc R U P A 1
C25 C 0.13178(17) 0.52564(5) -0.15950(19) 0.0536(5) Uani 0.5681(7) 1 d D U P A 1
C26 C 0.1230(4) 0.50756(7) -0.1078(3) 0.0555(4) Uani 0.5681(7) 1 d D U P A 1
H26A H 0.0755 0.5062 -0.0952 0.083 Uiso 0.5681(7) 1 calc R U P A 1
H26B H 0.1385 0.4949 -0.1305 0.083 Uiso 0.5681(7) 1 calc R U P A 1
H26C H 0.1494 0.5101 -0.0648 0.083 Uiso 0.5681(7) 1 calc R U P A 1
C27 C 0.20648(17) 0.52571(12) -0.1735(4) 0.0555(4) Uani 0.5681(7) 1 d D U P A 1
H27A H 0.2175 0.5368 -0.2063 0.083 Uiso 0.5681(7) 1 calc R U P A 1
H27B H 0.2306 0.5277 -0.1288 0.083 Uiso 0.5681(7) 1 calc R U P A 1
H27C H 0.2197 0.5126 -0.1944 0.083 Uiso 0.5681(7) 1 calc R U P A 1
C28 C 0.0912(3) 0.51923(11) -0.2270(2) 0.0555(4) Uani 0.5681(7) 1 d D U P A 1
H28A H 0.0431 0.5193 -0.2161 0.083 Uiso 0.5681(7) 1 calc R U P A 1
H28B H 0.1004 0.5289 -0.2655 0.083 Uiso 0.5681(7) 1 calc R U P A 1
H28C H 0.1046 0.5054 -0.2416 0.083 Uiso 0.5681(7) 1 calc R U P A 1
C37 C 0.42148(18) 0.55387(5) -0.16858(18) 0.05057(18) Uani 0.5681(7) 1 d D U P A 1
C38 C 0.4731(2) 0.54085(8) -0.1286(3) 0.0518(4) Uani 0.5681(7) 1 d D U P A 1
H38A H 0.5170 0.5476 -0.1305 0.078 Uiso 0.5681(7) 1 calc R U P A 1
H38B H 0.4591 0.5393 -0.0791 0.078 Uiso 0.5681(7) 1 calc R U P A 1
H38C H 0.4762 0.5273 -0.1508 0.078 Uiso 0.5681(7) 1 calc R U P A 1
C39 C 0.35619(19) 0.54216(8) -0.1624(4) 0.0518(4) Uani 0.5681(7) 1 d D U P A 1
H39A H 0.3205 0.5497 -0.1870 0.078 Uiso 0.5681(7) 1 calc R U P A 1
H39B H 0.3614 0.5286 -0.1839 0.078 Uiso 0.5681(7) 1 calc R U P A 1
H39C H 0.3444 0.5406 -0.1122 0.078 Uiso 0.5681(7) 1 calc R U P A 1
C40 C 0.4434(3) 0.55356(11) -0.24797(19) 0.0518(4) Uani 0.5681(7) 1 d D U P A 1
H40A H 0.4857 0.5611 -0.2533 0.078 Uiso 0.5681(7) 1 calc R U P A 1
H40B H 0.4497 0.5394 -0.2634 0.078 Uiso 0.5681(7) 1 calc R U P A 1
H40C H 0.4087 0.5600 -0.2771 0.078 Uiso 0.5681(7) 1 calc R U P A 1
C41 C 0.53101(17) 0.61137(5) -0.03419(18) 0.0683(6) Uani 0.5681(7) 1 d D U P A 1
C42 C 0.5175(4) 0.63339(6) -0.0085(4) 0.0754(13) Uani 0.5681(7) 1 d D U P A 1
H42A H 0.5547 0.6380 0.0215 0.113 Uiso 0.5681(7) 1 calc R U P A 1
H42B H 0.5134 0.6425 -0.0496 0.113 Uiso 0.5681(7) 1 calc R U P A 1
H42C H 0.4757 0.6337 0.0188 0.113 Uiso 0.5681(7) 1 calc R U P A 1
C43 C 0.5970(2) 0.61275(14) -0.0750(3) 0.0821(15) Uani 0.5681(7) 1 d D U P A 1
H43A H 0.6325 0.6177 -0.0433 0.123 Uiso 0.5681(7) 1 calc R U P A 1
H43B H 0.6091 0.5992 -0.0931 0.123 Uiso 0.5681(7) 1 calc R U P A 1
H43C H 0.5919 0.6223 -0.1147 0.123 Uiso 0.5681(7) 1 calc R U P A 1
C44 C 0.5392(4) 0.59727(8) 0.0314(2) 0.0649(13) Uani 0.5681(7) 1 d D U P A 1
H44A H 0.5760 0.6023 0.0610 0.097 Uiso 0.5681(7) 1 calc R U P A 1
H44B H 0.4975 0.5973 0.0589 0.097 Uiso 0.5681(7) 1 calc R U P A 1
H44C H 0.5493 0.5833 0.0156 0.097 Uiso 0.5681(7) 1 calc R U P A 1
C45 C 0.32414(17) 0.62890(5) -0.15773(19) 0.0672(6) Uani 0.5681(7) 1 d D U P A 1
C46 C 0.3461(4) 0.63438(12) -0.2351(2) 0.0742(14) Uani 0.5681(7) 1 d D U P A 1
H46A H 0.3946 0.6367 -0.2363 0.111 Uiso 0.5681(7) 1 calc R U P A 1
H46B H 0.3345 0.6231 -0.2669 0.111 Uiso 0.5681(7) 1 calc R U P A 1
H46C H 0.3228 0.6468 -0.2504 0.111 Uiso 0.5681(7) 1 calc R U P A 1
C47 C 0.24955(18) 0.62582(12) -0.1634(4) 0.0729(12) Uani 0.5681(7) 1 d D U P A 1
H47A H 0.2404 0.6135 -0.1912 0.109 Uiso 0.5681(7) 1 calc R U P A 1
H47B H 0.2304 0.6243 -0.1159 0.109 Uiso 0.5681(7) 1 calc R U P A 1
H47C H 0.2293 0.6377 -0.1869 0.109 Uiso 0.5681(7) 1 calc R U P A 1
C48 C 0.3380(4) 0.64853(6) -0.1136(3) 0.0724(14) Uani 0.5681(7) 1 d D U P A 1
H48A H 0.3866 0.6506 -0.1096 0.109 Uiso 0.5681(7) 1 calc R U P A 1
H48B H 0.3176 0.6603 -0.1371 0.109 Uiso 0.5681(7) 1 calc R U P A 1
H48C H 0.3187 0.6470 -0.0661 0.109 Uiso 0.5681(7) 1 calc R U P A 1
O1A O 0.2619(3) 0.58067(9) -0.07771(18) 0.0429(3) Uani 0.4319(7) 1 d D U P A 2
C1A C 0.25560(16) 0.57992(4) -0.15251(17) 0.0462(5) Uani 0.4319(7) 1 d D U P A 2
C2A C 0.20773(14) 0.58401(2) -0.19586(17) 0.0495(5) Uani 0.4319(7) 1 d D U P A 2
C3A C 0.1994(2) 0.58456(4) -0.25640(19) 0.0501(5) Uani 0.4319(7) 1 d D U P A 2
H3A H 0.1571 0.5879 -0.2765 0.060 Uiso 0.4319(7) 1 calc R U P A 2
C4A C 0.25948(19) 0.57973(11) -0.3016(2) 0.0516(6) Uani 0.4319(7) 1 d D U P A 2
H4A H 0.2570 0.5800 -0.3519 0.062 Uiso 0.4319(7) 1 calc R U P A 2
C5A C 0.3207(2) 0.57468(12) -0.26556(19) 0.0496(6) Uani 0.4319(7) 1 d D U P A 2
H5A H 0.3600 0.5713 -0.2915 0.060 Uiso 0.4319(7) 1 calc R U P A 2
C6A C 0.32116(16) 0.57480(9) -0.18982(18) 0.0505(5) Uani 0.4319(7) 1 d D U P A 2
C11A C 0.13584(16) 0.59004(5) -0.1634(2) 0.0531(5) Uani 0.4319(7) 1 d D U P A 2
C12A C 0.11774(15) 0.60985(5) -0.14879(15) 0.0564(5) Uani 0.4319(7) 1 d D U P A 2
C13A C 0.06499(17) 0.61598(7) -0.1117(2) 0.0546(6) Uani 0.4319(7) 1 d D U P A 2
H13A H 0.0562 0.6301 -0.1042 0.066 Uiso 0.4319(7) 1 calc R U P A 2
C14A C 0.02024(18) 0.59999(5) -0.0822(2) 0.0534(5) Uani 0.4319(7) 1 d D U P A 2
C15A C 0.0305(2) 0.58078(6) -0.1072(3) 0.0526(5) Uani 0.4319(7) 1 d D U P A 2
H15A H -0.0050 0.5712 -0.1015 0.063 Uiso 0.4319(7) 1 calc R U P A 2
C16A C 0.08843(18) 0.57390(4) -0.1402(3) 0.0526(5) Uani 0.4319(7) 1 d D U P A 2
C31A C 0.38809(16) 0.56608(5) -0.1540(2) 0.0544(2) Uani 0.4319(7) 1 d D U P A 2
C32A C 0.40255(15) 0.54589(4) -0.14075(14) 0.0544(2) Uani 0.4319(7) 1 d D U P A 2
C33A C 0.45167(17) 0.53868(7) -0.10209(19) 0.0544(2) Uani 0.4319(7) 1 d D U P A 2
H33A H 0.4600 0.5245 -0.0962 0.065 Uiso 0.4319(7) 1 calc R U P A 2
C34A C 0.49673(18) 0.55620(5) -0.0654(2) 0.0576(5) Uani 0.4319(7) 1 d D U P A 2
C35A C 0.4870(2) 0.57367(6) -0.0837(3) 0.0556(6) Uani 0.4319(7) 1 d D U P A 2
H35A H 0.5202 0.5833 -0.0694 0.067 Uiso 0.4319(7) 1 calc R U P A 2
C36A C 0.4309(2) 0.58210(4) -0.1251(3) 0.0557(5) Uani 0.4319(7) 1 d D U P A 2
C17A C 0.15754(18) 0.62804(5) -0.1780(2) 0.0618(6) Uani 0.4319(7) 1 d D U P A 2
C18A C 0.1908(3) 0.64089(9) -0.1190(2) 0.0624(11) Uani 0.4319(7) 1 d D U P A 2
H18D H 0.2179 0.6320 -0.0887 0.094 Uiso 0.4319(7) 1 calc R U P A 2
H18E H 0.2195 0.6513 -0.1405 0.094 Uiso 0.4319(7) 1 calc R U P A 2
H18F H 0.1559 0.6475 -0.0904 0.094 Uiso 0.4319(7) 1 calc R U P A 2
C19A C 0.1167(3) 0.64288(8) -0.2224(3) 0.0683(11) Uani 0.4319(7) 1 d D U P A 2
H19D H 0.1457 0.6540 -0.2389 0.102 Uiso 0.4319(7) 1 calc R U P A 2
H19E H 0.0977 0.6357 -0.2633 0.102 Uiso 0.4319(7) 1 calc R U P A 2
H19F H 0.0803 0.6485 -0.1935 0.102 Uiso 0.4319(7) 1 calc R U P A 2
C20A C 0.2167(2) 0.62133(12) -0.2275(3) 0.0693(12) Uani 0.4319(7) 1 d D U P A 2
H20D H 0.2456 0.6116 -0.2022 0.104 Uiso 0.4319(7) 1 calc R U P A 2
H20E H 0.1986 0.6148 -0.2701 0.104 Uiso 0.4319(7) 1 calc R U P A 2
H20F H 0.2430 0.6334 -0.2411 0.104 Uiso 0.4319(7) 1 calc R U P A 2
C21A C -0.03970(17) 0.60373(6) -0.03247(19) 0.0506(5) Uani 0.4319(7) 1 d D U P A 2
C22A C -0.0428(4) 0.58774(7) 0.0283(2) 0.0541(12) Uani 0.4319(7) 1 d D U P A 2
H22D H -0.0010 0.5882 0.0555 0.081 Uiso 0.4319(7) 1 calc R U P A 2
H22E H -0.0807 0.5909 0.0595 0.081 Uiso 0.4319(7) 1 calc R U P A 2
H22F H -0.0486 0.5741 0.0081 0.081 Uiso 0.4319(7) 1 calc R U P A 2
C23A C -0.1072(2) 0.60113(13) -0.0692(3) 0.0491(13) Uani 0.4319(7) 1 d D U P A 2
H23D H -0.1434 0.6037 -0.0352 0.074 Uiso 0.4319(7) 1 calc R U P A 2
H23E H -0.1107 0.6109 -0.1085 0.074 Uiso 0.4319(7) 1 calc R U P A 2
H23F H -0.1110 0.5872 -0.0876 0.074 Uiso 0.4319(7) 1 calc R U P A 2
C24A C -0.0385(4) 0.62495(6) 0.0043(3) 0.0527(14) Uani 0.4319(7) 1 d D U P A 2
H24D H 0.0047 0.6269 0.0282 0.079 Uiso 0.4319(7) 1 calc R U P A 2
H24E H -0.0446 0.6357 -0.0313 0.079 Uiso 0.4319(7) 1 calc R U P A 2
H24F H -0.0748 0.6257 0.0392 0.079 Uiso 0.4319(7) 1 calc R U P A 2
C25A C 0.08554(19) 0.55125(5) -0.16432(19) 0.0536(5) Uani 0.4319(7) 1 d D U P A 2
C26A C 0.1465(2) 0.53901(9) -0.1386(4) 0.0555(4) Uani 0.4319(7) 1 d D U P A 2
H26D H 0.1496 0.5399 -0.0868 0.083 Uiso 0.4319(7) 1 calc R U P A 2
H26E H 0.1415 0.5247 -0.1526 0.083 Uiso 0.4319(7) 1 calc R U P A 2
H26F H 0.1874 0.5446 -0.1599 0.083 Uiso 0.4319(7) 1 calc R U P A 2
C27A C 0.0837(5) 0.54920(14) -0.24447(19) 0.0555(4) Uani 0.4319(7) 1 d D U P A 2
H27D H 0.0453 0.5568 -0.2632 0.083 Uiso 0.4319(7) 1 calc R U P A 2
H27E H 0.1252 0.5547 -0.2646 0.083 Uiso 0.4319(7) 1 calc R U P A 2
H27F H 0.0793 0.5347 -0.2573 0.083 Uiso 0.4319(7) 1 calc R U P A 2
C28A C 0.0238(2) 0.54045(10) -0.1313(3) 0.0555(4) Uani 0.4319(7) 1 d D U P A 2
H28D H 0.0254 0.5418 -0.0795 0.083 Uiso 0.4319(7) 1 calc R U P A 2
H28E H -0.0174 0.5468 -0.1493 0.083 Uiso 0.4319(7) 1 calc R U P A 2
H28F H 0.0244 0.5259 -0.1440 0.083 Uiso 0.4319(7) 1 calc R U P A 2
C37A C 0.36871(18) 0.52665(5) -0.1730(2) 0.05057(18) Uani 0.4319(7) 1 d D U P A 2
C38A C 0.3805(4) 0.50701(6) -0.1290(3) 0.0518(4) Uani 0.4319(7) 1 d D U P A 2
H38D H 0.3613 0.5088 -0.0815 0.078 Uiso 0.4319(7) 1 calc R U P A 2
H38E H 0.3588 0.4954 -0.1526 0.078 Uiso 0.4319(7) 1 calc R U P A 2
H38F H 0.4288 0.5044 -0.1251 0.078 Uiso 0.4319(7) 1 calc R U P A 2
C39A C 0.4015(3) 0.52098(12) -0.2437(2) 0.0518(4) Uani 0.4319(7) 1 d D U P A 2
H39D H 0.4501 0.5199 -0.2374 0.078 Uiso 0.4319(7) 1 calc R U P A 2
H39E H 0.3836 0.5078 -0.2602 0.078 Uiso 0.4319(7) 1 calc R U P A 2
H39F H 0.3916 0.5316 -0.2789 0.078 Uiso 0.4319(7) 1 calc R U P A 2
C40A C 0.29230(18) 0.52828(13) -0.1846(4) 0.0518(4) Uani 0.4319(7) 1 d D U P A 2
H40D H 0.2704 0.5319 -0.1398 0.078 Uiso 0.4319(7) 1 calc R U P A 2
H40E H 0.2830 0.5389 -0.2201 0.078 Uiso 0.4319(7) 1 calc R U P A 2
H40F H 0.2750 0.5151 -0.2014 0.078 Uiso 0.4319(7) 1 calc R U P A 2
C41A C 0.55723(18) 0.54887(6) -0.02212(19) 0.0634(6) Uani 0.4319(7) 1 d D U P A 2
C42A C 0.6232(2) 0.55691(11) -0.0547(4) 0.0653(12) Uani 0.4319(7) 1 d D U P A 2
H42D H 0.6214 0.5718 -0.0581 0.098 Uiso 0.4319(7) 1 calc R U P A 2
H42E H 0.6611 0.5529 -0.0246 0.098 Uiso 0.4319(7) 1 calc R U P A 2
H42F H 0.6291 0.5511 -0.1022 0.098 Uiso 0.4319(7) 1 calc R U P A 2
C43A C 0.5653(5) 0.52568(5) -0.0193(5) 0.0633(17) Uani 0.4319(7) 1 d D U P A 2
H43D H 0.6048 0.5222 0.0092 0.095 Uiso 0.4319(7) 1 calc R U P A 2
H43E H 0.5252 0.5196 0.0023 0.095 Uiso 0.4319(7) 1 calc R U P A 2
H43F H 0.5709 0.5203 -0.0674 0.095 Uiso 0.4319(7) 1 calc R U P A 2
C44A C 0.5541(5) 0.55638(11) 0.0558(2) 0.0649(16) Uani 0.4319(7) 1 d D U P A 2
H44D H 0.5489 0.5713 0.0566 0.097 Uiso 0.4319(7) 1 calc R U P A 2
H44E H 0.5158 0.5500 0.0798 0.097 Uiso 0.4319(7) 1 calc R U P A 2
H44F H 0.5956 0.5526 0.0804 0.097 Uiso 0.4319(7) 1 calc R U P A 2
C45A C 0.42659(19) 0.60574(5) -0.1286(2) 0.0587(4) Uani 0.4319(7) 1 d D U P A 2
C46A C 0.4763(3) 0.61552(10) -0.0753(3) 0.0649(9) Uani 0.4319(7) 1 d D U P A 2
H46D H 0.4654 0.6110 -0.0271 0.097 Uiso 0.4319(7) 1 calc R U P A 2
H46E H 0.5222 0.6113 -0.0871 0.097 Uiso 0.4319(7) 1 calc R U P A 2
H46F H 0.4729 0.6305 -0.0779 0.097 Uiso 0.4319(7) 1 calc R U P A 2
C47A C 0.4476(4) 0.61367(11) -0.2011(2) 0.0674(14) Uani 0.4319(7) 1 d D U P A 2
H47D H 0.4911 0.6078 -0.2140 0.101 Uiso 0.4319(7) 1 calc R U P A 2
H47E H 0.4140 0.6097 -0.2364 0.101 Uiso 0.4319(7) 1 calc R U P A 2
H47F H 0.4512 0.6286 -0.1995 0.101 Uiso 0.4319(7) 1 calc R U P A 2
C48A C 0.3579(2) 0.61526(10) -0.1099(4) 0.0623(10) Uani 0.4319(7) 1 d D U P A 2
H48D H 0.3434 0.6103 -0.0632 0.093 Uiso 0.4319(7) 1 calc R U P A 2
H48E H 0.3619 0.6302 -0.1088 0.093 Uiso 0.4319(7) 1 calc R U P A 2
H48F H 0.3247 0.6113 -0.1457 0.093 Uiso 0.4319(7) 1 calc R U P A 2
O2 O 0.2515(3) 0.57482(7) 0.11050(16) 0.0429(3) Uani 0.5681(7) 1 d D U P A 1
C51 C 0.26444(12) 0.57146(5) 0.18276(17) 0.0523(5) Uani 0.5681(7) 1 d D U P A 1
C52 C 0.28315(8) 0.55531(4) 0.21712(16) 0.0567(5) Uani 0.5681(7) 1 d D U P A 1
C53 C 0.29379(14) 0.55105(6) 0.27505(18) 0.0591(6) Uani 0.5681(7) 1 d D U P A 1
H53 H 0.3079 0.5377 0.2884 0.071 Uiso 0.5681(7) 1 calc R U P A 1
C54 C 0.2840(4) 0.56791(6) 0.3286(2) 0.0618(6) Uani 0.5681(7) 1 d D U P A 1
H54 H 0.2904 0.5654 0.3778 0.074 Uiso 0.5681(7) 1 calc R U P A 1
C55 C 0.2647(4) 0.58784(6) 0.30366(19) 0.0606(6) Uani 0.5681(7) 1 d D U P A 1
H55 H 0.2593 0.5990 0.3354 0.073 Uiso 0.5681(7) 1 calc R U P A 1
C56 C 0.2541(3) 0.59019(5) 0.22914(17) 0.0593(5) Uani 0.5681(7) 1 d D U P A 1
C61 C 0.29740(15) 0.53505(5) 0.17142(18) 0.0577(5) Uani 0.5681(7) 1 d D U P A 1
C62 C 0.35852(14) 0.53131(5) 0.13961(14) 0.0583(5) Uani 0.5681(7) 1 d D U P A 1
C63 C 0.3709(2) 0.51591(5) 0.09564(19) 0.0561(6) Uani 0.5681(7) 1 d D U P A 1
H63 H 0.4140 0.5144 0.0749 0.067 Uiso 0.5681(7) 1 calc R U P A 1
C64 C 0.31722(18) 0.50124(5) 0.0794(2) 0.0544(5) Uani 0.5681(7) 1 d D U P A 1
C65 C 0.25659(19) 0.50388(7) 0.1131(2) 0.0561(5) Uani 0.5681(7) 1 d D U P A 1
H65 H 0.2224 0.4940 0.1049 0.067 Uiso 0.5681(7) 1 calc R U P A 1
C66 C 0.24237(15) 0.52012(6) 0.1585(2) 0.0585(5) Uani 0.5681(7) 1 d D U P A 1
C81 C 0.22870(16) 0.61241(4) 0.20643(12) 0.0627(5) Uani 0.5681(7) 1 d D U P A 1
C82 C 0.26533(15) 0.62825(4) 0.17966(9) 0.0619(5) Uani 0.5681(7) 1 d D U P A 1
C83 C 0.24384(17) 0.64478(5) 0.14850(15) 0.0654(6) Uani 0.5681(7) 1 d D U P A 1
H83 H 0.2724 0.6553 0.1314 0.079 Uiso 0.5681(7) 1 calc R U P A 1
C84 C 0.16289(17) 0.64535(5) 0.1422(3) 0.0673(4) Uani 0.5681(7) 1 d D U P A 1
C85 C 0.1305(2) 0.63110(5) 0.1651(3) 0.0673(4) Uani 0.5681(7) 1 d D U P A 1
H85 H 0.0832 0.6321 0.1600 0.081 Uiso 0.5681(7) 1 calc R U P A 1
C86 C 0.15550(15) 0.61260(5) 0.1997(3) 0.0673(4) Uani 0.5681(7) 1 d D U P A 1
C67 C 0.42696(17) 0.54073(6) 0.15914(19) 0.0612(5) Uani 0.5681(7) 1 d D U P A 1
C68 C 0.4235(4) 0.56348(5) 0.1799(4) 0.0532(12) Uani 0.5681(7) 1 d D U P A 1
H68A H 0.4038 0.5713 0.1408 0.080 Uiso 0.5681(7) 1 calc R U P A 1
H68B H 0.3956 0.5650 0.2224 0.080 Uiso 0.5681(7) 1 calc R U P A 1
H68C H 0.4688 0.5686 0.1897 0.080 Uiso 0.5681(7) 1 calc R U P A 1
C69 C 0.4583(3) 0.53032(9) 0.2239(2) 0.0627(10) Uani 0.5681(7) 1 d D U P A 1
H69A H 0.4623 0.5156 0.2150 0.094 Uiso 0.5681(7) 1 calc R U P A 1
H69B H 0.5028 0.5361 0.2327 0.094 Uiso 0.5681(7) 1 calc R U P A 1
H69C H 0.4296 0.5326 0.2654 0.094 Uiso 0.5681(7) 1 calc R U P A 1
C70 C 0.4789(2) 0.53964(13) 0.0973(2) 0.0649(14) Uani 0.5681(7) 1 d D U P A 1
H70A H 0.4600 0.5462 0.0550 0.097 Uiso 0.5681(7) 1 calc R U P A 1
H70B H 0.5201 0.5467 0.1112 0.097 Uiso 0.5681(7) 1 calc R U P A 1
H70C H 0.4890 0.5253 0.0867 0.097 Uiso 0.5681(7) 1 calc R U P A 1
C71 C 0.32803(18) 0.48359(5) 0.02672(18) 0.0576(6) Uani 0.5681(7) 1 d D U P A 1
C72 C 0.2755(2) 0.48377(12) -0.0333(2) 0.0627(12) Uani 0.5681(7) 1 d D U P A 1
H72A H 0.2773 0.4969 -0.0581 0.094 Uiso 0.5681(7) 1 calc R U P A 1
H72B H 0.2853 0.4727 -0.0668 0.094 Uiso 0.5681(7) 1 calc R U P A 1
H72C H 0.2307 0.4818 -0.0132 0.094 Uiso 0.5681(7) 1 calc R U P A 1
C73 C 0.3203(4) 0.46253(6) 0.0608(3) 0.0587(13) Uani 0.5681(7) 1 d D U P A 1
H73A H 0.3276 0.4519 0.0250 0.088 Uiso 0.5681(7) 1 calc R U P A 1
H73B H 0.3533 0.4610 0.0990 0.088 Uiso 0.5681(7) 1 calc R U P A 1
H73C H 0.2749 0.4612 0.0804 0.088 Uiso 0.5681(7) 1 calc R U P A 1
C74 C 0.39857(19) 0.48403(13) -0.0084(3) 0.0630(14) Uani 0.5681(7) 1 d D U P A 1
H74A H 0.4057 0.4973 -0.0310 0.094 Uiso 0.5681(7) 1 calc R U P A 1
H74B H 0.4330 0.4818 0.0279 0.094 Uiso 0.5681(7) 1 calc R U P A 1
H74C H 0.4015 0.4732 -0.0441 0.094 Uiso 0.5681(7) 1 calc R U P A 1
C75 C 0.16909(17) 0.52128(6) 0.18709(19) 0.0618(3) Uani 0.5681(7) 1 d D U P A 1
C76 C 0.1570(4) 0.53591(8) 0.2500(2) 0.0634(4) Uani 0.5681(7) 1 d D U P A 1
H76A H 0.1729 0.5496 0.2376 0.095 Uiso 0.5681(7) 1 calc R U P A 1
H76B H 0.1089 0.5364 0.2608 0.095 Uiso 0.5681(7) 1 calc R U P A 1
H76C H 0.1815 0.5309 0.2917 0.095 Uiso 0.5681(7) 1 calc R U P A 1
C77 C 0.1431(3) 0.50059(6) 0.2112(4) 0.0634(4) Uani 0.5681(7) 1 d D U P A 1
H77A H 0.1494 0.4906 0.1731 0.095 Uiso 0.5681(7) 1 calc R U P A 1
H77B H 0.1678 0.4962 0.2534 0.095 Uiso 0.5681(7) 1 calc R U P A 1
H77C H 0.0952 0.5017 0.2225 0.095 Uiso 0.5681(7) 1 calc R U P A 1
C78 C 0.1230(3) 0.53009(10) 0.1273(2) 0.0634(4) Uani 0.5681(7) 1 d D U P A 1
H78A H 0.1401 0.5434 0.1122 0.095 Uiso 0.5681(7) 1 calc R U P A 1
H78B H 0.1227 0.5207 0.0869 0.095 Uiso 0.5681(7) 1 calc R U P A 1
H78C H 0.0772 0.5317 0.1456 0.095 Uiso 0.5681(7) 1 calc R U P A 1
C87 C 0.34276(16) 0.63008(6) 0.18620(19) 0.0617(4) Uani 0.5681(7) 1 d D U P A 1
C88 C 0.3627(4) 0.63788(11) 0.2606(2) 0.0624(4) Uani 0.5681(7) 1 d D U P A 1
H88A H 0.3397 0.6508 0.2702 0.094 Uiso 0.5681(7) 1 calc R U P A 1
H88B H 0.3498 0.6277 0.2963 0.094 Uiso 0.5681(7) 1 calc R U P A 1
H88C H 0.4113 0.6400 0.2623 0.094 Uiso 0.5681(7) 1 calc R U P A 1
C89 C 0.3812(3) 0.61023(6) 0.1775(4) 0.0624(4) Uani 0.5681(7) 1 d D U P A 1
H89A H 0.3710 0.6043 0.1310 0.094 Uiso 0.5681(7) 1 calc R U P A 1
H89B H 0.4294 0.6129 0.1809 0.094 Uiso 0.5681(7) 1 calc R U P A 1
H89C H 0.3679 0.6006 0.2149 0.094 Uiso 0.5681(7) 1 calc R U P A 1
C90 C 0.3740(3) 0.64564(7) 0.1327(2) 0.0624(4) Uani 0.5681(7) 1 d D U P A 1
H90A H 0.3505 0.6588 0.1365 0.094 Uiso 0.5681(7) 1 calc R U P A 1
H90B H 0.4216 0.6476 0.1436 0.094 Uiso 0.5681(7) 1 calc R U P A 1
H90C H 0.3693 0.6403 0.0843 0.094 Uiso 0.5681(7) 1 calc R U P A 1
C91 C 0.13419(18) 0.66469(5) 0.1083(2) 0.0747(6) Uani 0.5681(7) 1 d D U P A 1
C92 C 0.1502(4) 0.66459(14) 0.02822(19) 0.0756(16) Uani 0.5681(7) 1 d D U P A 1
H92A H 0.1333 0.6519 0.0069 0.113 Uiso 0.5681(7) 1 calc R U P A 1
H92B H 0.1287 0.6764 0.0055 0.113 Uiso 0.5681(7) 1 calc R U P A 1
H92C H 0.1989 0.6654 0.0214 0.113 Uiso 0.5681(7) 1 calc R U P A 1
C93 C 0.1627(3) 0.68492(6) 0.1355(4) 0.0843(13) Uani 0.5681(7) 1 d D U P A 1
H93A H 0.1411 0.6963 0.1105 0.126 Uiso 0.5681(7) 1 calc R U P A 1
H93B H 0.1540 0.6861 0.1865 0.126 Uiso 0.5681(7) 1 calc R U P A 1
H93C H 0.2111 0.6853 0.1269 0.126 Uiso 0.5681(7) 1 calc R U P A 1
C94 C 0.05672(18) 0.66592(14) 0.1154(5) 0.0818(16) Uani 0.5681(7) 1 d D U P A 1
H94A H 0.0367 0.6531 0.0984 0.123 Uiso 0.5681(7) 1 calc R U P A 1
H94B H 0.0447 0.6680 0.1653 0.123 Uiso 0.5681(7) 1 calc R U P A 1
H94C H 0.0399 0.6774 0.0871 0.123 Uiso 0.5681(7) 1 calc R U P A 1
C95 C 0.10534(18) 0.59749(5) 0.23507(18) 0.0722(6) Uani 0.5681(7) 1 d D U P A 1
C96 C 0.1388(3) 0.57813(6) 0.2658(4) 0.0804(12) Uani 0.5681(7) 1 d D U P A 1
H96A H 0.1589 0.5702 0.2273 0.121 Uiso 0.5681(7) 1 calc R U P A 1
H96B H 0.1738 0.5821 0.2996 0.121 Uiso 0.5681(7) 1 calc R U P A 1
H96C H 0.1050 0.5698 0.2901 0.121 Uiso 0.5681(7) 1 calc R U P A 1
C97 C 0.0775(3) 0.60768(10) 0.3017(2) 0.0758(11) Uani 0.5681(7) 1 d D U P A 1
H97A H 0.1147 0.6122 0.3318 0.114 Uiso 0.5681(7) 1 calc R U P A 1
H97B H 0.0501 0.6195 0.2883 0.114 Uiso 0.5681(7) 1 calc R U P A 1
H97C H 0.0498 0.5979 0.3279 0.114 Uiso 0.5681(7) 1 calc R U P A 1
C98 C 0.0489(2) 0.59008(11) 0.1860(3) 0.0751(11) Uani 0.5681(7) 1 d D U P A 1
H98A H 0.0684 0.5836 0.1439 0.113 Uiso 0.5681(7) 1 calc R U P A 1
H98B H 0.0210 0.5801 0.2112 0.113 Uiso 0.5681(7) 1 calc R U P A 1
H98C H 0.0212 0.6018 0.1716 0.113 Uiso 0.5681(7) 1 calc R U P A 1
O2A O 0.2536(4) 0.57496(9) 0.10832(18) 0.0429(3) Uani 0.4319(7) 1 d D U P A 2
C51A C 0.25134(12) 0.57486(5) 0.18241(16) 0.0521(5) Uani 0.4319(7) 1 d D U P A 2
C52A C 0.23846(7) 0.56157(4) 0.22945(16) 0.0584(5) Uani 0.4319(7) 1 d D U P A 2
C53A C 0.23032(12) 0.55800(6) 0.28755(19) 0.0595(6) Uani 0.4319(7) 1 d D U P A 2
H53A H 0.2186 0.5450 0.3062 0.071 Uiso 0.4319(7) 1 calc R U P A 2
C54A C 0.2411(5) 0.57741(6) 0.3313(2) 0.0604(7) Uani 0.4319(7) 1 d D U P A 2
H54A H 0.2396 0.5771 0.3817 0.073 Uiso 0.4319(7) 1 calc R U P A 2
C55A C 0.2535(5) 0.59618(6) 0.29381(19) 0.0603(7) Uani 0.4319(7) 1 d D U P A 2
H55A H 0.2584 0.6086 0.3191 0.072 Uiso 0.4319(7) 1 calc R U P A 2
C56A C 0.2586(3) 0.59597(5) 0.21810(18) 0.0582(5) Uani 0.4319(7) 1 d D U P A 2
C61A C 0.21833(16) 0.53953(4) 0.19350(13) 0.0599(4) Uani 0.4319(7) 1 d D U P A 2
C62A C 0.25969(14) 0.52434(3) 0.16920(8) 0.0587(3) Uani 0.4319(7) 1 d D U P A 2
C63A C 0.24824(18) 0.50854(4) 0.12799(12) 0.0587(3) Uani 0.4319(7) 1 d D U P A 2
H63A H 0.2825 0.4991 0.1150 0.070 Uiso 0.4319(7) 1 calc R U P A 2
C64A C 0.17791(18) 0.50642(5) 0.1031(2) 0.0587(3) Uani 0.4319(7) 1 d D U P A 2
C65A C 0.1342(2) 0.52123(6) 0.1222(3) 0.0599(4) Uani 0.4319(7) 1 d D U P A 2
H65A H 0.0895 0.5199 0.1052 0.072 Uiso 0.4319(7) 1 calc R U P A 2
C66A C 0.14827(15) 0.53821(6) 0.1643(2) 0.0599(4) Uani 0.4319(7) 1 d D U P A 2
C81A C 0.28794(15) 0.61658(5) 0.1852(2) 0.0598(4) Uani 0.4319(7) 1 d D U P A 2
C82A C 0.35303(15) 0.62080(5) 0.16602(14) 0.0598(4) Uani 0.4319(7) 1 d D U P A 2
C83A C 0.3771(2) 0.63592(5) 0.1284(2) 0.0598(4) Uani 0.4319(7) 1 d D U P A 2
H83A H 0.4230 0.6373 0.1157 0.072 Uiso 0.4319(7) 1 calc R U P A 2
C84A C 0.31955(18) 0.65190(5) 0.1062(2) 0.0636(5) Uani 0.4319(7) 1 d D U P A 2
C85A C 0.26186(19) 0.64789(7) 0.1221(3) 0.0645(6) Uani 0.4319(7) 1 d D U P A 2
H85A H 0.2286 0.6565 0.1019 0.077 Uiso 0.4319(7) 1 calc R U P A 2
C86A C 0.23675(15) 0.63156(6) 0.1682(3) 0.0640(5) Uani 0.4319(7) 1 d D U P A 2
C67A C 0.33383(17) 0.52261(6) 0.19196(19) 0.0607(5) Uani 0.4319(7) 1 d D U P A 2
C68A C 0.3755(3) 0.53749(8) 0.1467(3) 0.0616(6) Uani 0.4319(7) 1 d D U P A 2
H68D H 0.3709 0.5339 0.0965 0.092 Uiso 0.4319(7) 1 calc R U P A 2
H68E H 0.3593 0.5515 0.1541 0.092 Uiso 0.4319(7) 1 calc R U P A 2
H68F H 0.4228 0.5366 0.1605 0.092 Uiso 0.4319(7) 1 calc R U P A 2
C69A C 0.3404(5) 0.52803(13) 0.27000(19) 0.0616(6) Uani 0.4319(7) 1 d D U P A 2
H69D H 0.3137 0.5185 0.2984 0.092 Uiso 0.4319(7) 1 calc R U P A 2
H69E H 0.3876 0.5271 0.2842 0.092 Uiso 0.4319(7) 1 calc R U P A 2
H69F H 0.3241 0.5420 0.2778 0.092 Uiso 0.4319(7) 1 calc R U P A 2
C70A C 0.3643(3) 0.50096(6) 0.1819(5) 0.0616(6) Uani 0.4319(7) 1 d D U P A 2
H70D H 0.3609 0.4970 0.1320 0.092 Uiso 0.4319(7) 1 calc R U P A 2
H70E H 0.4116 0.5011 0.1962 0.092 Uiso 0.4319(7) 1 calc R U P A 2
H70F H 0.3397 0.4911 0.2113 0.092 Uiso 0.4319(7) 1 calc R U P A 2
C71A C 0.16253(18) 0.48857(5) 0.05294(19) 0.0593(6) Uani 0.4319(7) 1 d D U P A 2
C72A C 0.2069(3) 0.49049(13) -0.0141(2) 0.0561(12) Uani 0.4319(7) 1 d D U P A 2
H72D H 0.1976 0.5035 -0.0377 0.084 Uiso 0.4319(7) 1 calc R U P A 2
H72E H 0.2543 0.4899 -0.0005 0.084 Uiso 0.4319(7) 1 calc R U P A 2
H72F H 0.1968 0.4792 -0.0466 0.084 Uiso 0.4319(7) 1 calc R U P A 2
C73A C 0.1813(4) 0.46794(6) 0.0844(4) 0.0629(13) Uani 0.4319(7) 1 d D U P A 2
H73D H 0.1706 0.4571 0.0505 0.094 Uiso 0.4319(7) 1 calc R U P A 2
H73E H 0.2295 0.4677 0.0948 0.094 Uiso 0.4319(7) 1 calc R U P A 2
H73F H 0.1561 0.4657 0.1283 0.094 Uiso 0.4319(7) 1 calc R U P A 2
C74A C 0.08861(18) 0.48811(14) 0.0280(4) 0.0590(15) Uani 0.4319(7) 1 d D U P A 2
H74D H 0.0766 0.5014 0.0078 0.089 Uiso 0.4319(7) 1 calc R U P A 2
H74E H 0.0830 0.4775 -0.0080 0.089 Uiso 0.4319(7) 1 calc R U P A 2
H74F H 0.0594 0.4852 0.0686 0.089 Uiso 0.4319(7) 1 calc R U P A 2
C75A C 0.08577(18) 0.54990(5) 0.19148(19) 0.0618(3) Uani 0.4319(7) 1 d D U P A 2
C76A C 0.0951(5) 0.57316(6) 0.1998(5) 0.0634(4) Uani 0.4319(7) 1 d D U P A 2
H76D H 0.1078 0.5791 0.1541 0.095 Uiso 0.4319(7) 1 calc R U P A 2
H76E H 0.0529 0.5793 0.2161 0.095 Uiso 0.4319(7) 1 calc R U P A 2
H76F H 0.1305 0.5759 0.2347 0.095 Uiso 0.4319(7) 1 calc R U P A 2
C77A C 0.0664(4) 0.54277(12) 0.2659(2) 0.0634(4) Uani 0.4319(7) 1 d D U P A 2
H77D H 0.0593 0.5279 0.2657 0.095 Uiso 0.4319(7) 1 calc R U P A 2
H77E H 0.1024 0.5462 0.2992 0.095 Uiso 0.4319(7) 1 calc R U P A 2
H77F H 0.0249 0.5496 0.2806 0.095 Uiso 0.4319(7) 1 calc R U P A 2
C78A C 0.0237(2) 0.54641(14) 0.1432(3) 0.0634(4) Uani 0.4319(7) 1 d D U P A 2
H78D H 0.0341 0.5508 0.0948 0.095 Uiso 0.4319(7) 1 calc R U P A 2
H78E H 0.0120 0.5318 0.1431 0.095 Uiso 0.4319(7) 1 calc R U P A 2
H78F H -0.0143 0.5544 0.1613 0.095 Uiso 0.4319(7) 1 calc R U P A 2
C87A C 0.41517(18) 0.60904(6) 0.19431(19) 0.0617(4) Uani 0.4319(7) 1 d D U P A 2
C88A C 0.4023(4) 0.58621(6) 0.2067(5) 0.0624(4) Uani 0.4319(7) 1 d D U P A 2
H88D H 0.3635 0.5845 0.2381 0.094 Uiso 0.4319(7) 1 calc R U P A 2
H88E H 0.3932 0.5795 0.1612 0.094 Uiso 0.4319(7) 1 calc R U P A 2
H88F H 0.4419 0.5800 0.2286 0.094 Uiso 0.4319(7) 1 calc R U P A 2
C89A C 0.4758(2) 0.61067(15) 0.1452(3) 0.0624(4) Uani 0.4319(7) 1 d D U P A 2
H89D H 0.4856 0.6251 0.1360 0.094 Uiso 0.4319(7) 1 calc R U P A 2
H89E H 0.5147 0.6042 0.1678 0.094 Uiso 0.4319(7) 1 calc R U P A 2
H89F H 0.4660 0.6037 0.1004 0.094 Uiso 0.4319(7) 1 calc R U P A 2
C90A C 0.4362(4) 0.61770(11) 0.2680(2) 0.0624(4) Uani 0.4319(7) 1 d D U P A 2
H90D H 0.3981 0.6168 0.3008 0.094 Uiso 0.4319(7) 1 calc R U P A 2
H90E H 0.4737 0.6097 0.2868 0.094 Uiso 0.4319(7) 1 calc R U P A 2
H90F H 0.4499 0.6320 0.2629 0.094 Uiso 0.4319(7) 1 calc R U P A 2
C91A C 0.33361(19) 0.66963(5) 0.05576(19) 0.0654(6) Uani 0.4319(7) 1 d D U P A 2
C92A C 0.40475(19) 0.67038(15) 0.0245(4) 0.0667(15) Uani 0.4319(7) 1 d D U P A 2
H92D H 0.4150 0.6573 0.0015 0.100 Uiso 0.4319(7) 1 calc R U P A 2
H92E H 0.4075 0.6814 -0.0105 0.100 Uiso 0.4319(7) 1 calc R U P A 2
H92F H 0.4372 0.6729 0.0626 0.100 Uiso 0.4319(7) 1 calc R U P A 2
C93A C 0.3222(5) 0.69036(6) 0.0900(3) 0.0676(14) Uani 0.4319(7) 1 d D U P A 2
H93D H 0.3318 0.7012 0.0556 0.101 Uiso 0.4319(7) 1 calc R U P A 2
H93E H 0.2754 0.6914 0.1055 0.101 Uiso 0.4319(7) 1 calc R U P A 2
H93F H 0.3519 0.6918 0.1311 0.101 Uiso 0.4319(7) 1 calc R U P A 2
C94A C 0.2850(3) 0.66814(14) -0.0092(2) 0.0605(14) Uani 0.4319(7) 1 d D U P A 2
H94D H 0.2910 0.6549 -0.0327 0.091 Uiso 0.4319(7) 1 calc R U P A 2
H94E H 0.2385 0.6694 0.0072 0.091 Uiso 0.4319(7) 1 calc R U P A 2
H94F H 0.2950 0.6792 -0.0427 0.091 Uiso 0.4319(7) 1 calc R U P A 2
C95A C 0.15924(17) 0.62917(6) 0.1767(2) 0.0677(5) Uani 0.4319(7) 1 d D U P A 2
C96A C 0.1392(4) 0.62044(11) 0.2495(2) 0.0685(4) Uani 0.4319(7) 1 d D U P A 2
H96D H 0.1559 0.6295 0.2870 0.103 Uiso 0.4319(7) 1 calc R U P A 2
H96E H 0.0902 0.6195 0.2525 0.103 Uiso 0.4319(7) 1 calc R U P A 2
H96F H 0.1587 0.6068 0.2552 0.103 Uiso 0.4319(7) 1 calc R U P A 2
C97A C 0.1324(4) 0.61470(8) 0.1206(3) 0.0685(4) Uani 0.4319(7) 1 d D U P A 2
H97D H 0.1443 0.6198 0.0734 0.103 Uiso 0.4319(7) 1 calc R U P A 2
H97E H 0.1520 0.6011 0.1274 0.103 Uiso 0.4319(7) 1 calc R U P A 2
H97F H 0.0834 0.6138 0.1246 0.103 Uiso 0.4319(7) 1 calc R U P A 2
C98A C 0.1230(3) 0.65003(6) 0.1692(5) 0.0685(4) Uani 0.4319(7) 1 d D U P A 2
H98D H 0.1400 0.6595 0.2052 0.103 Uiso 0.4319(7) 1 calc R U P A 2
H98E H 0.1315 0.6557 0.1219 0.103 Uiso 0.4319(7) 1 calc R U P A 2
H98F H 0.0747 0.6481 0.1758 0.103 Uiso 0.4319(7) 1 calc R U P A 2
W2 W 0.25436(3) 0.73351(2) -0.48661(3) 0.05794(13) Uani 0.3490(4) 1 d D U P B -1
Cl5 Cl 0.37141(14) 0.73564(5) -0.46660(15) 0.0474(3) Uani 0.3490(4) 1 d D U P B -1
Cl6 Cl 0.26237(16) 0.76867(4) -0.47479(14) 0.0474(3) Uani 0.3490(4) 1 d D U P B -1
Cl7 Cl 0.14236(13) 0.73110(5) -0.49574(15) 0.0474(3) Uani 0.3490(4) 1 d D U P B -1
Cl8 Cl 0.26589(16) 0.69887(4) -0.50205(14) 0.0474(3) Uani 0.3490(4) 1 d D U P B -1
O11 O 0.2581(5) 0.73078(11) -0.3850(2) 0.0553(7) Uani 0.3490(4) 1 d D U P B -1
C101 C 0.2453(2) 0.73102(5) -0.31169(18) 0.0536(2) Uani 0.3490(4) 1 d D U P B -1
C102 C 0.25613(13) 0.74528(5) -0.26489(17) 0.0536(2) Uani 0.3490(4) 1 d D U P B -1
C103 C 0.2503(2) 0.74579(6) -0.20453(19) 0.0536(2) Uani 0.3490(4) 1 d D U P B -1
H103 H 0.2627 0.7576 -0.1782 0.064 Uiso 0.3490(4) 1 calc R U P B -1
C104 C 0.2223(4) 0.72700(6) -0.1680(3) 0.0536(2) Uani 0.3490(4) 1 d D U P B -1
H104 H 0.2147 0.7269 -0.1183 0.064 Uiso 0.3490(4) 1 calc R U P B -1
C105 C 0.2076(5) 0.70931(7) -0.21028(19) 0.0536(2) Uani 0.3490(4) 1 d D U P B -1
H105 H 0.1876 0.6974 -0.1902 0.064 Uiso 0.3490(4) 1 calc R U P B -1
C106 C 0.2241(3) 0.71034(5) -0.28336(18) 0.0536(2) Uani 0.3490(4) 1 d D U P B -1
C111 C 0.28369(16) 0.76664(5) -0.29405(19) 0.0535(5) Uani 0.3490(4) 1 d D U P B -1
C112 C 0.34964(15) 0.77140(5) -0.30478(14) 0.0538(3) Uani 0.3490(4) 1 d D U P B -1
C113 C 0.3739(2) 0.78848(5) -0.3328(2) 0.0538(3) Uani 0.3490(4) 1 d D U P B -1
H113 H 0.4209 0.7906 -0.3368 0.065 Uiso 0.3490(4) 1 calc R U P B -1
C114 C 0.32618(18) 0.80419(5) -0.3576(3) 0.0538(3) Uani 0.3490(4) 1 d D U P B -1
C115 C 0.26037(18) 0.80113(6) -0.3409(4) 0.0538(3) Uani 0.3490(4) 1 d D U P B -1
H115 H 0.2307 0.8125 -0.3419 0.065 Uiso 0.3490(4) 1 calc R U P B -1
C116 C 0.23480(15) 0.78201(5) -0.3223(3) 0.0543(5) Uani 0.3490(4) 1 d D U P B -1
C131 C 0.20439(16) 0.69054(5) -0.3283(2) 0.0505(4) Uani 0.3490(4) 1 d D U P B -1
C132 C 0.14208(15) 0.68734(5) -0.35696(19) 0.0505(4) Uani 0.3490(4) 1 d D U P B -1
C133 C 0.1251(2) 0.67264(6) -0.4005(2) 0.0505(4) Uani 0.3490(4) 1 d D U P B -1
H133 H 0.0807 0.6707 -0.4175 0.061 Uiso 0.3490(4) 1 calc R U P B -1
C134 C 0.18712(18) 0.65833(6) -0.4221(2) 0.0501(5) Uani 0.3490(4) 1 d D U P B -1
C135 C 0.2398(2) 0.66017(7) -0.3909(2) 0.0488(5) Uani 0.3490(4) 1 d D U P B -1
H135 H 0.2720 0.6497 -0.3986 0.059 Uiso 0.3490(4) 1 calc R U P B -1
C136 C 0.25983(15) 0.67661(6) -0.3425(2) 0.0495(5) Uani 0.3490(4) 1 d D U P B -1
C117 C 0.40781(18) 0.75885(5) -0.2734(2) 0.0539(4) Uani 0.3490(4) 1 d D U P B -1
C118 C 0.3945(5) 0.73559(6) -0.2680(5) 0.0537(4) Uani 0.3490(4) 1 d D U P B -1
H11A H 0.3530 0.7332 -0.2412 0.081 Uiso 0.3490(4) 1 calc R U P B -1
H11B H 0.3899 0.7298 -0.3157 0.081 Uiso 0.3490(4) 1 calc R U P B -1
H11C H 0.4321 0.7290 -0.2436 0.081 Uiso 0.3490(4) 1 calc R U P B -1
C119 C 0.4725(2) 0.76071(14) -0.3154(3) 0.0537(4) Uani 0.3490(4) 1 d D U P B -1
H11D H 0.5075 0.7524 -0.2929 0.081 Uiso 0.3490(4) 1 calc R U P B -1
H11E H 0.4651 0.7559 -0.3639 0.081 Uiso 0.3490(4) 1 calc R U P B -1
H11F H 0.4867 0.7751 -0.3165 0.081 Uiso 0.3490(4) 1 calc R U P B -1
C120 C 0.4216(5) 0.76663(11) -0.1965(2) 0.0537(4) Uani 0.3490(4) 1 d D U P B -1
H12D H 0.3805 0.7656 -0.1683 0.081 Uiso 0.3490(4) 1 calc R U P B -1
H12E H 0.4569 0.7583 -0.1748 0.081 Uiso 0.3490(4) 1 calc R U P B -1
H12F H 0.4362 0.7809 -0.1982 0.081 Uiso 0.3490(4) 1 calc R U P B -1
C121 C 0.34757(19) 0.82440(5) -0.3924(2) 0.0573(6) Uani 0.3490(4) 1 d D U P B -1
C122 C 0.3121(3) 0.84286(7) -0.3576(4) 0.0583(5) Uani 0.3490(4) 1 d D U P B -1
H12G H 0.2635 0.8407 -0.3581 0.087 Uiso 0.3490(4) 1 calc R U P B -1
H12H H 0.3276 0.8443 -0.3086 0.087 Uiso 0.3490(4) 1 calc R U P B -1
H12I H 0.3229 0.8553 -0.3842 0.087 Uiso 0.3490(4) 1 calc R U P B -1
C123 C 0.42206(18) 0.82928(13) -0.3891(5) 0.0583(5) Uani 0.3490(4) 1 d D U P B -1
H12J H 0.4305 0.8424 -0.4126 0.087 Uiso 0.3490(4) 1 calc R U P B -1
H12K H 0.4362 0.8301 -0.3394 0.087 Uiso 0.3490(4) 1 calc R U P B -1
H12L H 0.4474 0.8185 -0.4131 0.087 Uiso 0.3490(4) 1 calc R U P B -1
C124 C 0.3268(4) 0.82499(14) -0.4722(2) 0.0583(5) Uani 0.3490(4) 1 d D U P B -1
H12M H 0.2789 0.8219 -0.4766 0.087 Uiso 0.3490(4) 1 calc R U P B -1
H12N H 0.3358 0.8386 -0.4916 0.087 Uiso 0.3490(4) 1 calc R U P B -1
H12O H 0.3528 0.8148 -0.4986 0.087 Uiso 0.3490(4) 1 calc R U P B -1
C125 C 0.15933(17) 0.78309(6) -0.3020(2) 0.0547(5) Uani 0.3490(4) 1 d D U P B -1
C126 C 0.1121(3) 0.77814(13) -0.3637(2) 0.0548(4) Uani 0.3490(4) 1 d D U P B -1
H12P H 0.1231 0.7646 -0.3828 0.082 Uiso 0.3490(4) 1 calc R U P B -1
H12Q H 0.0656 0.7782 -0.3468 0.082 Uiso 0.3490(4) 1 calc R U P B -1
H12R H 0.1175 0.7884 -0.4010 0.082 Uiso 0.3490(4) 1 calc R U P B -1
C127 C 0.1403(4) 0.80416(6) -0.2744(4) 0.0548(4) Uani 0.3490(4) 1 d D U P B -1
H12S H 0.1696 0.8078 -0.2347 0.082 Uiso 0.3490(4) 1 calc R U P B -1
H12T H 0.1454 0.8142 -0.3124 0.082 Uiso 0.3490(4) 1 calc R U P B -1
H12U H 0.0935 0.8040 -0.2583 0.082 Uiso 0.3490(4) 1 calc R U P B -1
C128 C 0.1473(5) 0.76721(8) -0.2422(2) 0.0548(4) Uani 0.3490(4) 1 d D U P B -1
H12V H 0.1594 0.7535 -0.2593 0.082 Uiso 0.3490(4) 1 calc R U P B -1
H12W H 0.1750 0.7707 -0.2010 0.082 Uiso 0.3490(4) 1 calc R U P B -1
H12X H 0.0998 0.7674 -0.2286 0.082 Uiso 0.3490(4) 1 calc R U P B -1
C137 C 0.07611(18) 0.69881(6) -0.3393(2) 0.05057(18) Uani 0.3490(4) 1 d D U P B -1
C138 C 0.0816(5) 0.72203(5) -0.3291(5) 0.0504(3) Uani 0.3490(4) 1 d D U P B -1
H13C H 0.1144 0.7250 -0.2918 0.076 Uiso 0.3490(4) 1 calc R U P B -1
H13D H 0.0961 0.7284 -0.3736 0.076 Uiso 0.3490(4) 1 calc R U P B -1
H13E H 0.0378 0.7275 -0.3154 0.076 Uiso 0.3490(4) 1 calc R U P B -1
C139 C 0.0236(2) 0.69698(14) -0.3985(2) 0.0504(3) Uani 0.3490(4) 1 d D U P B -1
H13F H 0.0160 0.6825 -0.4094 0.076 Uiso 0.3490(4) 1 calc R U P B -1
H13G H -0.0186 0.7032 -0.3828 0.076 Uiso 0.3490(4) 1 calc R U P B -1
H13H H 0.0397 0.7040 -0.4410 0.076 Uiso 0.3490(4) 1 calc R U P B -1
C140 C 0.0426(3) 0.69024(11) -0.2710(2) 0.0504(3) Uani 0.3490(4) 1 d D U P B -1
H14A H 0.0744 0.6911 -0.2314 0.076 Uiso 0.3490(4) 1 calc R U P B -1
H14B H 0.0025 0.6983 -0.2598 0.076 Uiso 0.3490(4) 1 calc R U P B -1
H14C H 0.0298 0.6759 -0.2786 0.076 Uiso 0.3490(4) 1 calc R U P B -1
C141 C 0.17606(18) 0.64136(5) -0.47632(19) 0.05057(18) Uani 0.3490(4) 1 d D U P B -1
C142 C 0.2315(2) 0.64165(14) -0.5341(2) 0.0508(5) Uani 0.3490(4) 1 d D U P B -1
H14D H 0.2308 0.6548 -0.5588 0.076 Uiso 0.3490(4) 1 calc R U P B -1
H14E H 0.2755 0.6397 -0.5119 0.076 Uiso 0.3490(4) 1 calc R U P B -1
H14F H 0.2233 0.6306 -0.5682 0.076 Uiso 0.3490(4) 1 calc R U P B -1
C143 C 0.1830(5) 0.62028(6) -0.4428(3) 0.0508(5) Uani 0.3490(4) 1 d D U P B -1
H14G H 0.1757 0.6098 -0.4789 0.076 Uiso 0.3490(4) 1 calc R U P B -1
H14H H 0.2282 0.6188 -0.4229 0.076 Uiso 0.3490(4) 1 calc R U P B -1
H14I H 0.1497 0.6187 -0.4050 0.076 Uiso 0.3490(4) 1 calc R U P B -1
C144 C 0.1079(2) 0.64316(14) -0.5154(3) 0.0508(5) Uani 0.3490(4) 1 d D U P B -1
H14J H 0.1040 0.6568 -0.5367 0.076 Uiso 0.3490(4) 1 calc R U P B -1
H14K H 0.1054 0.6327 -0.5526 0.076 Uiso 0.3490(4) 1 calc R U P B -1
H14L H 0.0712 0.6411 -0.4815 0.076 Uiso 0.3490(4) 1 calc R U P B -1
C145 C 0.33313(17) 0.67484(6) -0.3149(2) 0.05057(18) Uani 0.3490(4) 1 d D U P B -1
C146 C 0.3429(5) 0.67823(14) -0.23473(19) 0.0504(3) Uani 0.3490(4) 1 d D U P B -1
H14M H 0.3250 0.6917 -0.2215 0.076 Uiso 0.3490(4) 1 calc R U P B -1
H14N H 0.3190 0.6675 -0.2084 0.076 Uiso 0.3490(4) 1 calc R U P B -1
H14O H 0.3908 0.6776 -0.2233 0.076 Uiso 0.3490(4) 1 calc R U P B -1
C147 C 0.3632(3) 0.65361(6) -0.3261(5) 0.0504(3) Uani 0.3490(4) 1 d D U P B -1
H14P H 0.3596 0.6498 -0.3762 0.076 Uiso 0.3490(4) 1 calc R U P B -1
H14Q H 0.4105 0.6537 -0.3120 0.076 Uiso 0.3490(4) 1 calc R U P B -1
H14R H 0.3387 0.6436 -0.2971 0.076 Uiso 0.3490(4) 1 calc R U P B -1
C148 C 0.3795(3) 0.69025(8) -0.3539(3) 0.0504(3) Uani 0.3490(4) 1 d D U P B -1
H14S H 0.3619 0.7041 -0.3480 0.076 Uiso 0.3490(4) 1 calc R U P B -1
H14T H 0.4248 0.6895 -0.3339 0.076 Uiso 0.3490(4) 1 calc R U P B -1
H14U H 0.3812 0.6868 -0.4045 0.076 Uiso 0.3490(4) 1 calc R U P B -1
W2A W 0.26108(7) 0.74063(2) -0.48810(9) 0.0659(3) Uani 0.1510(4) 1 d D U P B -2
Cl5A Cl 0.3779(2) 0.73688(11) -0.4891(4) 0.0474(3) Uani 0.1510(4) 1 d D U P B -2
Cl6A Cl 0.2700(4) 0.77274(6) -0.5330(3) 0.0474(3) Uani 0.1510(4) 1 d D U P B -2
Cl7A Cl 0.1438(2) 0.74187(11) -0.4900(4) 0.0474(3) Uani 0.1510(4) 1 d D U P B -2
Cl8A Cl 0.2327(3) 0.70652(6) -0.4700(3) 0.0474(3) Uani 0.1510(4) 1 d D U P B -2
O11A O 0.2538(8) 0.73582(16) -0.3944(2) 0.0570(6) Uani 0.1510(4) 1 d D U P B -2
C01A C 0.26522(18) 0.73420(5) -0.32092(18) 0.0536(2) Uani 0.1510(4) 1 d D U P B -2
C02A C 0.26251(11) 0.74823(5) -0.27226(16) 0.0536(2) Uani 0.1510(4) 1 d D U P B -2
C03A C 0.27415(19) 0.74925(7) -0.2134(2) 0.0536(2) Uani 0.1510(4) 1 d D U P B -2
H03A H 0.2679 0.7615 -0.1872 0.064 Uiso 0.1510(4) 1 calc R U P B -2
C04A C 0.3002(5) 0.72985(6) -0.1793(3) 0.0536(2) Uani 0.1510(4) 1 d D U P B -2
H04A H 0.3123 0.7296 -0.1306 0.064 Uiso 0.1510(4) 1 calc R U P B -2
C05A C 0.3062(6) 0.71176(7) -0.2222(2) 0.0536(2) Uani 0.1510(4) 1 d D U P B -2
H05A H 0.3209 0.6992 -0.2025 0.064 Uiso 0.1510(4) 1 calc R U P B -2
C06A C 0.2893(4) 0.71343(5) -0.29531(18) 0.0536(2) Uani 0.1510(4) 1 d D U P B -2
C11B C 0.22929(16) 0.76899(4) -0.30106(11) 0.0539(5) Uani 0.1510(4) 1 d D U P B -2
C12B C 0.26340(15) 0.78534(3) -0.32849(7) 0.0540(5) Uani 0.1510(4) 1 d D U P B -2
C13B C 0.23813(18) 0.80223(5) -0.35649(11) 0.0540(6) Uani 0.1510(4) 1 d D U P B -2
H13B H 0.2662 0.8128 -0.3740 0.065 Uiso 0.1510(4) 1 calc R U P B -2
C14B C 0.16402(17) 0.80387(5) -0.3593(3) 0.0547(5) Uani 0.1510(4) 1 d D U P B -2
C15B C 0.1280(3) 0.78807(5) -0.3331(3) 0.0545(6) Uani 0.1510(4) 1 d D U P B -2
H15B H 0.0805 0.7892 -0.3344 0.065 Uiso 0.1510(4) 1 calc R U P B -2
C16B C 0.15478(15) 0.77023(6) -0.3045(3) 0.0540(5) Uani 0.1510(4) 1 d D U P B -2
C31B C 0.29531(16) 0.69320(5) -0.3424(2) 0.0498(3) Uani 0.1510(4) 1 d D U P B -2
C32B C 0.24510(16) 0.67964(5) -0.35800(19) 0.0498(3) Uani 0.1510(4) 1 d D U P B -2
C33B C 0.2468(2) 0.66303(7) -0.3955(2) 0.0498(3) Uani 0.1510(4) 1 d D U P B -2
H33B H 0.2096 0.6541 -0.4018 0.060 Uiso 0.1510(4) 1 calc R U P B -2
C34B C 0.32012(19) 0.65923(6) -0.4302(2) 0.0498(3) Uani 0.1510(4) 1 d D U P B -2
C35B C 0.3651(2) 0.67050(6) -0.4120(3) 0.0498(3) Uani 0.1510(4) 1 d D U P B -2
H35B H 0.4084 0.6668 -0.4290 0.060 Uiso 0.1510(4) 1 calc R U P B -2
C36B C 0.36333(15) 0.68898(6) -0.3678(2) 0.0498(3) Uani 0.1510(4) 1 d D U P B -2
C17B C 0.34019(17) 0.78780(6) -0.3292(2) 0.0539(4) Uani 0.1510(4) 1 d D U P B -2
C18B C 0.3767(3) 0.76783(6) -0.3493(5) 0.0537(4) Uani 0.1510(4) 1 d D U P B -2
H18G H 0.3634 0.7569 -0.3166 0.081 Uiso 0.1510(4) 1 calc R U P B -2
H18H H 0.3647 0.7639 -0.3978 0.081 Uiso 0.1510(4) 1 calc R U P B -2
H18I H 0.4253 0.7699 -0.3462 0.081 Uiso 0.1510(4) 1 calc R U P B -2
C19B C 0.3641(4) 0.80357(8) -0.3826(3) 0.0537(4) Uani 0.1510(4) 1 d D U P B -2
H19G H 0.4132 0.8045 -0.3808 0.081 Uiso 0.1510(4) 1 calc R U P B -2
H19H H 0.3501 0.7995 -0.4303 0.081 Uiso 0.1510(4) 1 calc R U P B -2
H19I H 0.3446 0.8169 -0.3712 0.081 Uiso 0.1510(4) 1 calc R U P B -2
C20B C 0.3667(4) 0.79399(14) -0.2546(2) 0.0537(4) Uani 0.1510(4) 1 d D U P B -2
H20G H 0.3517 0.7840 -0.2194 0.081 Uiso 0.1510(4) 1 calc R U P B -2
H20H H 0.4159 0.7944 -0.2553 0.081 Uiso 0.1510(4) 1 calc R U P B -2
H20I H 0.3493 0.8075 -0.2420 0.081 Uiso 0.1510(4) 1 calc R U P B -2
C21B C 0.13058(19) 0.82290(5) -0.39169(19) 0.0576(6) Uani 0.1510(4) 1 d D U P B -2
C22B C 0.1011(4) 0.81876(16) -0.4659(2) 0.0583(5) Uani 0.1510(4) 1 d D U P B -2
H22G H 0.0682 0.8076 -0.4630 0.087 Uiso 0.1510(4) 1 calc R U P B -2
H22H H 0.0791 0.8312 -0.4835 0.087 Uiso 0.1510(4) 1 calc R U P B -2
H22I H 0.1373 0.8149 -0.4984 0.087 Uiso 0.1510(4) 1 calc R U P B -2
C23B C 0.1806(3) 0.84028(7) -0.4022(6) 0.0583(5) Uani 0.1510(4) 1 d D U P B -2
H23G H 0.1575 0.8521 -0.4228 0.087 Uiso 0.1510(4) 1 calc R U P B -2
H23H H 0.1999 0.8441 -0.3563 0.087 Uiso 0.1510(4) 1 calc R U P B -2
H23I H 0.2164 0.8358 -0.4342 0.087 Uiso 0.1510(4) 1 calc R U P B -2
C24B C 0.0727(2) 0.83124(12) -0.3448(3) 0.0583(5) Uani 0.1510(4) 1 d D U P B -2
H24J H 0.0395 0.8204 -0.3370 0.087 Uiso 0.1510(4) 1 calc R U P B -2
H24K H 0.0908 0.8357 -0.2991 0.087 Uiso 0.1510(4) 1 calc R U P B -2
H24L H 0.0513 0.8428 -0.3688 0.087 Uiso 0.1510(4) 1 calc R U P B -2
C25B C 0.09884(18) 0.75626(5) -0.2744(2) 0.0542(6) Uani 0.1510(4) 1 d D U P B -2
C26B C 0.1258(4) 0.73795(7) -0.2319(3) 0.0548(4) Uani 0.1510(4) 1 d D U P B -2
H26M H 0.1562 0.7429 -0.1948 0.082 Uiso 0.1510(4) 1 calc R U P B -2
H26N H 0.0882 0.7306 -0.2101 0.082 Uiso 0.1510(4) 1 calc R U P B -2
H26O H 0.1502 0.7287 -0.2637 0.082 Uiso 0.1510(4) 1 calc R U P B -2
C27B C 0.0524(3) 0.74766(12) -0.3307(3) 0.0548(4) Uani 0.1510(4) 1 d D U P B -2
H27G H 0.0340 0.7589 -0.3592 0.082 Uiso 0.1510(4) 1 calc R U P B -2
H27H H 0.0775 0.7383 -0.3615 0.082 Uiso 0.1510(4) 1 calc R U P B -2
H27I H 0.0156 0.7402 -0.3079 0.082 Uiso 0.1510(4) 1 calc R U P B -2
C28B C 0.0550(3) 0.76887(9) -0.2214(3) 0.0548(4) Uani 0.1510(4) 1 d D U P B -2
H28G H 0.0837 0.7746 -0.1842 0.082 Uiso 0.1510(4) 1 calc R U P B -2
H28H H 0.0324 0.7800 -0.2468 0.082 Uiso 0.1510(4) 1 calc R U P B -2
H28I H 0.0213 0.7599 -0.1997 0.082 Uiso 0.1510(4) 1 calc R U P B -2
C37B C 0.17494(18) 0.68111(6) -0.3222(2) 0.05057(18) Uani 0.1510(4) 1 d D U P B -2
C38B C 0.1809(6) 0.68145(18) -0.24058(19) 0.0504(3) Uani 0.1510(4) 1 d D U P B -2
H38G H 0.2104 0.6927 -0.2262 0.076 Uiso 0.1510(4) 1 calc R U P B -2
H38H H 0.1363 0.6834 -0.2197 0.076 Uiso 0.1510(4) 1 calc R U P B -2
H38I H 0.1996 0.6684 -0.2241 0.076 Uiso 0.1510(4) 1 calc R U P B -2
C39B C 0.1286(3) 0.66335(7) -0.3394(5) 0.0504(3) Uani 0.1510(4) 1 d D U P B -2
H39G H 0.1229 0.6623 -0.3908 0.076 Uiso 0.1510(4) 1 calc R U P B -2
H39H H 0.1482 0.6506 -0.3213 0.076 Uiso 0.1510(4) 1 calc R U P B -2
H39I H 0.0849 0.6656 -0.3170 0.076 Uiso 0.1510(4) 1 calc R U P B -2
C40B C 0.1374(3) 0.70102(7) -0.3435(5) 0.0504(3) Uani 0.1510(4) 1 d D U P B -2
H40G H 0.1659 0.7129 -0.3332 0.076 Uiso 0.1510(4) 1 calc R U P B -2
H40H H 0.1272 0.7007 -0.3943 0.076 Uiso 0.1510(4) 1 calc R U P B -2
H40I H 0.0956 0.7021 -0.3164 0.076 Uiso 0.1510(4) 1 calc R U P B -2
C41B C 0.32233(19) 0.64224(6) -0.4859(2) 0.05057(18) Uani 0.1510(4) 1 d D U P B -2
C42B C 0.2690(3) 0.64540(16) -0.5447(3) 0.0508(5) Uani 0.1510(4) 1 d D U P B -2
H42G H 0.2720 0.6342 -0.5792 0.076 Uiso 0.1510(4) 1 calc R U P B -2
H42H H 0.2241 0.6455 -0.5234 0.076 Uiso 0.1510(4) 1 calc R U P B -2
H42I H 0.2771 0.6585 -0.5686 0.076 Uiso 0.1510(4) 1 calc R U P B -2
C43B C 0.3042(5) 0.62130(6) -0.4552(4) 0.0508(5) Uani 0.1510(4) 1 d D U P B -2
H43G H 0.3063 0.6110 -0.4927 0.076 Uiso 0.1510(4) 1 calc R U P B -2
H43H H 0.3360 0.6178 -0.4175 0.076 Uiso 0.1510(4) 1 calc R U P B -2
H43I H 0.2587 0.6218 -0.4356 0.076 Uiso 0.1510(4) 1 calc R U P B -2
C44B C 0.3899(2) 0.63995(18) -0.5258(4) 0.0520(15) Uani 0.1510(4) 1 d D U P B -2
H44G H 0.3865 0.6288 -0.5602 0.078 Uiso 0.1510(4) 1 calc R U P B -2
H44H H 0.4002 0.6527 -0.5508 0.078 Uiso 0.1510(4) 1 calc R U P B -2
H44I H 0.4257 0.6369 -0.4918 0.078 Uiso 0.1510(4) 1 calc R U P B -2
C45B C 0.42762(18) 0.69675(6) -0.3293(2) 0.05057(18) Uani 0.1510(4) 1 d D U P B -2
C46B C 0.4424(5) 0.68417(9) -0.2619(2) 0.0504(3) Uani 0.1510(4) 1 d D U P B -2
H46G H 0.4480 0.6697 -0.2746 0.076 Uiso 0.1510(4) 1 calc R U P B -2
H46H H 0.4837 0.6892 -0.2397 0.076 Uiso 0.1510(4) 1 calc R U P B -2
H46I H 0.4050 0.6856 -0.2286 0.076 Uiso 0.1510(4) 1 calc R U P B -2
C47B C 0.4202(6) 0.71865(6) -0.3022(4) 0.0504(3) Uani 0.1510(4) 1 d D U P B -2
H47G H 0.3790 0.7198 -0.2742 0.076 Uiso 0.1510(4) 1 calc R U P B -2
H47H H 0.4180 0.7281 -0.3426 0.076 Uiso 0.1510(4) 1 calc R U P B -2
H47I H 0.4589 0.7221 -0.2725 0.076 Uiso 0.1510(4) 1 calc R U P B -2
C48B C 0.4911(2) 0.69539(18) -0.3763(3) 0.0504(3) Uani 0.1510(4) 1 d D U P B -2
H48G H 0.4962 0.6814 -0.3939 0.076 Uiso 0.1510(4) 1 calc R U P B -2
H48H H 0.4866 0.7048 -0.4165 0.076 Uiso 0.1510(4) 1 calc R U P B -2
H48I H 0.5306 0.6991 -0.3482 0.076 Uiso 0.1510(4) 1 calc R U P B -2
O12 O 0.2563(4) 0.73548(14) -0.5738(2) 0.0600(5) Uani 0.3490(4) 1 d D U P B -1
C151 C 0.27523(17) 0.73605(7) -0.64647(18) 0.0602(5) Uani 0.3490(4) 1 d D U P B -1
C152 C 0.32742(15) 0.73049(5) -0.68289(18) 0.0603(5) Uani 0.3490(4) 1 d D U P B -1
C153 C 0.3387(2) 0.72861(8) -0.74236(19) 0.0594(6) Uani 0.3490(4) 1 d D U P B -1
H153 H 0.3821 0.7246 -0.7578 0.071 Uiso 0.3490(4) 1 calc R U P B -1
C154 C 0.2838(2) 0.73252(14) -0.7954(2) 0.0575(6) Uani 0.3490(4) 1 d D U P B -1
H154 H 0.2903 0.7301 -0.8446 0.069 Uiso 0.3490(4) 1 calc R U P B -1
C155 C 0.2213(2) 0.73999(14) -0.7683(2) 0.0581(5) Uani 0.3490(4) 1 d D U P B -1
H155 H 0.1855 0.7438 -0.7989 0.070 Uiso 0.3490(4) 1 calc R U P B -1
C156 C 0.21531(16) 0.74143(11) -0.69331(18) 0.0588(5) Uani 0.3490(4) 1 d D U P B -1
C161 C 0.39522(16) 0.72436(5) -0.64244(19) 0.0613(2) Uani 0.3490(4) 1 d D U P B -1
C162 C 0.41014(15) 0.70478(5) -0.62035(14) 0.0613(2) Uani 0.3490(4) 1 d D U P B -1
C163 C 0.46054(17) 0.69860(7) -0.5800(2) 0.0613(2) Uani 0.3490(4) 1 d D U P B -1
H163 H 0.4651 0.6847 -0.5664 0.074 Uiso 0.3490(4) 1 calc R U P B -1
C164 C 0.50910(18) 0.71413(5) -0.5573(2) 0.0613(2) Uani 0.3490(4) 1 d D U P B -1
C165 C 0.4963(2) 0.73383(6) -0.5771(3) 0.0613(2) Uani 0.3490(4) 1 d D U P B -1
H165 H 0.5266 0.7440 -0.5607 0.074 Uiso 0.3490(4) 1 calc R U P B -1
C166 C 0.44318(19) 0.74043(5) -0.6192(3) 0.0613(2) Uani 0.3490(4) 1 d D U P B -1
C181 C 0.14238(10) 0.74853(4) -0.66818(7) 0.0585(5) Uani 0.3490(4) 1 d D U P B -1
C182 C 0.09080(7) 0.73556(3) -0.65277(4) 0.0573(5) Uani 0.3490(4) 1 d D U P B -1
C183 C 0.03603(11) 0.73894(4) -0.61853(7) 0.0579(5) Uani 0.3490(4) 1 d D U P B -1
H183 H 0.0026 0.7289 -0.6100 0.070 Uiso 0.3490(4) 1 calc R U P B -1
C184 C 0.03119(16) 0.76232(5) -0.59192(19) 0.0597(5) Uani 0.3490(4) 1 d D U P B -1
C185 C 0.07691(16) 0.77397(7) -0.6049(2) 0.0605(6) Uani 0.3490(4) 1 d D U P B -1
H185 H 0.0716 0.7876 -0.5883 0.073 Uiso 0.3490(4) 1 calc R U P B -1
C186 C 0.13945(17) 0.76960(5) -0.6430(2) 0.0607(5) Uani 0.3490(4) 1 d D U P B -1
C167 C 0.37671(18) 0.68557(5) -0.6518(2) 0.0623(4) Uani 0.3490(4) 1 d D U P B -1
C168 C 0.4146(3) 0.67994(13) -0.7213(2) 0.0628(4) Uani 0.3490(4) 1 d D U P B -1
H16A H 0.4153 0.6918 -0.7530 0.094 Uiso 0.3490(4) 1 calc R U P B -1
H16B H 0.4608 0.6759 -0.7099 0.094 Uiso 0.3490(4) 1 calc R U P B -1
H16C H 0.3917 0.6685 -0.7447 0.094 Uiso 0.3490(4) 1 calc R U P B -1
C169 C 0.3787(5) 0.66632(7) -0.6072(3) 0.0628(4) Uani 0.3490(4) 1 d D U P B -1
H16D H 0.3561 0.6552 -0.6325 0.094 Uiso 0.3490(4) 1 calc R U P B -1
H16E H 0.4255 0.6625 -0.5982 0.094 Uiso 0.3490(4) 1 calc R U P B -1
H16F H 0.3559 0.6688 -0.5619 0.094 Uiso 0.3490(4) 1 calc R U P B -1
C170 C 0.30249(19) 0.68898(15) -0.6743(5) 0.0628(4) Uani 0.3490(4) 1 d D U P B -1
H17A H 0.2993 0.7014 -0.7034 0.094 Uiso 0.3490(4) 1 calc R U P B -1
H17B H 0.2869 0.6772 -0.7019 0.094 Uiso 0.3490(4) 1 calc R U P B -1
H17C H 0.2745 0.6905 -0.6320 0.094 Uiso 0.3490(4) 1 calc R U P B -1
C171 C 0.56647(18) 0.71096(6) -0.50348(19) 0.0662(4) Uani 0.3490(4) 1 d D U P B -1
C172 C 0.6347(2) 0.71778(13) -0.5346(4) 0.0670(5) Uani 0.3490(4) 1 d D U P B -1
H17D H 0.6447 0.7097 -0.5770 0.101 Uiso 0.3490(4) 1 calc R U P B -1
H17E H 0.6326 0.7323 -0.5472 0.101 Uiso 0.3490(4) 1 calc R U P B -1
H17F H 0.6701 0.7157 -0.4992 0.101 Uiso 0.3490(4) 1 calc R U P B -1
C173 C 0.5570(5) 0.72459(9) -0.4384(2) 0.0670(5) Uani 0.3490(4) 1 d D U P B -1
H17G H 0.5522 0.7389 -0.4536 0.101 Uiso 0.3490(4) 1 calc R U P B -1
H17H H 0.5166 0.7204 -0.4128 0.101 Uiso 0.3490(4) 1 calc R U P B -1
H17I H 0.5961 0.7233 -0.4073 0.101 Uiso 0.3490(4) 1 calc R U P B -1
C174 C 0.5738(5) 0.68866(6) -0.4777(4) 0.0670(5) Uani 0.3490(4) 1 d D U P B -1
H17J H 0.5799 0.6796 -0.5186 0.101 Uiso 0.3490(4) 1 calc R U P B -1
H17K H 0.6128 0.6876 -0.4463 0.101 Uiso 0.3490(4) 1 calc R U P B -1
H17L H 0.5333 0.6846 -0.4518 0.101 Uiso 0.3490(4) 1 calc R U P B -1
C175 C 0.44883(19) 0.76353(5) -0.6366(2) 0.0618(3) Uani 0.3490(4) 1 d D U P B -1
C176 C 0.4282(4) 0.77710(9) -0.5736(2) 0.0627(4) Uani 0.3490(4) 1 d D U P B -1
H17M H 0.3823 0.7737 -0.5590 0.094 Uiso 0.3490(4) 1 calc R U P B -1
H17N H 0.4589 0.7748 -0.5338 0.094 Uiso 0.3490(4) 1 calc R U P B -1
H17O H 0.4301 0.7915 -0.5877 0.094 Uiso 0.3490(4) 1 calc R U P B -1
C177 C 0.52023(19) 0.76961(13) -0.6565(5) 0.0627(4) Uani 0.3490(4) 1 d D U P B -1
H17P H 0.5354 0.7613 -0.6966 0.094 Uiso 0.3490(4) 1 calc R U P B -1
H17Q H 0.5212 0.7841 -0.6697 0.094 Uiso 0.3490(4) 1 calc R U P B -1
H17R H 0.5500 0.7673 -0.6158 0.094 Uiso 0.3490(4) 1 calc R U P B -1
C178 C 0.4035(3) 0.77032(13) -0.6995(2) 0.0627(4) Uani 0.3490(4) 1 d D U P B -1
H17S H 0.3568 0.7667 -0.6892 0.094 Uiso 0.3490(4) 1 calc R U P B -1
H17T H 0.4073 0.7851 -0.7059 0.094 Uiso 0.3490(4) 1 calc R U P B -1
H17U H 0.4180 0.7634 -0.7429 0.094 Uiso 0.3490(4) 1 calc R U P B -1
C187 C 0.08813(18) 0.71311(5) -0.68079(19) 0.0577(5) Uani 0.3490(4) 1 d D U P B -1
C188 C 0.0282(2) 0.70132(9) -0.6504(4) 0.0579(4) Uani 0.3490(4) 1 d D U P B -1
H18J H 0.0305 0.7014 -0.5985 0.087 Uiso 0.3490(4) 1 calc R U P B -1
H18K H -0.0136 0.7078 -0.6658 0.087 Uiso 0.3490(4) 1 calc R U P B -1
H18L H 0.0294 0.6872 -0.6675 0.087 Uiso 0.3490(4) 1 calc R U P B -1
C189 C 0.0793(5) 0.71194(15) -0.76123(19) 0.0579(4) Uani 0.3490(4) 1 d D U P B -1
H18M H 0.1162 0.7192 -0.7845 0.087 Uiso 0.3490(4) 1 calc R U P B -1
H18N H 0.0796 0.6976 -0.7762 0.087 Uiso 0.3490(4) 1 calc R U P B -1
H18O H 0.0366 0.7182 -0.7746 0.087 Uiso 0.3490(4) 1 calc R U P B -1
C190 C 0.1526(2) 0.70109(9) -0.6620(5) 0.0579(4) Uani 0.3490(4) 1 d D U P B -1
H19J H 0.1599 0.7015 -0.6106 0.087 Uiso 0.3490(4) 1 calc R U P B -1
H19K H 0.1478 0.6868 -0.6773 0.087 Uiso 0.3490(4) 1 calc R U P B -1
H19L H 0.1911 0.7073 -0.6862 0.087 Uiso 0.3490(4) 1 calc R U P B -1
C191 C -0.03164(18) 0.76770(6) -0.54936(19) 0.0611(4) Uani 0.3490(4) 1 d D U P B -1
C192 C -0.0134(4) 0.77938(9) -0.4808(2) 0.0617(5) Uani 0.3490(4) 1 d D U P B -1
H19M H 0.0188 0.7713 -0.4532 0.093 Uiso 0.3490(4) 1 calc R U P B -1
H19N H 0.0066 0.7926 -0.4931 0.093 Uiso 0.3490(4) 1 calc R U P B -1
H19O H -0.0541 0.7816 -0.4526 0.093 Uiso 0.3490(4) 1 calc R U P B -1
C193 C -0.0814(3) 0.78129(9) -0.5883(3) 0.0617(5) Uani 0.3490(4) 1 d D U P B -1
H19P H -0.1201 0.7840 -0.5576 0.093 Uiso 0.3490(4) 1 calc R U P B -1
H19Q H -0.0597 0.7942 -0.6009 0.093 Uiso 0.3490(4) 1 calc R U P B -1
H19R H -0.0966 0.7744 -0.6316 0.093 Uiso 0.3490(4) 1 calc R U P B -1
C194 C -0.0702(3) 0.74820(6) -0.5245(4) 0.0617(5) Uani 0.3490(4) 1 d D U P B -1
H19S H -0.0393 0.7391 -0.4992 0.093 Uiso 0.3490(4) 1 calc R U P B -1
H19T H -0.1070 0.7522 -0.4929 0.093 Uiso 0.3490(4) 1 calc R U P B -1
H19U H -0.0885 0.7411 -0.5659 0.093 Uiso 0.3490(4) 1 calc R U P B -1
C195 C 0.18539(18) 0.78803(5) -0.66213(19) 0.0660(5) Uani 0.3490(4) 1 d D U P B -1
C196 C 0.25859(19) 0.78222(13) -0.6778(5) 0.0685(4) Uani 0.3490(4) 1 d D U P B -1
H19V H 0.2786 0.7760 -0.6355 0.103 Uiso 0.3490(4) 1 calc R U P B -1
H19W H 0.2600 0.7725 -0.7171 0.103 Uiso 0.3490(4) 1 calc R U P B -1
H19X H 0.2839 0.7945 -0.6906 0.103 Uiso 0.3490(4) 1 calc R U P B -1
C197 C 0.1595(4) 0.79759(11) -0.7315(2) 0.0685(4) Uani 0.3490(4) 1 d D U P B -1
H19Y H 0.1125 0.8017 -0.7254 0.103 Uiso 0.3490(4) 1 calc R U P B -1
H19Z H 0.1866 0.8096 -0.7433 0.103 Uiso 0.3490(4) 1 calc R U P B -1
H19" H 0.1627 0.7875 -0.7699 0.103 Uiso 0.3490(4) 1 calc R U P B -1
C198 C 0.1856(5) 0.80494(7) -0.6049(3) 0.0685(4) Uani 0.3490(4) 1 d D U P B -1
H19' H 0.1393 0.8089 -0.5940 0.103 Uiso 0.3490(4) 1 calc R U P B -1
H19+ H 0.2073 0.7998 -0.5618 0.103 Uiso 0.3490(4) 1 calc R U P B -1
H198 H 0.2102 0.8169 -0.6225 0.103 Uiso 0.3490(4) 1 calc R U P B -1
O12A O 0.2284(6) 0.7409(2) -0.5945(2) 0.0600(5) Uani 0.1510(4) 1 d D U P B -2
C51B C 0.23058(16) 0.73651(4) -0.66760(18) 0.0591(5) Uani 0.1510(4) 1 d D U P B -2
C52B C 0.27621(14) 0.74061(2) -0.71455(17) 0.0595(5) Uani 0.1510(4) 1 d D U P B -2
C53B C 0.2790(2) 0.74048(4) -0.7750(2) 0.0583(6) Uani 0.1510(4) 1 d D U P B -2
H53B H 0.3191 0.7439 -0.7994 0.070 Uiso 0.1510(4) 1 calc R U P B -2
C54B C 0.2158(2) 0.73461(15) -0.8145(3) 0.0572(7) Uani 0.1510(4) 1 d D U P B -2
H54B H 0.2145 0.7348 -0.8648 0.069 Uiso 0.1510(4) 1 calc R U P B -2
C55B C 0.1579(2) 0.72867(15) -0.7739(2) 0.0567(7) Uani 0.1510(4) 1 d D U P B -2
H55B H 0.1184 0.7236 -0.7961 0.068 Uiso 0.1510(4) 1 calc R U P B -2
C56B C 0.16231(16) 0.73066(11) -0.69941(17) 0.0580(5) Uani 0.1510(4) 1 d D U P B -2
C61B C 0.34756(15) 0.74808(5) -0.6844(2) 0.0613(2) Uani 0.1510(4) 1 d D U P B -2
C62B C 0.39896(15) 0.73550(5) -0.66280(14) 0.0613(2) Uani 0.1510(4) 1 d D U P B -2
C63B C 0.4540(2) 0.74059(6) -0.6276(2) 0.0613(2) Uani 0.1510(4) 1 d D U P B -2
H63B H 0.4849 0.7305 -0.6120 0.074 Uiso 0.1510(4) 1 calc R U P B -2
C64B C 0.46586(19) 0.76255(5) -0.6131(2) 0.0613(2) Uani 0.1510(4) 1 d D U P B -2
C65B C 0.41650(18) 0.77550(8) -0.6342(4) 0.0613(2) Uani 0.1510(4) 1 d D U P B -2
H65B H 0.4244 0.7897 -0.6275 0.074 Uiso 0.1510(4) 1 calc R U P B -2
C66B C 0.35563(18) 0.76999(5) -0.6644(3) 0.0613(2) Uani 0.1510(4) 1 d D U P B -2
C81B C 0.09956(13) 0.72334(5) -0.65320(13) 0.0581(4) Uani 0.1510(4) 1 d D U P B -2
C82B C 0.08570(9) 0.70379(5) -0.63207(9) 0.0576(5) Uani 0.1510(4) 1 d D U P B -2
C83B C 0.04093(13) 0.69649(7) -0.58972(13) 0.0585(7) Uani 0.1510(4) 1 d D U P B -2
H83B H 0.0360 0.6824 -0.5784 0.070 Uiso 0.1510(4) 1 calc R U P B -2
C84B C -0.0058(2) 0.71464(5) -0.5585(2) 0.0588(6) Uani 0.1510(4) 1 d D U P B -2
C85B C 0.0062(3) 0.73198(6) -0.5773(3) 0.0581(4) Uani 0.1510(4) 1 d D U P B -2
H85B H -0.0220 0.7421 -0.5571 0.070 Uiso 0.1510(4) 1 calc R U P B -2
C86B C 0.0571(2) 0.73976(5) -0.6263(3) 0.0581(4) Uani 0.1510(4) 1 d D U P B -2
C67B C 0.40353(19) 0.71240(5) -0.6778(2) 0.0623(4) Uani 0.1510(4) 1 d D U P B -2
C68B C 0.3439(2) 0.70436(13) -0.7220(3) 0.0628(4) Uani 0.1510(4) 1 d D U P B -2
H69G H 0.3017 0.7080 -0.6985 0.094 Uiso 0.1510(4) 1 calc R U P B -2
H69H H 0.3451 0.7105 -0.7694 0.094 Uiso 0.1510(4) 1 calc R U P B -2
H69I H 0.3470 0.6895 -0.7262 0.094 Uiso 0.1510(4) 1 calc R U P B -2
C69B C 0.4659(2) 0.70592(14) -0.7187(3) 0.0628(4) Uani 0.1510(4) 1 d D U P B -2
H69J H 0.4651 0.6911 -0.7261 0.094 Uiso 0.1510(4) 1 calc R U P B -2
H69K H 0.4667 0.7129 -0.7648 0.094 Uiso 0.1510(4) 1 calc R U P B -2
H69L H 0.5060 0.7096 -0.6917 0.094 Uiso 0.1510(4) 1 calc R U P B -2
C70B C 0.4030(6) 0.69983(10) -0.6077(2) 0.0628(4) Uani 0.1510(4) 1 d D U P B -2
H70G H 0.3635 0.7036 -0.5796 0.094 Uiso 0.1510(4) 1 calc R U P B -2
H70H H 0.4014 0.6852 -0.6188 0.094 Uiso 0.1510(4) 1 calc R U P B -2
H70I H 0.4437 0.7028 -0.5805 0.094 Uiso 0.1510(4) 1 calc R U P B -2
C71B C 0.51594(18) 0.77049(6) -0.5574(2) 0.0662(4) Uani 0.1510(4) 1 d D U P B -2
C72B C 0.4781(3) 0.78351(9) -0.5012(3) 0.0670(5) Uani 0.1510(4) 1 d D U P B -2
H72G H 0.4424 0.7753 -0.4797 0.101 Uiso 0.1510(4) 1 calc R U P B -2
H72H H 0.5096 0.7879 -0.4643 0.101 Uiso 0.1510(4) 1 calc R U P B -2
H72I H 0.4584 0.7955 -0.5241 0.101 Uiso 0.1510(4) 1 calc R U P B -2
C73B C 0.5690(3) 0.78501(8) -0.5858(4) 0.0670(5) Uani 0.1510(4) 1 d D U P B -2
H73G H 0.5986 0.7893 -0.5471 0.101 Uiso 0.1510(4) 1 calc R U P B -2
H73H H 0.5955 0.7780 -0.6224 0.101 Uiso 0.1510(4) 1 calc R U P B -2
H73I H 0.5472 0.7971 -0.6065 0.101 Uiso 0.1510(4) 1 calc R U P B -2
C74B C 0.5504(4) 0.75296(7) -0.5157(3) 0.0670(5) Uani 0.1510(4) 1 d D U P B -2
H74G H 0.5162 0.7436 -0.4973 0.101 Uiso 0.1510(4) 1 calc R U P B -2
H74H H 0.5807 0.7455 -0.5473 0.101 Uiso 0.1510(4) 1 calc R U P B -2
H74I H 0.5760 0.7587 -0.4761 0.101 Uiso 0.1510(4) 1 calc R U P B -2
C75B C 0.31440(19) 0.78962(5) -0.6798(2) 0.0618(3) Uani 0.1510(4) 1 d D U P B -2
C76B C 0.2587(2) 0.79317(17) -0.6245(3) 0.0627(4) Uani 0.1510(4) 1 d D U P B -2
H76G H 0.2277 0.7815 -0.6248 0.094 Uiso 0.1510(4) 1 calc R U P B -2
H76H H 0.2787 0.7946 -0.5774 0.094 Uiso 0.1510(4) 1 calc R U P B -2
H76I H 0.2340 0.8057 -0.6364 0.094 Uiso 0.1510(4) 1 calc R U P B -2
C77B C 0.3581(3) 0.80875(7) -0.6734(6) 0.0627(4) Uani 0.1510(4) 1 d D U P B -2
H77G H 0.3954 0.8079 -0.7071 0.094 Uiso 0.1510(4) 1 calc R U P B -2
H77H H 0.3310 0.8209 -0.6841 0.094 Uiso 0.1510(4) 1 calc R U P B -2
H77I H 0.3758 0.8098 -0.6251 0.094 Uiso 0.1510(4) 1 calc R U P B -2
C78B C 0.2822(4) 0.78948(18) -0.7543(2) 0.0627(4) Uani 0.1510(4) 1 d D U P B -2
H78G H 0.2539 0.7773 -0.7595 0.094 Uiso 0.1510(4) 1 calc R U P B -2
H78H H 0.2546 0.8018 -0.7603 0.094 Uiso 0.1510(4) 1 calc R U P B -2
H78I H 0.3175 0.7893 -0.7904 0.094 Uiso 0.1510(4) 1 calc R U P B -2
C87B C 0.12459(19) 0.68539(5) -0.6646(2) 0.0580(5) Uani 0.1510(4) 1 d D U P B -2
C88B C 0.1954(2) 0.69169(14) -0.6892(5) 0.0579(4) Uani 0.1510(4) 1 d D U P B -2
H88G H 0.1921 0.7034 -0.7214 0.087 Uiso 0.1510(4) 1 calc R U P B -2
H88H H 0.2225 0.6955 -0.6478 0.087 Uiso 0.1510(4) 1 calc R U P B -2
H88I H 0.2167 0.6802 -0.7139 0.087 Uiso 0.1510(4) 1 calc R U P B -2
C89B C 0.1335(6) 0.66734(7) -0.6154(3) 0.0579(4) Uani 0.1510(4) 1 d D U P B -2
H89G H 0.0895 0.6628 -0.5984 0.087 Uiso 0.1510(4) 1 calc R U P B -2
H89H H 0.1554 0.6561 -0.6409 0.087 Uiso 0.1510(4) 1 calc R U P B -2
H89I H 0.1613 0.6714 -0.5749 0.087 Uiso 0.1510(4) 1 calc R U P B -2
C90B C 0.0884(3) 0.67782(13) -0.7331(2) 0.0579(4) Uani 0.1510(4) 1 d D U P B -2
H90G H 0.0822 0.6893 -0.7657 0.087 Uiso 0.1510(4) 1 calc R U P B -2
H90H H 0.1157 0.6673 -0.7561 0.087 Uiso 0.1510(4) 1 calc R U P B -2
H90I H 0.0445 0.6721 -0.7205 0.087 Uiso 0.1510(4) 1 calc R U P B -2
C91B C -0.05735(18) 0.70745(6) -0.50378(19) 0.0611(4) Uani 0.1510(4) 1 d D U P B -2
C92B C -0.0443(5) 0.71680(11) -0.4298(2) 0.0617(5) Uani 0.1510(4) 1 d D U P B -2
H92G H 0.0020 0.7139 -0.4154 0.093 Uiso 0.1510(4) 1 calc R U P B -2
H92H H -0.0512 0.7316 -0.4317 0.093 Uiso 0.1510(4) 1 calc R U P B -2
H92I H -0.0753 0.7108 -0.3953 0.093 Uiso 0.1510(4) 1 calc R U P B -2
C93B C -0.12962(19) 0.71266(15) -0.5215(5) 0.0617(5) Uani 0.1510(4) 1 d D U P B -2
H93G H -0.1591 0.7075 -0.4839 0.093 Uiso 0.1510(4) 1 calc R U P B -2
H93H H -0.1345 0.7275 -0.5253 0.093 Uiso 0.1510(4) 1 calc R U P B -2
H93I H -0.1419 0.7063 -0.5667 0.093 Uiso 0.1510(4) 1 calc R U P B -2
C94B C -0.0537(6) 0.68385(6) -0.4923(6) 0.0617(5) Uani 0.1510(4) 1 d D U P B -2
H94G H -0.0075 0.6799 -0.4808 0.093 Uiso 0.1510(4) 1 calc R U P B -2
H94H H -0.0835 0.6800 -0.4533 0.093 Uiso 0.1510(4) 1 calc R U P B -2
H94I H -0.0678 0.6768 -0.5358 0.093 Uiso 0.1510(4) 1 calc R U P B -2
C95B C 0.06384(19) 0.76278(5) -0.6449(2) 0.0586(4) Uani 0.1510(4) 1 d D U P B -2
C96B C 0.1279(2) 0.77224(12) -0.6129(4) 0.0587(6) Uani 0.1510(4) 1 d D U P B -2
H96G H 0.1671 0.7643 -0.6281 0.088 Uiso 0.1510(4) 1 calc R U P B -2
H96H H 0.1325 0.7864 -0.6291 0.088 Uiso 0.1510(4) 1 calc R U P B -2
H96I H 0.1249 0.7720 -0.5610 0.088 Uiso 0.1510(4) 1 calc R U P B -2
C97B C 0.0061(2) 0.77587(9) -0.6188(4) 0.0587(6) Uani 0.1510(4) 1 d D U P B -2
H97G H -0.0362 0.7705 -0.6376 0.088 Uiso 0.1510(4) 1 calc R U P B -2
H97H H 0.0049 0.7756 -0.5668 0.088 Uiso 0.1510(4) 1 calc R U P B -2
H97I H 0.0124 0.7900 -0.6349 0.088 Uiso 0.1510(4) 1 calc R U P B -2
C98B C 0.0701(6) 0.76619(17) -0.7264(2) 0.0587(6) Uani 0.1510(4) 1 d D U P B -2
H98G H 0.1071 0.7579 -0.7449 0.088 Uiso 0.1510(4) 1 calc R U P B -2
H98H H 0.0282 0.7622 -0.7496 0.088 Uiso 0.1510(4) 1 calc R U P B -2
H98I H 0.0790 0.7807 -0.7359 0.088 Uiso 0.1510(4) 1 calc R U P B -2

loop_
_atom_site_aniso_label
_atom_site_aniso_U_11
_atom_site_aniso_U_22
_atom_site_aniso_U_33
_atom_site_aniso_U_23
_atom_site_aniso_U_13
_atom_site_aniso_U_12
W1 0.04405(6) 0.04803(6) 0.03608(6) -0.00345(6) 0.00126(14) -0.01488(6)
Cl1 0.0505(3) 0.0734(3) 0.0238(3) -0.0241(2) -0.0019(3) -0.0191(3)
Cl2 0.0505(3) 0.0734(3) 0.0238(3) -0.0241(2) -0.0019(3) -0.0191(3)
Cl3 0.0505(3) 0.0734(3) 0.0238(3) -0.0241(2) -0.0019(3) -0.0191(3)
Cl4 0.0505(3) 0.0734(3) 0.0238(3) -0.0241(2) -0.0019(3) -0.0191(3)
W1A 0.04405(6) 0.04803(6) 0.03608(6) -0.00345(6) 0.00126(14) -0.01488(6)
Cl1A 0.0505(3) 0.0734(3) 0.0238(3) -0.0241(2) -0.0019(3) -0.0191(3)
Cl2A 0.0505(3) 0.0734(3) 0.0238(3) -0.0241(2) -0.0019(3) -0.0191(3)
Cl3A 0.0505(3) 0.0734(3) 0.0238(3) -0.0241(2) -0.0019(3) -0.0191(3)
Cl4A 0.0505(3) 0.0734(3) 0.0238(3) -0.0241(2) -0.0019(3) -0.0191(3)
O1 0.0444(6) 0.0489(6) 0.0354(3) -0.0016(3) 0.0013(3) -0.0166(5)
C1 0.0536(7) 0.0515(10) 0.0368(7) -0.0019(6) 0.0013(5) -0.0085(7)
C2 0.0529(7) 0.0559(10) 0.0425(6) -0.0084(6) 0.0002(5) -0.0043(7)
C3 0.0564(10) 0.0531(14) 0.0429(7) -0.0075(7) 0.0006(6) -0.0049(10)
C4 0.0580(8) 0.0509(12) 0.0455(10) -0.0060(9) 0.0039(7) -0.0046(8)
C5 0.0568(9) 0.0502(11) 0.0419(8) -0.0037(7) 0.0063(7) -0.0068(8)
C6 0.0575(7) 0.0474(11) 0.0425(7) -0.0029(7) 0.0078(6) -0.0082(7)
C11 0.0508(4) 0.0634(5) 0.0425(4) -0.0102(4) -0.0013(4) -0.0012(4)
C12 0.0508(4) 0.0634(5) 0.0425(4) -0.0102(4) -0.0013(4) -0.0012(4)
C13 0.0508(4) 0.0634(5) 0.0425(4) -0.0102(4) -0.0013(4) -0.0012(4)
C14 0.0508(4) 0.0634(5) 0.0425(4) -0.0102(4) -0.0013(4) -0.0012(4)
C15 0.0508(4) 0.0634(5) 0.0425(4) -0.0102(4) -0.0013(4) -0.0012(4)
C16 0.0508(4) 0.0634(5) 0.0425(4) -0.0102(4) -0.0013(4) -0.0012(4)
C31 0.0602(4) 0.0538(4) 0.0492(4) -0.0049(3) 0.0090(3) -0.0088(3)
C32 0.0602(4) 0.0538(4) 0.0492(4) -0.0049(3) 0.0090(3) -0.0088(3)
C33 0.0602(9) 0.0555(9) 0.0521(10) -0.0063(8) 0.0082(8) -0.0090(7)
C34 0.0602(4) 0.0538(4) 0.0492(4) -0.0049(3) 0.0090(3) -0.0088(3)
C35 0.0602(4) 0.0538(4) 0.0492(4) -0.0049(3) 0.0090(3) -0.0088(3)
C36 0.0602(4) 0.0538(4) 0.0492(4) -0.0049(3) 0.0090(3) -0.0088(3)
C17 0.0508(4) 0.0634(5) 0.0425(4) -0.0102(4) -0.0013(4) -0.0012(4)
C18 0.0559(15) 0.0671(15) 0.0506(14) -0.0130(12) -0.0040(12) 0.0004(12)
C19 0.0566(12) 0.076(2) 0.057(2) -0.0039(19) 0.0031(11) 0.0057(11)
C20 0.074(3) 0.069(3) 0.0439(11) -0.0096(11) 0.0037(11) -0.001(2)
C21 0.0500(9) 0.0794(10) 0.0440(10) -0.0127(7) -0.0005(7) -0.0076(7)
C22 0.055(3) 0.0813(12) 0.040(2) -0.0131(11) 0.001(2) -0.0085(11)
C23 0.0527(12) 0.099(3) 0.060(2) -0.012(2) -0.0049(11) -0.0032(12)
C24 0.061(3) 0.0818(19) 0.0461(13) -0.0152(11) -0.0004(12) -0.0090(17)
C25 0.0516(9) 0.0636(9) 0.0457(9) -0.0099(7) -0.0001(7) -0.0009(7)
C26 0.0527(7) 0.0659(8) 0.0478(7) -0.0083(6) 0.0005(5) -0.0014(5)
C27 0.0527(7) 0.0659(8) 0.0478(7) -0.0083(6) 0.0005(5) -0.0014(5)
C28 0.0527(7) 0.0659(8) 0.0478(7) -0.0083(6) 0.0005(5) -0.0014(5)
C37 0.0587(3) 0.0486(3) 0.0444(3) -0.0016(2) 0.0122(2) -0.0077(2)
C38 0.0595(7) 0.0512(8) 0.0446(7) -0.0005(5) 0.0130(5) -0.0073(5)
C39 0.0595(7) 0.0512(8) 0.0446(7) -0.0005(5) 0.0130(5) -0.0073(5)
C40 0.0595(7) 0.0512(8) 0.0446(7) -0.0005(5) 0.0130(5) -0.0073(5)
C41 0.0671(10) 0.0739(10) 0.0640(10) -0.0109(7) 0.0010(7) -0.0144(7)
C42 0.076(3) 0.0769(12) 0.073(2) -0.0135(11) 0.000(2) -0.0134(12)
C43 0.0719(13) 0.097(4) 0.078(2) -0.0123(19) 0.0084(12) -0.0176(13)
C44 0.062(3) 0.0709(18) 0.0621(14) -0.0162(11) 0.0022(13) -0.0129(16)
C45 0.0790(10) 0.0605(10) 0.0621(10) -0.0052(8) 0.0035(7) 0.0015(7)
C46 0.091(3) 0.070(3) 0.0622(13) -0.0044(12) 0.0038(12) -0.006(2)
C47 0.0809(11) 0.069(2) 0.068(2) -0.003(2) 0.0030(11) 0.0009(11)
C48 0.095(3) 0.0606(14) 0.0615(19) -0.0042(12) 0.0033(18) -0.0002(13)
O1A 0.0444(6) 0.0489(6) 0.0354(3) -0.0016(3) 0.0013(3) -0.0166(5)
C1A 0.0521(7) 0.0489(11) 0.0375(7) -0.0018(6) 0.0029(5) -0.0102(7)
C2A 0.0552(7) 0.0519(11) 0.0415(6) -0.0057(6) -0.0003(5) -0.0054(7)
C3A 0.0552(9) 0.0532(11) 0.0418(7) -0.0057(7) 0.0013(6) -0.0067(9)
C4A 0.0577(8) 0.0525(14) 0.0445(10) -0.0037(10) 0.0050(7) -0.0064(8)
C5A 0.0566(9) 0.0492(13) 0.0432(8) -0.0024(8) 0.0069(7) -0.0092(9)
C6A 0.0563(7) 0.0516(11) 0.0434(7) -0.0032(7) 0.0080(6) -0.0105(7)
C11A 0.0534(8) 0.0633(7) 0.0426(10) -0.0084(7) -0.0021(7) -0.0011(6)
C12A 0.0581(9) 0.0656(7) 0.0454(11) -0.0095(7) -0.0047(7) 0.0018(6)
C13A 0.0552(9) 0.0635(10) 0.0452(11) -0.0116(9) -0.0050(8) 0.0001(7)
C14A 0.0525(8) 0.0623(7) 0.0455(9) -0.0116(6) -0.0033(7) 0.0023(6)
C15A 0.0518(9) 0.0625(8) 0.0435(10) -0.0104(7) -0.0016(8) 0.0010(7)
C16A 0.0517(8) 0.0628(7) 0.0432(10) -0.0096(7) -0.0013(7) 0.0000(6)
C31A 0.0602(4) 0.0538(4) 0.0492(4) -0.0049(3) 0.0090(3) -0.0088(3)
C32A 0.0602(4) 0.0538(4) 0.0492(4) -0.0049(3) 0.0090(3) -0.0088(3)
C33A 0.0602(4) 0.0538(4) 0.0492(4) -0.0049(3) 0.0090(3) -0.0088(3)
C34A 0.0598(9) 0.0570(7) 0.0560(10) -0.0061(7) 0.0068(8) -0.0087(6)
C35A 0.0593(10) 0.0561(8) 0.0516(12) -0.0075(7) 0.0071(9) -0.0091(7)
C36A 0.0600(8) 0.0561(7) 0.0509(10) -0.0065(6) 0.0073(7) -0.0090(6)
C17A 0.0647(10) 0.0685(9) 0.0523(10) -0.0053(7) -0.0051(7) -0.0003(7)
C18A 0.066(2) 0.0665(18) 0.0549(15) -0.0051(12) -0.0072(13) 0.0038(15)
C19A 0.0726(19) 0.0789(17) 0.0533(19) -0.0009(13) -0.0035(14) 0.0071(13)
C20A 0.0730(15) 0.073(3) 0.0619(17) -0.0048(16) 0.0016(12) 0.0029(14)
C21A 0.0521(9) 0.0546(10) 0.0452(10) -0.0105(7) -0.0031(7) 0.0036(7)
C22A 0.064(3) 0.0535(15) 0.0454(14) -0.0116(11) -0.0031(13) 0.0041(14)
C23A 0.0508(12) 0.058(3) 0.0380(19) -0.0088(18) 0.0017(11) 0.0024(12)
C24A 0.059(3) 0.0533(12) 0.046(2) -0.0092(11) -0.0094(19) 0.0068(12)
C25A 0.0516(8) 0.0632(8) 0.0459(8) -0.0097(6) 0.0008(7) -0.0009(6)
C26A 0.0527(7) 0.0659(8) 0.0478(7) -0.0083(6) 0.0005(5) -0.0014(5)
C27A 0.0527(7) 0.0659(8) 0.0478(7) -0.0083(6) 0.0005(5) -0.0014(5)
C28A 0.0527(7) 0.0659(8) 0.0478(7) -0.0083(6) 0.0005(5) -0.0014(5)
C37A 0.0587(3) 0.0486(3) 0.0444(3) -0.0016(2) 0.0122(2) -0.0077(2)
C38A 0.0595(7) 0.0512(8) 0.0446(7) -0.0005(5) 0.0130(5) -0.0073(5)
C39A 0.0595(7) 0.0512(8) 0.0446(7) -0.0005(5) 0.0130(5) -0.0073(5)
C40A 0.0595(7) 0.0512(8) 0.0446(7) -0.0005(5) 0.0130(5) -0.0073(5)
C41A 0.0623(10) 0.0652(10) 0.0626(10) -0.0069(7) 0.0025(7) -0.0051(7)
C42A 0.0636(13) 0.066(3) 0.066(2) -0.0111(18) 0.0045(12) -0.0066(12)
C43A 0.062(3) 0.0655(11) 0.062(4) -0.0072(11) 0.000(3) -0.0039(11)
C44A 0.067(4) 0.065(3) 0.0628(12) -0.0069(11) 0.0004(12) -0.002(2)
C45A 0.0650(8) 0.0570(7) 0.0541(8) -0.0068(6) 0.0069(6) -0.0085(6)
C46A 0.0697(15) 0.0633(19) 0.0616(15) -0.0106(13) 0.0037(11) -0.0087(13)
C47A 0.074(3) 0.070(3) 0.0573(12) -0.0034(12) 0.0090(12) -0.006(2)
C48A 0.0675(12) 0.0632(19) 0.056(2) -0.0107(17) 0.0059(11) -0.0071(11)
O2 0.0444(6) 0.0489(6) 0.0354(3) -0.0016(3) 0.0013(3) -0.0166(5)
C51 0.0512(11) 0.0667(7) 0.0389(7) 0.0008(5) 0.0009(7) -0.0091(7)
C52 0.0537(10) 0.0712(7) 0.0452(7) 0.0045(5) 0.0026(6) -0.0050(7)
C53 0.0578(14) 0.0738(10) 0.0456(7) 0.0037(6) 0.0029(7) 0.0003(10)
C54 0.0606(14) 0.0767(9) 0.0480(10) 0.0004(7) 0.0020(10) 0.0022(8)
C55 0.0611(13) 0.0751(9) 0.0457(8) -0.0031(7) -0.0027(8) 0.0007(9)
C56 0.0595(11) 0.0731(7) 0.0453(7) -0.0038(6) -0.0021(7) -0.0053(7)
C61 0.0548(7) 0.0715(8) 0.0468(9) 0.0058(7) 0.0029(7) -0.0034(6)
C62 0.0544(8) 0.0709(9) 0.0494(10) 0.0064(8) 0.0039(7) -0.0037(6)
C63 0.0533(11) 0.0689(9) 0.0461(12) 0.0091(8) -0.0003(9) -0.0006(8)
C64 0.0537(8) 0.0669(9) 0.0426(10) 0.0120(7) -0.0020(7) -0.0001(7)
C65 0.0548(9) 0.0688(10) 0.0447(10) 0.0113(8) -0.0008(7) -0.0004(7)
C66 0.0561(7) 0.0712(8) 0.0480(9) 0.0079(7) 0.0018(6) -0.0029(6)
C81 0.0636(7) 0.0752(7) 0.0494(10) -0.0048(7) -0.0010(7) -0.0043(6)
C82 0.0627(7) 0.0752(7) 0.0480(10) -0.0076(7) -0.0012(7) -0.0052(6)
C83 0.0653(9) 0.0773(9) 0.0538(11) -0.0056(8) -0.0011(8) -0.0045(7)
C84 0.0646(6) 0.0793(7) 0.0580(8) -0.0005(6) -0.0013(5) -0.0044(5)
C85 0.0646(6) 0.0793(7) 0.0580(8) -0.0005(6) -0.0013(5) -0.0044(5)
C86 0.0646(6) 0.0793(7) 0.0580(8) -0.0005(6) -0.0013(5) -0.0044(5)
C67 0.0534(9) 0.0728(9) 0.0576(9) 0.0035(7) 0.0040(7) -0.0037(7)
C68 0.046(3) 0.0714(11) 0.042(2) 0.0078(11) 0.006(2) -0.0060(11)
C69 0.0584(19) 0.0686(18) 0.0612(13) 0.0032(11) -0.0009(11) -0.0069(15)
C70 0.0587(16) 0.073(3) 0.0633(15) 0.0051(14) 0.0088(11) -0.0010(16)
C71 0.0612(10) 0.0685(9) 0.0429(10) 0.0111(7) -0.0027(7) 0.0021(7)
C72 0.0694(15) 0.071(3) 0.0481(14) 0.0100(14) -0.0087(11) 0.0022(14)
C73 0.069(3) 0.0673(12) 0.040(2) 0.0083(11) -0.0030(19) 0.0021(12)
C74 0.0641(12) 0.078(3) 0.047(2) 0.006(2) -0.0001(11) 0.0002(12)
C75 0.0589(4) 0.0737(4) 0.0528(4) 0.0078(3) 0.0053(3) -0.0017(3)
C76 0.0609(8) 0.0749(7) 0.0545(7) 0.0082(5) 0.0045(6) -0.0017(6)
C77 0.0609(8) 0.0749(7) 0.0545(7) 0.0082(5) 0.0045(6) -0.0017(6)
C78 0.0609(8) 0.0749(7) 0.0545(7) 0.0082(5) 0.0045(6) -0.0017(6)
C87 0.0626(6) 0.0766(6) 0.0458(7) -0.0083(5) -0.0026(5) -0.0054(5)
C88 0.0630(8) 0.0783(7) 0.0460(7) -0.0086(5) -0.0026(6) -0.0053(6)
C89 0.0630(8) 0.0783(7) 0.0460(7) -0.0086(5) -0.0026(6) -0.0053(6)
C90 0.0630(8) 0.0783(7) 0.0460(7) -0.0086(5) -0.0026(6) -0.0053(6)
C91 0.0725(10) 0.0826(10) 0.0691(10) 0.0050(7) -0.0015(8) -0.0018(7)
C92 0.074(3) 0.083(4) 0.0696(12) 0.0065(12) -0.0016(12) 0.001(3)
C93 0.084(3) 0.0870(14) 0.082(3) 0.0005(13) -0.002(2) -0.0051(12)
C94 0.0739(12) 0.094(3) 0.077(3) 0.008(3) -0.0013(12) -0.0005(12)
C95 0.0687(10) 0.0834(10) 0.0645(10) 0.0024(7) 0.0003(7) -0.0080(7)
C96 0.076(2) 0.0865(14) 0.079(2) 0.0075(13) -0.0024(17) -0.0078(12)
C97 0.072(2) 0.089(2) 0.0665(14) 0.0009(12) 0.0007(12) -0.0069(17)
C98 0.0715(15) 0.089(3) 0.0649(17) 0.0004(15) -0.0003(12) -0.0103(14)
O2A 0.0444(6) 0.0489(6) 0.0354(3) -0.0016(3) 0.0013(3) -0.0166(5)
C51A 0.0512(11) 0.0670(7) 0.0382(7) -0.0005(5) 0.0003(7) -0.0064(7)
C52A 0.0566(11) 0.0727(7) 0.0459(6) 0.0045(5) 0.0036(6) -0.0027(7)
C53A 0.0586(13) 0.0739(10) 0.0459(7) 0.0037(6) 0.0035(7) 0.0005(9)
C54A 0.0585(15) 0.0753(8) 0.0475(11) 0.0007(7) 0.0012(10) 0.0017(8)
C55A 0.0622(15) 0.0747(10) 0.0440(8) -0.0021(7) -0.0022(8) -0.0010(10)
C56A 0.0592(11) 0.0721(7) 0.0433(7) -0.0039(6) -0.0026(7) -0.0048(7)
C61A 0.0572(6) 0.0729(6) 0.0497(7) 0.0074(5) 0.0028(6) -0.0009(5)
C62A 0.0570(6) 0.0717(6) 0.0475(6) 0.0103(5) 0.0035(5) -0.0006(5)
C63A 0.0570(6) 0.0717(6) 0.0475(6) 0.0103(5) 0.0035(5) -0.0006(5)
C64A 0.0570(6) 0.0717(6) 0.0475(6) 0.0103(5) 0.0035(5) -0.0006(5)
C65A 0.0572(6) 0.0729(6) 0.0497(7) 0.0074(5) 0.0028(6) -0.0009(5)
C66A 0.0572(6) 0.0729(6) 0.0497(7) 0.0074(5) 0.0028(6) -0.0009(5)
C81A 0.0620(6) 0.0733(6) 0.0441(7) -0.0071(6) -0.0015(6) -0.0058(5)
C82A 0.0620(6) 0.0733(6) 0.0441(7) -0.0071(6) -0.0015(6) -0.0058(5)
C83A 0.0620(6) 0.0733(6) 0.0441(7) -0.0071(6) -0.0015(6) -0.0058(5)
C84A 0.0641(8) 0.0761(9) 0.0505(11) -0.0035(8) -0.0016(7) -0.0045(6)
C85A 0.0642(8) 0.0771(11) 0.0522(11) -0.0023(9) -0.0009(7) -0.0047(7)
C86A 0.0642(7) 0.0761(8) 0.0517(10) -0.0028(7) -0.0001(7) -0.0039(6)
C67A 0.0576(8) 0.0752(9) 0.0493(9) 0.0073(7) 0.0021(7) 0.0011(7)
C68A 0.0587(12) 0.0761(10) 0.0498(9) 0.0074(7) 0.0013(8) 0.0021(8)
C69A 0.0587(12) 0.0761(10) 0.0498(9) 0.0074(7) 0.0013(8) 0.0021(8)
C70A 0.0587(12) 0.0761(10) 0.0498(9) 0.0074(7) 0.0013(8) 0.0021(8)
C71A 0.0615(10) 0.0696(10) 0.0466(10) 0.0142(7) 0.0002(7) 0.0005(7)
C72A 0.0612(17) 0.062(3) 0.0450(13) 0.0110(13) -0.0008(11) -0.0054(16)
C73A 0.068(3) 0.0716(13) 0.049(2) 0.0161(11) 0.0043(19) 0.0047(12)
C74A 0.0617(12) 0.067(4) 0.049(3) 0.020(2) -0.0004(11) -0.0021(12)
C75A 0.0589(4) 0.0737(4) 0.0528(4) 0.0078(3) 0.0053(3) -0.0017(3)
C76A 0.0609(8) 0.0749(7) 0.0545(7) 0.0082(5) 0.0045(6) -0.0017(6)
C77A 0.0609(8) 0.0749(7) 0.0545(7) 0.0082(5) 0.0045(6) -0.0017(6)
C78A 0.0609(8) 0.0749(7) 0.0545(7) 0.0082(5) 0.0045(6) -0.0017(6)
C87A 0.0626(6) 0.0766(6) 0.0458(7) -0.0083(5) -0.0026(5) -0.0054(5)
C88A 0.0630(8) 0.0783(7) 0.0460(7) -0.0086(5) -0.0026(6) -0.0053(6)
C89A 0.0630(8) 0.0783(7) 0.0460(7) -0.0086(5) -0.0026(6) -0.0053(6)
C90A 0.0630(8) 0.0783(7) 0.0460(7) -0.0086(5) -0.0026(6) -0.0053(6)
C91A 0.0673(10) 0.0763(10) 0.0528(10) -0.0012(7) -0.0019(7) -0.0035(7)
C92A 0.0677(12) 0.076(4) 0.057(2) 0.003(2) -0.0013(11) -0.0016(12)
C93A 0.074(3) 0.0761(13) 0.053(2) -0.0006(11) 0.000(2) -0.0032(12)
C94A 0.0609(17) 0.073(4) 0.0479(14) -0.0068(14) 0.0034(11) 0.0057(16)
C95A 0.0650(8) 0.0792(9) 0.0588(9) 0.0020(7) 0.0005(7) -0.0033(7)
C96A 0.0658(8) 0.0791(7) 0.0607(7) 0.0031(5) 0.0013(6) -0.0032(6)
C97A 0.0658(8) 0.0791(7) 0.0607(7) 0.0031(5) 0.0013(6) -0.0032(6)
C98A 0.0658(8) 0.0791(7) 0.0607(7) 0.0031(5) 0.0013(6) -0.0032(6)
W2 0.0863(3) 0.03078(15) 0.0568(2) 0.00364(17) 0.0065(3) -0.03359(19)
Cl5 0.0606(5) 0.0497(5) 0.0318(5) -0.0056(4) 0.0150(4) -0.0185(4)
Cl6 0.0606(5) 0.0497(5) 0.0318(5) -0.0056(4) 0.0150(4) -0.0185(4)
Cl7 0.0606(5) 0.0497(5) 0.0318(5) -0.0056(4) 0.0150(4) -0.0185(4)
Cl8 0.0606(5) 0.0497(5) 0.0318(5) -0.0056(4) 0.0150(4) -0.0185(4)
O11 0.0709(14) 0.0419(13) 0.0532(7) 0.0006(7) 0.0107(7) -0.0145(13)
C101 0.0672(5) 0.0410(4) 0.0526(4) 0.0005(3) 0.0116(4) -0.0075(4)
C102 0.0672(5) 0.0410(4) 0.0526(4) 0.0005(3) 0.0116(4) -0.0075(4)
C103 0.0672(5) 0.0410(4) 0.0526(4) 0.0005(3) 0.0116(4) -0.0075(4)
C104 0.0672(5) 0.0410(4) 0.0526(4) 0.0005(3) 0.0116(4) -0.0075(4)
C105 0.0672(5) 0.0410(4) 0.0526(4) 0.0005(3) 0.0116(4) -0.0075(4)
C106 0.0672(5) 0.0410(4) 0.0526(4) 0.0005(3) 0.0116(4) -0.0075(4)
C111 0.0672(7) 0.0402(7) 0.0531(10) 0.0024(7) 0.0117(7) -0.0057(6)
C112 0.0675(5) 0.0398(5) 0.0540(7) 0.0043(5) 0.0111(5) -0.0046(4)
C113 0.0675(5) 0.0398(5) 0.0540(7) 0.0043(5) 0.0111(5) -0.0046(4)
C114 0.0675(5) 0.0398(5) 0.0540(7) 0.0043(5) 0.0111(5) -0.0046(4)
C115 0.0675(5) 0.0398(5) 0.0540(7) 0.0043(5) 0.0111(5) -0.0046(4)
C116 0.0683(7) 0.0410(7) 0.0536(10) 0.0040(7) 0.0123(7) -0.0046(6)
C131 0.0591(6) 0.0460(6) 0.0463(8) -0.0015(6) 0.0128(5) -0.0071(5)
C132 0.0591(6) 0.0460(6) 0.0463(8) -0.0015(6) 0.0128(5) -0.0071(5)
C133 0.0591(6) 0.0460(6) 0.0463(8) -0.0015(6) 0.0128(5) -0.0071(5)
C134 0.0583(8) 0.0470(9) 0.0451(9) -0.0016(7) 0.0120(6) -0.0070(6)
C135 0.0580(8) 0.0450(10) 0.0435(9) -0.0006(8) 0.0128(7) -0.0073(7)
C136 0.0585(7) 0.0458(8) 0.0443(9) -0.0014(7) 0.0125(6) -0.0072(6)
C117 0.0678(6) 0.0400(6) 0.0540(6) 0.0040(5) 0.0109(5) -0.0035(5)
C118 0.0673(8) 0.0401(7) 0.0538(7) 0.0040(5) 0.0106(6) -0.0033(6)
C119 0.0673(8) 0.0401(7) 0.0538(7) 0.0040(5) 0.0106(6) -0.0033(6)
C120 0.0673(8) 0.0401(7) 0.0538(7) 0.0040(5) 0.0106(6) -0.0033(6)
C121 0.0720(10) 0.0419(9) 0.0580(10) 0.0061(7) 0.0089(7) -0.0056(7)
C122 0.0731(8) 0.0434(9) 0.0584(8) 0.0057(6) 0.0081(6) -0.0044(6)
C123 0.0731(8) 0.0434(9) 0.0584(8) 0.0057(6) 0.0081(6) -0.0044(6)
C124 0.0731(8) 0.0434(9) 0.0584(8) 0.0057(6) 0.0081(6) -0.0044(6)
C125 0.0684(8) 0.0435(8) 0.0523(8) 0.0039(7) 0.0125(6) -0.0039(6)
C126 0.0684(8) 0.0437(7) 0.0521(7) 0.0040(5) 0.0125(6) -0.0032(6)
C127 0.0684(8) 0.0437(7) 0.0521(7) 0.0040(5) 0.0125(6) -0.0032(6)
C128 0.0684(8) 0.0437(7) 0.0521(7) 0.0040(5) 0.0125(6) -0.0032(6)
C137 0.0587(3) 0.0486(3) 0.0444(3) -0.0016(2) 0.0122(2) -0.0077(2)
C138 0.0584(6) 0.0483(5) 0.0445(5) -0.0013(4) 0.0122(4) -0.0075(4)
C139 0.0584(6) 0.0483(5) 0.0445(5) -0.0013(4) 0.0122(4) -0.0075(4)
C140 0.0584(6) 0.0483(5) 0.0445(5) -0.0013(4) 0.0122(4) -0.0075(4)
C141 0.0587(3) 0.0486(3) 0.0444(3) -0.0016(2) 0.0122(2) -0.0077(2)
C142 0.0593(8) 0.0487(8) 0.0445(8) -0.0017(6) 0.0120(6) -0.0078(6)
C143 0.0593(8) 0.0487(8) 0.0445(8) -0.0017(6) 0.0120(6) -0.0078(6)
C144 0.0593(8) 0.0487(8) 0.0445(8) -0.0017(6) 0.0120(6) -0.0078(6)
C145 0.0587(3) 0.0486(3) 0.0444(3) -0.0016(2) 0.0122(2) -0.0077(2)
C146 0.0584(6) 0.0483(5) 0.0445(5) -0.0013(4) 0.0122(4) -0.0075(4)
C147 0.0584(6) 0.0483(5) 0.0445(5) -0.0013(4) 0.0122(4) -0.0075(4)
C148 0.0584(6) 0.0483(5) 0.0445(5) -0.0013(4) 0.0122(4) -0.0075(4)
W2A 0.0659(6) 0.0631(5) 0.0686(6) 0.0055(5) 0.0125(5) -0.0237(5)
Cl5A 0.0606(5) 0.0497(5) 0.0318(5) -0.0056(4) 0.0150(4) -0.0185(4)
Cl6A 0.0606(5) 0.0497(5) 0.0318(5) -0.0056(4) 0.0150(4) -0.0185(4)
Cl7A 0.0606(5) 0.0497(5) 0.0318(5) -0.0056(4) 0.0150(4) -0.0185(4)
Cl8A 0.0606(5) 0.0497(5) 0.0318(5) -0.0056(4) 0.0150(4) -0.0185(4)
O11A 0.0704(13) 0.0441(13) 0.0567(7) 0.0014(7) 0.0107(7) -0.0170(12)
C01A 0.0672(5) 0.0410(4) 0.0526(4) 0.0005(3) 0.0116(4) -0.0075(4)
C02A 0.0672(5) 0.0410(4) 0.0526(4) 0.0005(3) 0.0116(4) -0.0075(4)
C03A 0.0672(5) 0.0410(4) 0.0526(4) 0.0005(3) 0.0116(4) -0.0075(4)
C04A 0.0672(5) 0.0410(4) 0.0526(4) 0.0005(3) 0.0116(4) -0.0075(4)
C05A 0.0672(5) 0.0410(4) 0.0526(4) 0.0005(3) 0.0116(4) -0.0075(4)
C06A 0.0672(5) 0.0410(4) 0.0526(4) 0.0005(3) 0.0116(4) -0.0075(4)
C11B 0.0681(7) 0.0411(7) 0.0524(10) 0.0024(7) 0.0130(7) -0.0049(6)
C12B 0.0677(7) 0.0406(7) 0.0537(10) 0.0041(7) 0.0116(7) -0.0042(6)
C13B 0.0678(8) 0.0403(9) 0.0537(12) 0.0050(9) 0.0122(8) -0.0042(7)
C14B 0.0682(8) 0.0421(8) 0.0538(11) 0.0048(7) 0.0122(7) -0.0040(6)
C15B 0.0682(11) 0.0420(8) 0.0534(13) 0.0039(8) 0.0132(10) -0.0036(7)
C16B 0.0680(7) 0.0418(8) 0.0522(11) 0.0033(8) 0.0132(7) -0.0037(6)
C31B 0.0585(5) 0.0459(5) 0.0448(5) -0.0007(5) 0.0120(4) -0.0073(4)
C32B 0.0585(5) 0.0459(5) 0.0448(5) -0.0007(5) 0.0120(4) -0.0073(4)
C33B 0.0585(5) 0.0459(5) 0.0448(5) -0.0007(5) 0.0120(4) -0.0073(4)
C34B 0.0585(5) 0.0459(5) 0.0448(5) -0.0007(5) 0.0120(4) -0.0073(4)
C35B 0.0585(5) 0.0459(5) 0.0448(5) -0.0007(5) 0.0120(4) -0.0073(4)
C36B 0.0585(5) 0.0459(5) 0.0448(5) -0.0007(5) 0.0120(4) -0.0073(4)
C17B 0.0678(6) 0.0400(6) 0.0540(6) 0.0040(5) 0.0109(5) -0.0035(5)
C18B 0.0673(8) 0.0401(7) 0.0538(7) 0.0040(5) 0.0106(6) -0.0033(6)
C19B 0.0673(8) 0.0401(7) 0.0538(7) 0.0040(5) 0.0106(6) -0.0033(6)
C20B 0.0673(8) 0.0401(7) 0.0538(7) 0.0040(5) 0.0106(6) -0.0033(6)
C21B 0.0722(10) 0.0427(10) 0.0580(10) 0.0056(7) 0.0084(7) -0.0040(7)
C22B 0.0731(8) 0.0434(9) 0.0584(8) 0.0057(6) 0.0081(6) -0.0044(6)
C23B 0.0731(8) 0.0434(9) 0.0584(8) 0.0057(6) 0.0081(6) -0.0044(6)
C24B 0.0731(8) 0.0434(9) 0.0584(8) 0.0057(6) 0.0081(6) -0.0044(6)
C25B 0.0679(10) 0.0428(9) 0.0519(10) 0.0041(7) 0.0128(7) -0.0036(7)
C26B 0.0684(8) 0.0437(7) 0.0521(7) 0.0040(5) 0.0125(6) -0.0032(6)
C27B 0.0684(8) 0.0437(7) 0.0521(7) 0.0040(5) 0.0125(6) -0.0032(6)
C28B 0.0684(8) 0.0437(7) 0.0521(7) 0.0040(5) 0.0125(6) -0.0032(6)
C37B 0.0587(3) 0.0486(3) 0.0444(3) -0.0016(2) 0.0122(2) -0.0077(2)
C38B 0.0584(6) 0.0483(5) 0.0445(5) -0.0013(4) 0.0122(4) -0.0075(4)
C39B 0.0584(6) 0.0483(5) 0.0445(5) -0.0013(4) 0.0122(4) -0.0075(4)
C40B 0.0584(6) 0.0483(5) 0.0445(5) -0.0013(4) 0.0122(4) -0.0075(4)
C41B 0.0587(3) 0.0486(3) 0.0444(3) -0.0016(2) 0.0122(2) -0.0077(2)
C42B 0.0593(8) 0.0487(8) 0.0445(8) -0.0017(6) 0.0120(6) -0.0078(6)
C43B 0.0593(8) 0.0487(8) 0.0445(8) -0.0017(6) 0.0120(6) -0.0078(6)
C44B 0.0598(13) 0.049(4) 0.047(2) 0.0014(19) 0.0141(11) -0.0060(12)
C45B 0.0587(3) 0.0486(3) 0.0444(3) -0.0016(2) 0.0122(2) -0.0077(2)
C46B 0.0584(6) 0.0483(5) 0.0445(5) -0.0013(4) 0.0122(4) -0.0075(4)
C47B 0.0584(6) 0.0483(5) 0.0445(5) -0.0013(4) 0.0122(4) -0.0075(4)
C48B 0.0584(6) 0.0483(5) 0.0445(5) -0.0013(4) 0.0122(4) -0.0075(4)
O12 0.0655(10) 0.0590(10) 0.0555(5) 0.0012(5) 0.0095(5) -0.0122(9)
C151 0.0606(7) 0.0657(11) 0.0544(7) 0.0035(7) 0.0077(6) -0.0039(7)
C152 0.0598(7) 0.0692(10) 0.0518(6) 0.0060(6) 0.0068(5) -0.0014(7)
C153 0.0577(9) 0.0686(12) 0.0518(7) 0.0059(7) 0.0074(6) -0.0024(9)
C154 0.0565(8) 0.0647(13) 0.0512(10) 0.0046(9) 0.0081(7) -0.0029(8)
C155 0.0571(8) 0.0652(10) 0.0520(8) 0.0038(7) 0.0086(7) -0.0024(8)
C156 0.0591(7) 0.0651(10) 0.0522(7) 0.0029(7) 0.0096(6) -0.0035(7)
C161 0.0596(4) 0.0730(4) 0.0514(4) 0.0068(3) 0.0062(4) -0.0010(3)
C162 0.0596(4) 0.0730(4) 0.0514(4) 0.0068(3) 0.0062(4) -0.0010(3)
C163 0.0596(4) 0.0730(4) 0.0514(4) 0.0068(3) 0.0062(4) -0.0010(3)
C164 0.0596(4) 0.0730(4) 0.0514(4) 0.0068(3) 0.0062(4) -0.0010(3)
C165 0.0596(4) 0.0730(4) 0.0514(4) 0.0068(3) 0.0062(4) -0.0010(3)
C166 0.0596(4) 0.0730(4) 0.0514(4) 0.0068(3) 0.0062(4) -0.0010(3)
C181 0.0587(7) 0.0666(7) 0.0501(10) 0.0011(7) 0.0089(7) -0.0037(6)
C182 0.0586(7) 0.0657(7) 0.0477(9) 0.0006(7) 0.0087(7) -0.0036(6)
C183 0.0583(9) 0.0665(9) 0.0489(10) -0.0001(8) 0.0090(8) -0.0044(7)
C184 0.0606(8) 0.0673(8) 0.0511(11) -0.0008(7) 0.0073(7) -0.0036(6)
C185 0.0613(8) 0.0672(11) 0.0530(13) -0.0015(9) 0.0076(8) -0.0038(7)
C186 0.0612(9) 0.0686(8) 0.0523(11) -0.0003(7) 0.0066(8) -0.0026(6)
C167 0.0613(6) 0.0726(6) 0.0529(6) 0.0079(5) 0.0054(5) -0.0010(5)
C168 0.0619(7) 0.0728(9) 0.0536(7) 0.0085(6) 0.0052(5) -0.0010(6)
C169 0.0619(7) 0.0728(9) 0.0536(7) 0.0085(6) 0.0052(5) -0.0010(6)
C170 0.0619(7) 0.0728(9) 0.0536(7) 0.0085(6) 0.0052(5) -0.0010(6)
C171 0.0642(7) 0.0786(7) 0.0559(7) 0.0047(5) 0.0017(5) 0.0019(5)
C172 0.0652(9) 0.0794(7) 0.0565(8) 0.0050(6) 0.0019(6) 0.0026(6)
C173 0.0652(9) 0.0794(7) 0.0565(8) 0.0050(6) 0.0019(6) 0.0026(6)
C174 0.0652(9) 0.0794(7) 0.0565(8) 0.0050(6) 0.0019(6) 0.0026(6)
C175 0.0589(4) 0.0737(4) 0.0528(4) 0.0078(3) 0.0053(3) -0.0017(3)
C176 0.0605(7) 0.0744(8) 0.0533(6) 0.0077(5) 0.0060(5) -0.0028(6)
C177 0.0605(7) 0.0744(8) 0.0533(6) 0.0077(5) 0.0060(5) -0.0028(6)
C178 0.0605(7) 0.0744(8) 0.0533(6) 0.0077(5) 0.0060(5) -0.0028(6)
C187 0.0594(8) 0.0649(8) 0.0488(8) 0.0011(6) 0.0060(7) -0.0026(6)
C188 0.0596(7) 0.0645(9) 0.0496(7) 0.0012(6) 0.0056(5) -0.0021(6)
C189 0.0596(7) 0.0645(9) 0.0496(7) 0.0012(6) 0.0056(5) -0.0021(6)
C190 0.0596(7) 0.0645(9) 0.0496(7) 0.0012(6) 0.0056(5) -0.0021(6)
C191 0.0618(7) 0.0707(7) 0.0508(7) 0.0016(5) 0.0080(5) -0.0018(5)
C192 0.0624(8) 0.0715(8) 0.0511(8) 0.0016(6) 0.0079(6) -0.0017(6)
C193 0.0624(8) 0.0715(8) 0.0511(8) 0.0016(6) 0.0079(6) -0.0017(6)
C194 0.0624(8) 0.0715(8) 0.0511(8) 0.0016(6) 0.0079(6) -0.0017(6)
C195 0.0643(9) 0.0745(9) 0.0593(10) 0.0041(7) 0.0026(7) -0.0051(7)
C196 0.0658(8) 0.0791(7) 0.0607(7) 0.0031(5) 0.0013(6) -0.0032(6)
C197 0.0658(8) 0.0791(7) 0.0607(7) 0.0031(5) 0.0013(6) -0.0032(6)
C198 0.0658(8) 0.0791(7) 0.0607(7) 0.0031(5) 0.0013(6) -0.0032(6)
O12A 0.0655(10) 0.0590(10) 0.0555(5) 0.0012(5) 0.0095(5) -0.0122(9)
C51B 0.0597(7) 0.0643(10) 0.0534(7) 0.0018(6) 0.0086(6) -0.0038(7)
C52B 0.0585(7) 0.0678(10) 0.0523(6) 0.0047(6) 0.0077(5) -0.0015(7)
C53B 0.0569(9) 0.0660(12) 0.0519(7) 0.0046(7) 0.0081(6) -0.0025(9)
C54B 0.0561(9) 0.0647(14) 0.0507(11) 0.0039(10) 0.0094(7) -0.0022(8)
C55B 0.0566(11) 0.0636(16) 0.0500(9) 0.0020(8) 0.0096(7) -0.0028(10)
C56B 0.0589(7) 0.0648(10) 0.0504(7) 0.0014(7) 0.0092(6) -0.0031(7)
C61B 0.0596(4) 0.0730(4) 0.0514(4) 0.0068(3) 0.0062(4) -0.0010(3)
C62B 0.0596(4) 0.0730(4) 0.0514(4) 0.0068(3) 0.0062(4) -0.0010(3)
C63B 0.0596(4) 0.0730(4) 0.0514(4) 0.0068(3) 0.0062(4) -0.0010(3)
C64B 0.0596(4) 0.0730(4) 0.0514(4) 0.0068(3) 0.0062(4) -0.0010(3)
C65B 0.0596(4) 0.0730(4) 0.0514(4) 0.0068(3) 0.0062(4) -0.0010(3)
C66B 0.0596(4) 0.0730(4) 0.0514(4) 0.0068(3) 0.0062(4) -0.0010(3)
C81B 0.0591(7) 0.0661(5) 0.0491(7) 0.0006(5) 0.0083(6) -0.0031(5)
C82B 0.0587(9) 0.0655(7) 0.0488(10) 0.0010(6) 0.0066(8) -0.0030(6)
C83B 0.0599(10) 0.0660(12) 0.0494(12) 0.0006(9) 0.0076(8) -0.0035(8)
C84B 0.0606(10) 0.0666(8) 0.0492(11) 0.0004(7) 0.0075(8) -0.0029(7)
C85B 0.0591(7) 0.0661(5) 0.0491(7) 0.0006(5) 0.0083(6) -0.0031(5)
C86B 0.0591(7) 0.0661(5) 0.0491(7) 0.0006(5) 0.0083(6) -0.0031(5)
C67B 0.0613(6) 0.0726(6) 0.0529(6) 0.0079(5) 0.0054(5) -0.0010(5)
C68B 0.0619(7) 0.0728(9) 0.0536(7) 0.0085(6) 0.0052(5) -0.0010(6)
C69B 0.0619(7) 0.0728(9) 0.0536(7) 0.0085(6) 0.0052(5) -0.0010(6)
C70B 0.0619(7) 0.0728(9) 0.0536(7) 0.0085(6) 0.0052(5) -0.0010(6)
C71B 0.0642(7) 0.0786(7) 0.0559(7) 0.0047(5) 0.0017(5) 0.0019(5)
C72B 0.0652(9) 0.0794(7) 0.0565(8) 0.0050(6) 0.0019(6) 0.0026(6)
C73B 0.0652(9) 0.0794(7) 0.0565(8) 0.0050(6) 0.0019(6) 0.0026(6)
C74B 0.0652(9) 0.0794(7) 0.0565(8) 0.0050(6) 0.0019(6) 0.0026(6)
C75B 0.0589(4) 0.0737(4) 0.0528(4) 0.0078(3) 0.0053(3) -0.0017(3)
C76B 0.0605(7) 0.0744(8) 0.0533(6) 0.0077(5) 0.0060(5) -0.0028(6)
C77B 0.0605(7) 0.0744(8) 0.0533(6) 0.0077(5) 0.0060(5) -0.0028(6)
C78B 0.0605(7) 0.0744(8) 0.0533(6) 0.0077(5) 0.0060(5) -0.0028(6)
C87B 0.0596(9) 0.0651(9) 0.0492(9) 0.0011(7) 0.0060(7) -0.0023(7)
C88B 0.0596(7) 0.0645(9) 0.0496(7) 0.0012(6) 0.0056(5) -0.0021(6)
C89B 0.0596(7) 0.0645(9) 0.0496(7) 0.0012(6) 0.0056(5) -0.0021(6)
C90B 0.0596(7) 0.0645(9) 0.0496(7) 0.0012(6) 0.0056(5) -0.0021(6)
C91B 0.0618(7) 0.0707(7) 0.0508(7) 0.0016(5) 0.0080(5) -0.0018(5)
C92B 0.0624(8) 0.0715(8) 0.0511(8) 0.0016(6) 0.0079(6) -0.0017(6)
C93B 0.0624(8) 0.0715(8) 0.0511(8) 0.0016(6) 0.0079(6) -0.0017(6)
C94B 0.0624(8) 0.0715(8) 0.0511(8) 0.0016(6) 0.0079(6) -0.0017(6)
C95B 0.0596(8) 0.0665(8) 0.0497(8) 0.0005(6) 0.0078(6) -0.0034(6)
C96B 0.0595(9) 0.0668(12) 0.0499(10) 0.0006(8) 0.0078(7) -0.0033(8)
C97B 0.0595(9) 0.0668(12) 0.0499(10) 0.0006(8) 0.0078(7) -0.0033(8)
C98B 0.0595(9) 0.0668(12) 0.0499(10) 0.0006(8) 0.0078(7) -0.0033(8)

loop_
_atom_type_symbol
_atom_type_description
_atom_type_scat_dispersion_real
_atom_type_scat_dispersion_imag
_atom_type_scat_source
C C 0.0033 0.0016 'International Tables Vol C Tables 4.2.6.8 and 6.1.1.4'
H H 0.0000 0.0000 'International Tables Vol C Tables 4.2.6.8 and 6.1.1.4'
O O 0.0106 0.0060 'International Tables Vol C Tables 4.2.6.8 and 6.1.1.4'
Cl Cl 0.1484 0.1585 'International Tables Vol C Tables 4.2.6.8 and 6.1.1.4'
W W -0.8490 6.8722 'International Tables Vol C Tables 4.2.6.8 and 6.1.1.4'

loop_
_geom_angle_atom_site_label_1
_geom_angle_atom_site_label_2
_geom_angle_atom_site_label_3
_geom_angle
_geom_angle_site_symmetry_1
_geom_angle_site_symmetry_3
O2 W1 O1 176.9(3) . .
O2 W1 Cl1 93.6(2) . .
O1 W1 Cl1 89.38(17) . .
O2 W1 Cl2 94.25(15) . .
O1 W1 Cl2 84.94(14) . .
Cl1 W1 Cl2 89.93(7) . .
O2 W1 Cl3 91.0(2) . .
O1 W1 Cl3 85.89(17) . .
Cl1 W1 Cl3 169.12(7) . .
Cl2 W1 Cl3 79.90(7) . .
O2 W1 Cl4 87.98(15) . .
O1 W1 Cl4 92.17(14) . .
Cl1 W1 Cl4 102.14(7) . .
Cl2 W1 Cl4 167.57(7) . .
Cl3 W1 Cl4 87.84(7) . .
O1A W1A O2A 172.3(3) . .
O1A W1A Cl2A 95.9(2) . .
O2A W1A Cl2A 86.24(19) . .
O1A W1A Cl4A 79.1(2) . .
O2A W1A Cl4A 97.63(19) . .
Cl2A W1A Cl4A 169.71(9) . .
O1A W1A Cl3A 103.2(2) . .
O2A W1A Cl3A 83.6(3) . .
Cl2A W1A Cl3A 100.71(9) . .
Cl4A W1A Cl3A 89.22(9) . .
O1A W1A Cl1A 89.5(2) . .
O2A W1A Cl1A 83.3(3) . .
Cl2A W1A Cl1A 85.43(9) . .
Cl4A W1A Cl1A 85.56(9) . .
Cl3A W1A Cl1A 165.17(8) . .
C1 O1 W1 174.9(4) . .
C2 C1 O1 129.8(4) . .
C2 C1 C6 117.8(3) . .
O1 C1 C6 111.9(3) . .
C3 C2 C1 131.7(4) . .
C3 C2 C11 108.2(3) . .
C1 C2 C11 120.0(3) . .
C2 C3 C4 118.5(4) . .
C2 C3 H3 120.8 . .
C4 C3 H3 120.8 . .
C5 C4 C3 118.5(4) . .
C5 C4 H4 120.7 . .
C3 C4 H4 120.7 . .
C6 C5 C4 116.7(4) . .
C6 C5 H5 121.6 . .
C4 C5 H5 121.6 . .
C5 C6 C1 116.6(3) . .
C5 C6 C31 117.9(3) . .
C1 C6 C31 125.5(3) . .
C12 C11 C16 116.0(3) . .
C12 C11 C2 127.5(3) . .
C16 C11 C2 115.8(3) . .
C13 C12 C11 127.5(3) . .
C13 C12 C17 102.1(3) . .
C11 C12 C17 130.4(3) . .
C12 C13 C14 117.8(3) . .
C12 C13 H13 121.1 . .
C14 C13 H13 121.1 . .
C15 C14 C13 116.6(3) . .
C15 C14 C21 124.4(3) . .
C13 C14 C21 118.1(3) . .
C14 C15 C16 126.6(4) . .
C14 C15 H15 116.7 . .
C16 C15 H15 116.7 . .
C15 C16 C11 115.4(3) . .
C15 C16 C25 111.7(3) . .
C11 C16 C25 130.8(3) . .
C32 C31 C36 117.1(2) . .
C32 C31 C6 128.0(3) . .
C36 C31 C6 113.8(3) . .
C33 C32 C31 130.4(2) . .
C33 C32 C37 108.3(2) . .
C31 C32 C37 121.3(2) . .
C32 C33 C34 110.9(2) . .
C32 C33 H33 124.5 . .
C34 C33 H33 124.5 . .
C35 C34 C41 120.1(4) . .
C35 C34 C33 120.0(3) . .
C41 C34 C33 119.9(3) . .
C34 C35 C36 127.9(4) . .
C34 C35 H35 116.1 . .
C36 C35 H35 116.1 . .
C35 C36 C31 113.6(3) . .
C35 C36 C45 115.6(3) . .
C31 C36 C45 129.2(3) . .
C12 C17 C20 113.7(4) . .
C12 C17 C18 112.6(3) . .
C20 C17 C18 112.7(4) . .
C12 C17 C19 112.1(4) . .
C20 C17 C19 104.6(5) . .
C18 C17 C19 100.0(4) . .
C17 C18 H18A 109.5 . .
C17 C18 H18B 109.5 . .
H18A C18 H18B 109.5 . .
C17 C18 H18C 109.5 . .
H18A C18 H18C 109.5 . .
H18B C18 H18C 109.5 . .
C17 C19 H19A 109.5 . .
C17 C19 H19B 109.5 . .
H19A C19 H19B 109.5 . .
C17 C19 H19C 109.5 . .
H19A C19 H19C 109.5 . .
H19B C19 H19C 109.5 . .
C17 C20 H20A 109.5 . .
C17 C20 H20B 109.5 . .
H20A C20 H20B 109.5 . .
C17 C20 H20C 109.5 . .
H20A C20 H20C 109.5 . .
H20B C20 H20C 109.5 . .
C23 C21 C14 115.8(4) . .
C23 C21 C22 105.3(5) . .
C14 C21 C22 110.6(4) . .
C23 C21 C24 108.1(4) . .
C14 C21 C24 111.5(4) . .
C22 C21 C24 104.9(4) . .
C21 C22 H22A 109.5 . .
C21 C22 H22B 109.5 . .
H22A C22 H22B 109.5 . .
C21 C22 H22C 109.5 . .
H22A C22 H22C 109.5 . .
H22B C22 H22C 109.5 . .
C21 C23 H23A 109.5 . .
C21 C23 H23B 109.5 . .
H23A C23 H23B 109.5 . .
C21 C23 H23C 109.5 . .
H23A C23 H23C 109.5 . .
H23B C23 H23C 109.5 . .
C21 C24 H24A 109.5 . .
C21 C24 H24B 109.5 . .
H24A C24 H24B 109.5 . .
C21 C24 H24C 109.5 . .
H24A C24 H24C 109.5 . .
H24B C24 H24C 109.5 . .
C27 C25 C26 103.0(4) . .
C27 C25 C16 116.4(4) . .
C26 C25 C16 114.0(3) . .
C27 C25 C28 111.6(4) . .
C26 C25 C28 104.5(4) . .
C16 C25 C28 106.8(4) . .
C25 C26 H26A 109.5 . .
C25 C26 H26B 109.5 . .
H26A C26 H26B 109.5 . .
C25 C26 H26C 109.5 . .
H26A C26 H26C 109.5 . .
H26B C26 H26C 109.5 . .
C25 C27 H27A 109.5 . .
C25 C27 H27B 109.5 . .
H27A C27 H27B 109.5 . .
C25 C27 H27C 109.5 . .
H27A C27 H27C 109.5 . .
H27B C27 H27C 109.5 . .
C25 C28 C77 112.0(4) . 6_565
C25 C28 H28A 109.5 . .
C77 C28 H28A 128.6 6_565 .
C25 C28 H28B 109.5 . .
C77 C28 H28B 83.7 6_565 .
H28A C28 H28B 109.5 . .
C25 C28 H28C 109.5 . .
C77 C28 H28C 27.2 6_565 .
H28A C28 H28C 109.5 . .
H28B C28 H28C 109.5 . .
C39 C37 C38 104.9(3) . .
C39 C37 C40 108.0(4) . .
C38 C37 C40 106.0(4) . .
C39 C37 C32 115.8(3) . .
C38 C37 C32 114.0(3) . .
C40 C37 C32 107.5(3) . .
C37 C38 H38A 109.5 . .
C37 C38 H38B 109.5 . .
H38A C38 H38B 109.5 . .
C37 C38 H38C 109.5 . .
H38A C38 H38C 109.5 . .
H38B C38 H38C 109.5 . .
C37 C39 H39A 109.5 . .
C37 C39 H39B 109.5 . .
H39A C39 H39B 109.5 . .
C37 C39 H39C 109.5 . .
H39A C39 H39C 109.5 . .
H39B C39 H39C 109.5 . .
C37 C40 H40A 109.5 . .
C37 C40 H40B 109.5 . .
H40A C40 H40B 109.5 . .
C37 C40 H40C 109.5 . .
H40A C40 H40C 109.5 . .
H40B C40 H40C 109.5 . .
C34 C41 C43 111.7(3) . .
C34 C41 C42 110.9(4) . .
C43 C41 C42 104.7(5) . .
C34 C41 C44 110.3(4) . .
C43 C41 C44 110.2(4) . .
C42 C41 C44 108.9(4) . .
C41 C42 H42A 109.5 . .
C41 C42 H42B 109.5 . .
H42A C42 H42B 109.5 . .
C41 C42 H42C 109.5 . .
H42A C42 H42C 109.5 . .
H42B C42 H42C 109.5 . .
C41 C43 H43A 109.5 . .
C41 C43 H43B 109.5 . .
H43A C43 H43B 109.5 . .
C41 C43 H43C 109.5 . .
H43A C43 H43C 109.5 . .
H43B C43 H43C 109.5 . .
C41 C44 H44A 109.5 . .
C41 C44 H44B 109.5 . .
H44A C44 H44B 109.5 . .
C41 C44 H44C 109.5 . .
H44A C44 H44C 109.5 . .
H44B C44 H44C 109.5 . .
C47 C45 C48 109.0(5) . .
C47 C45 C36 118.2(4) . .
C48 C45 C36 114.1(4) . .
C47 C45 C46 103.9(5) . .
C48 C45 C46 105.1(4) . .
C36 C45 C46 105.1(4) . .
C45 C46 H46A 109.5 . .
C45 C46 H46B 109.5 . .
H46A C46 H46B 109.5 . .
C45 C46 H46C 109.5 . .
H46A C46 H46C 109.5 . .
H46B C46 H46C 109.5 . .
C45 C47 H47A 109.5 . .
C45 C47 H47B 109.5 . .
H47A C47 H47B 109.5 . .
C45 C47 H47C 109.5 . .
H47A C47 H47C 109.5 . .
H47B C47 H47C 109.5 . .
C45 C48 H48A 109.5 . .
C45 C48 H48B 109.5 . .
H48A C48 H48B 109.5 . .
C45 C48 H48C 109.5 . .
H48A C48 H48C 109.5 . .
H48B C48 H48C 109.5 . .
C1A O1A W1A 165.2(5) . .
C2A C1A O1A 133.8(4) . .
C2A C1A C6A 112.9(3) . .
O1A C1A C6A 113.1(3) . .
C3A C2A C1A 138.0(3) . .
C3A C2A C11A 103.9(3) . .
C1A C2A C11A 118.1(3) . .
C2A C3A C4A 116.1(4) . .
C2A C3A H3A 121.9 . .
C4A C3A H3A 121.9 . .
C5A C4A C3A 117.2(4) . .
C5A C4A H4A 121.4 . .
C3A C4A H4A 121.4 . .
C6A C5A C4A 118.6(4) . .
C6A C5A H5A 120.7 . .
C4A C5A H5A 120.7 . .
C5A C6A C1A 117.2(3) . .
C5A C6A C31A 115.2(3) . .
C1A C6A C31A 126.8(3) . .
C12A C11A C16A 116.4(3) . .
C12A C11A C2A 122.8(3) . .
C16A C11A C2A 120.4(3) . .
C13A C12A C11A 126.9(3) . .
C13A C12A C17A 111.5(3) . .
C11A C12A C17A 121.6(3) . .
C12A C13A C14A 117.5(4) . .
C12A C13A H13A 121.3 . .
C14A C13A H13A 121.3 . .
C15A C14A C13A 115.6(4) . .
C15A C14A C21A 118.4(3) . .
C13A C14A C21A 125.7(3) . .
C14A C15A C16A 125.6(4) . .
C14A C15A H15A 117.2 . .
C16A C15A H15A 117.2 . .
C15A C16A C11A 115.6(3) . .
C15A C16A C25A 114.2(3) . .
C11A C16A C25A 128.1(4) . .
C32A C31A C36A 120.0(3) . .
C32A C31A C6A 126.4(3) . .
C36A C31A C6A 112.9(3) . .
C33A C32A C31A 127.2(3) . .
C33A C32A C37A 104.6(3) . .
C31A C32A C37A 128.1(3) . .
C32A C33A C34A 113.6(3) . .
C32A C33A H33A 123.2 . .
C34A C33A H33A 123.2 . .
C35A C34A C41A 125.0(4) . .
C35A C34A C33A 117.4(4) . .
C41A C34A C33A 116.4(3) . .
C34A C35A C36A 128.8(4) . .
C34A C35A H35A 115.6 . .
C36A C35A H35A 115.6 . .
C31A C36A C35A 112.0(3) . .
C31A C36A C45A 132.0(3) . .
C35A C36A C45A 116.0(3) . .
C19A C17A C12A 114.6(3) . .
C19A C17A C18A 106.2(4) . .
C12A C17A C18A 112.6(3) . .
C19A C17A C20A 104.8(4) . .
C12A C17A C20A 112.7(4) . .
C18A C17A C20A 105.0(4) . .
C17A C18A H18D 109.5 . .
C17A C18A H18E 109.5 . .
H18D C18A H18E 109.5 . .
C17A C18A H18F 109.5 . .
H18D C18A H18F 109.5 . .
H18E C18A H18F 109.5 . .
C17A C19A H19D 109.5 . .
C17A C19A H19E 109.5 . .
H19D C19A H19E 109.5 . .
C17A C19A H19F 109.5 . .
H19D C19A H19F 109.5 . .
H19E C19A H19F 109.5 . .
C17A C20A H20D 109.5 . .
C17A C20A H20E 109.5 . .
H20D C20A H20E 109.5 . .
C17A C20A H20F 109.5 . .
H20D C20A H20F 109.5 . .
H20E C20A H20F 109.5 . .
C23A C21A C14A 113.0(3) . .
C23A C21A C24A 108.5(5) . .
C14A C21A C24A 113.8(4) . .
C23A C21A C22A 103.0(5) . .
C14A C21A C22A 111.9(4) . .
C24A C21A C22A 105.9(3) . .
C21A C22A H22D 109.5 . .
C21A C22A H22E 109.5 . .
H22D C22A H22E 109.5 . .
C21A C22A H22F 109.5 . .
H22D C22A H22F 109.5 . .
H22E C22A H22F 109.5 . .
C21A C23A H23D 109.5 . .
C21A C23A H23E 109.5 . .
H23D C23A H23E 109.5 . .
C21A C23A H23F 109.5 . .
H23D C23A H23F 109.5 . .
H23E C23A H23F 109.5 . .
C21A C24A H24D 109.5 . .
C21A C24A H24E 109.5 . .
H24D C24A H24E 109.5 . .
C21A C24A H24F 109.5 . .
H24D C24A H24F 109.5 . .
H24E C24A H24F 109.5 . .
C27A C25A C26A 106.8(5) . .
C27A C25A C28A 109.9(5) . .
C26A C25A C28A 105.3(4) . .
C27A C25A C16A 112.2(4) . .
C26A C25A C16A 112.1(4) . .
C28A C25A C16A 110.3(4) . .
C25A C26A H26D 109.5 . .
C25A C26A H26E 109.5 . .
H26D C26A H26E 109.5 . .
C25A C26A H26F 109.5 . .
H26D C26A H26F 109.5 . .
H26E C26A H26F 109.5 . .
C25A C27A H27D 109.5 . .
C25A C27A H27E 109.5 . .
H27D C27A H27E 109.5 . .
C25A C27A H27F 109.5 . .
H27D C27A H27F 109.5 . .
H27E C27A H27F 109.5 . .
C25A C28A H28D 109.5 . .
C25A C28A H28E 109.5 . .
H28D C28A H28E 109.5 . .
C25A C28A H28F 109.5 . .
H28D C28A H28F 109.5 . .
H28E C28A H28F 109.5 . .
C39A C37A C40A 108.3(4) . .
C39A C37A C38A 101.6(4) . .
C40A C37A C38A 106.5(5) . .
C39A C37A C32A 110.6(4) . .
C40A C37A C32A 115.4(4) . .
C38A C37A C32A 113.4(3) . .
C37A C38A H38D 109.5 . .
C37A C38A H38E 109.5 . .
H38D C38A H38E 109.5 . .
C37A C38A H38F 109.5 . .
H38D C38A H38F 109.5 . .
H38E C38A H38F 109.5 . .
C37A C39A H39D 109.5 . .
C37A C39A H39E 109.5 . .
H39D C39A H39E 109.5 . .
C37A C39A H39F 109.5 . .
H39D C39A H39F 109.5 . .
H39E C39A H39F 109.5 . .
C37A C40A H40D 109.5 . .
C37A C40A H40E 109.5 . .
H40D C40A H40E 109.5 . .
C37A C40A H40F 109.5 . .
H40D C40A H40F 109.5 . .
H40E C40A H40F 109.5 . .
C43A C41A C34A 114.3(4) . .
C43A C41A C42A 105.2(5) . .
C34A C41A C42A 110.6(4) . .
C43A C41A C44A 106.6(5) . .
C34A C41A C44A 112.0(4) . .
C42A C41A C44A 107.7(5) . .
C41A C42A H42D 109.5 . .
C41A C42A H42E 109.5 . .
H42D C42A H42E 109.5 . .
C41A C42A H42F 109.5 . .
H42D C42A H42F 109.5 . .
H42E C42A H42F 109.5 . .
C41A C43A H43D 109.5 . .
C41A C43A H43E 109.5 . .
H43D C43A H43E 109.5 . .
C41A C43A H43F 109.5 . .
H43D C43A H43F 109.5 . .
H43E C43A H43F 109.5 . .
C41A C44A H44D 109.5 . .
C41A C44A H44E 109.5 . .
H44D C44A H44E 109.5 . .
C41A C44A H44F 109.5 . .
H44D C44A H44F 109.5 . .
H44E C44A H44F 109.5 . .
C47A C45A C48A 108.2(5) . .
C47A C45A C36A 111.3(4) . .
C48A C45A C36A 116.2(4) . .
C47A C45A C46A 105.4(4) . .
C48A C45A C46A 104.6(4) . .
C36A C45A C46A 110.4(4) . .
C45A C46A H46D 109.5 . .
C45A C46A H46E 109.5 . .
H46D C46A H46E 109.5 . .
C45A C46A H46F 109.5 . .
H46D C46A H46F 109.5 . .
H46E C46A H46F 109.5 . .
C45A C47A H47D 109.5 . .
C45A C47A H47E 109.5 . .
H47D C47A H47E 109.5 . .
C45A C47A H47F 109.5 . .
H47D C47A H47F 109.5 . .
H47E C47A H47F 109.5 . .
C45A C48A H48D 109.5 . .
C45A C48A H48E 109.5 . .
H48D C48A H48E 109.5 . .
C45A C48A H48F 109.5 . .
H48D C48A H48F 109.5 . .
H48E C48A H48F 109.5 . .
C51 O2 W1 169.2(5) . .
C52 C51 O2 131.8(3) . .
C52 C51 C56 114.1(3) . .
O2 C51 C56 114.1(3) . .
C53 C52 C51 136.8(4) . .
C53 C52 C61 106.1(3) . .
C51 C52 C61 117.1(3) . .
C52 C53 C54 115.9(4) . .
C52 C53 H53 122.1 . .
C54 C53 H53 122.1 . .
C55 C54 C53 118.5(4) . .
C55 C54 H54 120.7 . .
C53 C54 H54 120.7 . .
C56 C55 C54 117.3(3) . .
C56 C55 H55 121.3 . .
C54 C55 H55 121.3 . .
C55 C56 C51 117.4(3) . .
C55 C56 C81 114.1(3) . .
C51 C56 C81 128.5(3) . .
C62 C61 C66 117.6(3) . .
C62 C61 C52 122.4(2) . .
C66 C61 C52 119.9(3) . .
C63 C62 C61 124.8(3) . .
C63 C62 C67 106.7(3) . .
C61 C62 C67 127.4(3) . .
C62 C63 C64 119.3(3) . .
C62 C63 H63 120.3 . .
C64 C63 H63 120.3 . .
C65 C64 C63 117.5(3) . .
C65 C64 C71 121.0(3) . .
C63 C64 C71 121.5(3) . .
C64 C65 C66 123.9(4) . .
C64 C65 H65 118.1 . .
C66 C65 H65 118.1 . .
C65 C66 C61 116.8(3) . .
C65 C66 C75 116.1(3) . .
C61 C66 C75 127.0(3) . .
C82 C81 C86 119.6(3) . .
C82 C81 C56 128.3(3) . .
C86 C81 C56 110.3(3) . .
C83 C82 C81 128.4(3) . .
C83 C82 C87 107.4(3) . .
C81 C82 C87 124.1(2) . .
C82 C83 C84 112.3(3) . .
C82 C83 H83 123.8 . .
C84 C83 H83 123.8 . .
C85 C84 C91 125.8(4) . .
C85 C84 C83 119.1(4) . .
C91 C84 C83 115.0(3) . .
C84 C85 C86 127.8(4) . .
C84 C85 H85 116.1 . .
C86 C85 H85 116.1 . .
C85 C86 C81 112.7(3) . .
C85 C86 C95 119.9(3) . .
C81 C86 C95 126.7(3) . .
C69 C67 C68 104.2(4) . .
C69 C67 C62 111.9(3) . .
C68 C67 C62 114.0(4) . .
C69 C67 C70 107.8(4) . .
C68 C67 C70 105.3(5) . .
C62 C67 C70 112.9(3) . .
C67 C68 H68A 109.5 . .
C67 C68 H68B 109.5 . .
H68A C68 H68B 109.5 . .
C67 C68 H68C 109.5 . .
H68A C68 H68C 109.5 . .
H68B C68 H68C 109.5 . .
C67 C69 C69 139.2(4) . 2_655
C67 C69 H69A 109.5 . .
C69 C69 H69A 90.9 2_655 .
C67 C69 H69B 109.5 . .
C69 C69 H69B 29.9 2_655 .
H69A C69 H69B 109.5 . .
C67 C69 H69C 109.5 . .
C69 C69 H69C 95.4 2_655 .
H69A C69 H69C 109.5 . .
H69B C69 H69C 109.5 . .
C67 C70 H70A 109.5 . .
C67 C70 H70B 109.5 . .
H70A C70 H70B 109.5 . .
C67 C70 H70C 109.5 . .
H70A C70 H70C 109.5 . .
H70B C70 H70C 109.5 . .
C73 C71 C64 112.9(3) . .
C73 C71 C72 104.4(4) . .
C64 C71 C72 111.9(4) . .
C73 C71 C74 106.7(5) . .
C64 C71 C74 112.8(4) . .
C72 C71 C74 107.5(3) . .
C71 C72 H72A 109.5 . .
C71 C72 H72B 109.5 . .
H72A C72 H72B 109.5 . .
C71 C72 H72C 109.5 . .
H72A C72 H72C 109.5 . .
H72B C72 H72C 109.5 . .
C71 C73 H73A 109.5 . .
C71 C73 H73B 109.5 . .
H73A C73 H73B 109.5 . .
C71 C73 H73C 109.5 . .
H73A C73 H73C 109.5 . .
H73B C73 H73C 109.5 . .
C71 C74 H74A 109.5 . .
C71 C74 H74B 109.5 . .
H74A C74 H74B 109.5 . .
C71 C74 H74C 109.5 . .
H74A C74 H74C 109.5 . .
H74B C74 H74C 109.5 . .
C77 C75 C76 105.6(4) . .
C77 C75 C66 112.3(4) . .
C76 C75 C66 116.3(4) . .
C77 C75 C78 110.0(4) . .
C76 C75 C78 103.5(4) . .
C66 C75 C78 108.6(3) . .
C75 C76 H76A 109.5 . .
C75 C76 H76B 109.5 . .
H76A C76 H76B 109.5 . .
C75 C76 H76C 109.5 . .
H76A C76 H76C 109.5 . .
H76B C76 H76C 109.5 . .
C75 C77 C28 156.3(4) . 6_566
C75 C77 H77A 109.5 . .
C28 C77 H77A 93.4 6_566 .
C75 C77 H77B 109.5 . .
C28 C77 H77B 66.5 6_566 .
H77A C77 H77B 109.5 . .
C75 C77 H77C 109.5 . .
C28 C77 H77C 54.8 6_566 .
H77A C77 H77C 109.5 . .
H77B C77 H77C 109.5 . .
C75 C78 H78A 109.5 . .
C75 C78 H78B 109.5 . .
H78A C78 H78B 109.5 . .
C75 C78 H78C 109.5 . .
H78A C78 H78C 109.5 . .
H78B C78 H78C 109.5 . .
C89 C87 C88 104.5(4) . .
C89 C87 C82 115.3(3) . .
C88 C87 C82 110.7(3) . .
C89 C87 C90 106.7(4) . .
C88 C87 C90 105.6(4) . .
C82 C87 C90 113.2(3) . .
C87 C88 H88A 109.5 . .
C87 C88 H88B 109.5 . .
H88A C88 H88B 109.5 . .
C87 C88 H88C 109.5 . .
H88A C88 H88C 109.5 . .
H88B C88 H88C 109.5 . .
C87 C89 H89A 109.5 . .
C87 C89 H89B 109.5 . .
H89A C89 H89B 109.5 . .
C87 C89 H89C 109.5 . .
H89A C89 H89C 109.5 . .
H89B C89 H89C 109.5 . .
C87 C90 H90A 109.5 . .
C87 C90 H90B 109.5 . .
H90A C90 H90B 109.5 . .
C87 C90 H90C 109.5 . .
H90A C90 H90C 109.5 . .
H90B C90 H90C 109.5 . .
C93 C91 C84 115.9(4) . .
C93 C91 C92 104.8(5) . .
C84 C91 C92 109.2(4) . .
C93 C91 C94 107.2(5) . .
C84 C91 C94 112.3(4) . .
C92 C91 C94 106.9(5) . .
C91 C92 H92A 109.5 . .
C91 C92 H92B 109.5 . .
H92A C92 H92B 109.5 . .
C91 C92 H92C 109.5 . .
H92A C92 H92C 109.5 . .
H92B C92 H92C 109.5 . .
C91 C93 H93A 109.5 . .
C91 C93 H93B 109.5 . .
H93A C93 H93B 109.5 . .
C91 C93 H93C 109.5 . .
H93A C93 H93C 109.5 . .
H93B C93 H93C 109.5 . .
C91 C94 H94A 109.5 . .
C91 C94 H94B 109.5 . .
H94A C94 H94B 109.5 . .
C91 C94 H94C 109.5 . .
H94A C94 H94C 109.5 . .
H94B C94 H94C 109.5 . .
C97 C95 C98 111.6(4) . .
C97 C95 C96 101.9(4) . .
C98 C95 C96 106.5(4) . .
C97 C95 C86 108.0(4) . .
C98 C95 C86 114.4(4) . .
C96 C95 C86 113.8(3) . .
C95 C96 H96A 109.5 . .
C95 C96 H96B 109.5 . .
H96A C96 H96B 109.5 . .
C95 C96 H96C 109.5 . .
H96A C96 H96C 109.5 . .
H96B C96 H96C 109.5 . .
C95 C97 H97A 109.5 . .
C95 C97 H97B 109.5 . .
H97A C97 H97B 109.5 . .
C95 C97 H97C 109.5 . .
H97A C97 H97C 109.5 . .
H97B C97 H97C 109.5 . .
C95 C98 H98A 109.5 . .
C95 C98 H98B 109.5 . .
H98A C98 H98B 109.5 . .
C95 C98 H98C 109.5 . .
H98A C98 H98C 109.5 . .
H98B C98 H98C 109.5 . .
C51A O2A W1A 174.7(5) . .
C52A C51A O2A 135.1(4) . .
C52A C51A C56A 109.1(3) . .
O2A C51A C56A 115.4(3) . .
C53A C52A C51A 147.9(4) . .
C53A C52A C61A 100.6(3) . .
C51A C52A C61A 111.2(3) . .
C52A C53A C54A 109.4(4) . .
C52A C53A H53A 125.3 . .
C54A C53A H53A 125.3 . .
C55A C54A C53A 117.8(4) . .
C55A C54A H54A 121.1 . .
C53A C54A H54A 121.1 . .
C56A C55A C54A 119.7(4) . .
C56A C55A H55A 120.2 . .
C54A C55A H55A 120.2 . .
C55A C56A C51A 115.9(3) . .
C55A C56A C81A 114.0(3) . .
C51A C56A C81A 128.3(3) . .
C62A C61A C66A 113.3(2) . .
C62A C61A C52A 128.8(2) . .
C66A C61A C52A 115.4(2) . .
C63A C62A C61A 131.6(3) . .
C63A C62A C67A 105.9(3) . .
C61A C62A C67A 122.4(2) . .
C62A C63A C64A 115.2(3) . .
C62A C63A H63A 122.4 . .
C64A C63A H63A 122.4 . .
C65A C64A C63A 117.2(3) . .
C65A C64A C71A 125.6(4) . .
C63A C64A C71A 117.1(3) . .
C64A C65A C66A 126.4(4) . .
C64A C65A H65A 116.8 . .
C66A C65A H65A 116.8 . .
C65A C66A C61A 116.2(3) . .
C65A C66A C75A 114.9(3) . .
C61A C66A C75A 126.7(3) . .
C82A C81A C86A 118.1(3) . .
C82A C81A C56A 128.2(3) . .
C86A C81A C56A 113.5(3) . .
C83A C82A C81A 129.8(3) . .
C83A C82A C87A 105.5(3) . .
C81A C82A C87A 124.3(3) . .
C82A C83A C84A 111.7(3) . .
C82A C83A H83A 124.1 . .
C84A C83A H83A 124.1 . .
C85A C84A C91A 119.4(4) . .
C85A C84A C83A 118.0(4) . .
C91A C84A C83A 121.7(3) . .
C84A C85A C86A 128.8(4) . .
C84A C85A H85A 115.6 . .
C86A C85A H85A 115.6 . .
C81A C86A C85A 112.5(3) . .
C81A C86A C95A 127.3(3) . .
C85A C86A C95A 118.2(3) . .
C69A C67A C68A 110.1(4) . .
C69A C67A C62A 109.6(4) . .
C68A C67A C62A 108.4(3) . .
C69A C67A C70A 107.3(5) . .
C68A C67A C70A 107.3(4) . .
C62A C67A C70A 114.1(4) . .
C67A C68A H68D 109.5 . .
C67A C68A H68E 109.5 . .
H68D C68A H68E 109.5 . .
C67A C68A H68F 109.5 . .
H68D C68A H68F 109.5 . .
H68E C68A H68F 109.5 . .
C67A C69A H69D 109.5 . .
C67A C69A H69E 109.5 . .
H69D C69A H69E 109.5 . .
C67A C69A H69F 109.5 . .
H69D C69A H69F 109.5 . .
H69E C69A H69F 109.5 . .
C67A C70A H70D 109.5 . .
C67A C70A H70E 109.5 . .
H70D C70A H70E 109.5 . .
C67A C70A H70F 109.5 . .
H70D C70A H70F 109.5 . .
H70E C70A H70F 109.5 . .
C73A C71A C64A 112.7(4) . .
C73A C71A C74A 109.6(5) . .
C64A C71A C74A 113.1(4) . .
C73A C71A C72A 104.5(5) . .
C64A C71A C72A 109.1(4) . .
C74A C71A C72A 107.3(4) . .
C71A C72A H72D 109.5 . .
C71A C72A H72E 109.5 . .
H72D C72A H72E 109.5 . .
C71A C72A H72F 109.5 . .
H72D C72A H72F 109.5 . .
H72E C72A H72F 109.5 . .
C71A C73A H73D 109.5 . .
C71A C73A H73E 109.5 . .
H73D C73A H73E 109.5 . .
C71A C73A H73F 109.5 . .
H73D C73A H73F 109.5 . .
H73E C73A H73F 109.5 . .
C71A C74A H74D 109.5 . .
C71A C74A H74E 109.5 . .
H74D C74A H74E 109.5 . .
C71A C74A H74F 109.5 . .
H74D C74A H74F 109.5 . .
H74E C74A H74F 109.5 . .
C77A C75A C76A 103.7(5) . .
C77A C75A C66A 110.9(4) . .
C76A C75A C66A 115.1(4) . .
C77A C75A C78A 107.0(4) . .
C76A C75A C78A 107.5(5) . .
C66A C75A C78A 112.0(4) . .
C75A C76A H76D 109.5 . .
C75A C76A H76E 109.5 . .
H76D C76A H76E 109.5 . .
C75A C76A H76F 109.5 . .
H76D C76A H76F 109.5 . .
H76E C76A H76F 109.5 . .
C75A C77A H77D 109.5 . .
C75A C77A H77E 109.5 . .
H77D C77A H77E 109.5 . .
C75A C77A H77F 109.5 . .
H77D C77A H77F 109.5 . .
H77E C77A H77F 109.5 . .
C75A C78A H78D 109.5 . .
C75A C78A H78E 109.5 . .
H78D C78A H78E 109.5 . .
C75A C78A H78F 109.5 . .
H78D C78A H78F 109.5 . .
H78E C78A H78F 109.5 . .
C89A C87A C88A 107.0(5) . .
C89A C87A C82A 112.9(4) . .
C88A C87A C82A 113.6(4) . .
C89A C87A C90A 107.7(4) . .
C88A C87A C90A 105.3(5) . .
C82A C87A C90A 109.9(4) . .
C87A C88A H88D 109.5 . .
C87A C88A H88E 109.5 . .
H88D C88A H88E 109.5 . .
C87A C88A H88F 109.5 . .
H88D C88A H88F 109.5 . .
H88E C88A H88F 109.5 . .
C87A C89A H89D 109.5 . .
C87A C89A H89E 109.5 . .
H89D C89A H89E 109.5 . .
C87A C89A H89F 109.5 . .
H89D C89A H89F 109.5 . .
H89E C89A H89F 109.5 . .
C87A C90A H90D 109.5 . .
C87A C90A H90E 109.5 . .
H90D C90A H90E 109.5 . .
C87A C90A H90F 109.5 . .
H90D C90A H90F 109.5 . .
H90E C90A H90F 109.5 . .
C93A C91A C84A 112.7(4) . .
C93A C91A C92A 105.9(5) . .
C84A C91A C92A 115.7(4) . .
C93A C91A C94A 107.2(5) . .
C84A C91A C94A 109.1(4) . .
C92A C91A C94A 105.9(4) . .
C91A C92A H92D 109.5 . .
C91A C92A H92E 109.5 . .
H92D C92A H92E 109.5 . .
C91A C92A H92F 109.5 . .
H92D C92A H92F 109.5 . .
H92E C92A H92F 109.5 . .
C91A C93A H93D 109.5 . .
C91A C93A H93E 109.5 . .
H93D C93A H93E 109.5 . .
C91A C93A H93F 109.5 . .
H93D C93A H93F 109.5 . .
H93E C93A H93F 109.5 . .
C91A C94A H94D 109.5 . .
C91A C94A H94E 109.5 . .
H94D C94A H94E 109.5 . .
C91A C94A H94F 109.5 . .
H94D C94A H94F 109.5 . .
H94E C94A H94F 109.5 . .
C97A C95A C96A 107.4(4) . .
C97A C95A C98A 108.8(4) . .
C96A C95A C98A 106.6(5) . .
C97A C95A C86A 109.9(4) . .
C96A C95A C86A 112.7(4) . .
C98A C95A C86A 111.3(3) . .
C95A C96A H96D 109.5 . .
C95A C96A H96E 109.5 . .
H96D C96A H96E 109.5 . .
C95A C96A H96F 109.5 . .
H96D C96A H96F 109.5 . .
H96E C96A H96F 109.5 . .
C95A C97A H97D 109.5 . .
C95A C97A H97E 109.5 . .
H97D C97A H97E 109.5 . .
C95A C97A H97F 109.5 . .
H97D C97A H97F 109.5 . .
H97E C97A H97F 109.5 . .
C95A C98A H98D 109.5 . .
C95A C98A H98E 109.5 . .
H98D C98A H98E 109.5 . .
C95A C98A H98F 109.5 . .
H98D C98A H98F 109.5 . .
H98E C98A H98F 109.5 . .
O12 W2 O11 176.3(4) . .
O12 W2 Cl7 87.3(3) . .
O11 W2 Cl7 96.2(3) . .
O12 W2 Cl8 87.0(3) . .
O11 W2 Cl8 91.8(2) . .
Cl7 W2 Cl8 91.19(11) . .
O12 W2 Cl6 91.0(3) . .
O11 W2 Cl6 89.6(2) . .
Cl7 W2 Cl6 98.37(11) . .
Cl8 W2 Cl6 170.13(11) . .
O12 W2 Cl5 97.5(3) . .
O11 W2 Cl5 79.0(3) . .
Cl7 W2 Cl5 175.20(10) . .
Cl8 W2 Cl5 88.84(11) . .
Cl6 W2 Cl5 81.84(11) . .
C101 O11 W2 165.9(7) . .
C102 C101 O11 130.1(4) . .
C102 C101 C106 116.5(3) . .
O11 C101 C106 112.8(4) . .
C103 C102 C101 132.7(4) . .
C103 C102 C111 110.6(3) . .
C101 C102 C111 116.7(3) . .
C102 C103 C104 117.7(4) . .
C102 C103 H103 121.1 . .
C104 C103 H103 121.1 . .
C105 C104 C103 118.5(4) . .
C105 C104 H104 120.8 . .
C103 C104 H104 120.8 . .
C106 C105 C104 116.9(4) . .
C106 C105 H105 121.5 . .
C104 C105 H105 121.5 . .
C105 C106 C101 116.8(3) . .
C105 C106 C131 114.8(4) . .
C101 C106 C131 127.3(3) . .
C112 C111 C116 114.9(3) . .
C112 C111 C102 125.5(3) . .
C116 C111 C102 119.0(3) . .
C113 C112 C111 127.0(3) . .
C113 C112 C117 109.1(3) . .
C111 C112 C117 123.1(3) . .
C112 C113 C114 118.5(4) . .
C112 C113 H113 120.7 . .
C114 C113 H113 120.7 . .
C115 C114 C113 116.4(4) . .
C115 C114 C121 119.5(3) . .
C113 C114 C121 123.8(3) . .
C114 C115 C116 122.7(3) . .
C114 C115 H115 118.6 . .
C116 C115 H115 118.6 . .
C115 C116 C111 116.9(3) . .
C115 C116 C125 112.0(3) . .
C111 C116 C125 124.9(4) . .
C132 C131 C136 121.3(3) . .
C132 C131 C106 123.8(4) . .
C136 C131 C106 114.7(3) . .
C133 C132 C131 126.5(3) . .
C133 C132 C137 105.7(3) . .
C131 C132 C137 127.6(3) . .
C132 C133 C134 112.9(3) . .
C132 C133 H133 123.6 . .
C134 C133 H133 123.6 . .
C135 C134 C141 121.6(4) . .
C135 C134 C133 119.2(4) . .
C141 C134 C133 118.9(3) . .
C134 C135 C136 127.8(4) . .
C134 C135 H135 116.1 . .
C136 C135 H135 116.1 . .
C135 C136 C131 111.5(3) . .
C135 C136 C145 114.2(3) . .
C131 C136 C145 134.2(3) . .
C119 C117 C112 113.3(4) . .
C119 C117 C118 105.0(5) . .
C112 C117 C118 114.8(4) . .
C119 C117 C120 108.0(5) . .
C112 C117 C120 108.5(4) . .
C118 C117 C120 106.8(5) . .
C117 C118 H11A 109.5 . .
C117 C118 H11B 109.5 . .
H11A C118 H11B 109.5 . .
C117 C118 H11C 109.5 . .
H11A C118 H11C 109.5 . .
H11B C118 H11C 109.5 . .
C117 C119 H11D 109.5 . .
C117 C119 H11E 109.5 . .
H11D C119 H11E 109.5 . .
C117 C119 H11F 109.5 . .
H11D C119 H11F 109.5 . .
H11E C119 H11F 109.5 . .
C117 C120 H12D 109.5 . .
C117 C120 H12E 109.5 . .
H12D C120 H12E 109.5 . .
C117 C120 H12F 109.5 . .
H12D C120 H12F 109.5 . .
H12E C120 H12F 109.5 . .
C123 C121 C114 115.7(4) . .
C123 C121 C122 105.4(5) . .
C114 C121 C122 111.3(4) . .
C123 C121 C124 107.1(5) . .
C114 C121 C124 111.1(4) . .
C122 C121 C124 105.6(5) . .
C121 C122 H12G 109.5 . .
C121 C122 H12H 109.5 . .
H12G C122 H12H 109.5 . .
C121 C122 H12I 109.5 . .
H12G C122 H12I 109.5 . .
H12H C122 H12I 109.5 . .
C121 C123 H12J 109.5 . .
C121 C123 H12K 109.5 . .
H12J C123 H12K 109.5 . .
C121 C123 H12L 109.5 . .
H12J C123 H12L 109.5 . .
H12K C123 H12L 109.5 . .
C121 C124 H12M 109.5 . .
C121 C124 H12N 109.5 . .
H12M C124 H12N 109.5 . .
C121 C124 H12O 109.5 . .
H12M C124 H12O 109.5 . .
H12N C124 H12O 109.5 . .
C127 C125 C126 107.3(5) . .
C127 C125 C128 108.6(4) . .
C126 C125 C128 108.4(4) . .
C127 C125 C116 111.6(4) . .
C126 C125 C116 113.4(4) . .
C128 C125 C116 107.4(4) . .
C125 C126 H12P 109.5 . .
C125 C126 H12Q 109.5 . .
H12P C126 H12Q 109.5 . .
C125 C126 H12R 109.5 . .
H12P C126 H12R 109.5 . .
H12Q C126 H12R 109.5 . .
C125 C127 H12S 109.5 . .
C125 C127 H12T 109.5 . .
H12S C127 H12T 109.5 . .
C125 C127 H12U 109.5 . .
H12S C127 H12U 109.5 . .
H12T C127 H12U 109.5 . .
C125 C128 H12V 109.5 . .
C125 C128 H12W 109.5 . .
H12V C128 H12W 109.5 . .
C125 C128 H12X 109.5 . .
H12V C128 H12X 109.5 . .
H12W C128 H12X 109.5 . .
C139 C137 C138 102.5(5) . .
C139 C137 C132 112.6(4) . .
C138 C137 C132 116.4(4) . .
C139 C137 C140 106.3(4) . .
C138 C137 C140 106.4(5) . .
C132 C137 C140 111.6(4) . .
C137 C138 H13C 109.5 . .
C137 C138 H13D 109.5 . .
H13C C138 H13D 109.5 . .
C137 C138 H13E 109.5 . .
H13C C138 H13E 109.5 . .
H13D C138 H13E 109.5 . .
C137 C139 H13F 109.5 . .
C137 C139 H13G 109.5 . .
H13F C139 H13G 109.5 . .
C137 C139 H13H 109.5 . .
H13F C139 H13H 109.5 . .
H13G C139 H13H 109.5 . .
C137 C140 H14A 109.5 . .
C137 C140 H14B 109.5 . .
H14A C140 H14B 109.5 . .
C137 C140 H14C 109.5 . .
H14A C140 H14C 109.5 . .
H14B C140 H14C 109.5 . .
C143 C141 C134 111.5(4) . .
C143 C141 C144 110.2(5) . .
C134 C141 C144 113.0(4) . .
C143 C141 C142 103.7(5) . .
C134 C141 C142 111.1(4) . .
C144 C141 C142 106.8(4) . .
C141 C142 H14D 109.5 . .
C141 C142 H14E 109.5 . .
H14D C142 H14E 109.5 . .
C141 C142 H14F 109.5 . .
H14D C142 H14F 109.5 . .
H14E C142 H14F 109.5 . .
C141 C143 H14G 109.5 . .
C141 C143 H14H 109.5 . .
H14G C143 H14H 109.5 . .
C141 C143 H14I 109.5 . .
H14G C143 H14I 109.5 . .
H14H C143 H14I 109.5 . .
C141 C144 H14J 109.5 . .
C141 C144 H14K 109.5 . .
H14J C144 H14K 109.5 . .
C141 C144 H14L 109.5 . .
H14J C144 H14L 109.5 . .
H14K C144 H14L 109.5 . .
C147 C145 C146 102.5(5) . .
C147 C145 C148 106.9(4) . .
C146 C145 C148 107.3(5) . .
C147 C145 C136 112.9(4) . .
C146 C145 C136 115.9(4) . .
C148 C145 C136 110.6(3) . .
C145 C146 H14M 109.5 . .
C145 C146 H14N 109.5 . .
H14M C146 H14N 109.5 . .
C145 C146 H14O 109.5 . .
H14M C146 H14O 109.5 . .
H14N C146 H14O 109.5 . .
C145 C147 H14P 109.5 . .
C145 C147 H14Q 109.5 . .
H14P C147 H14Q 109.5 . .
C145 C147 H14R 109.5 . .
H14P C147 H14R 109.5 . .
H14Q C147 H14R 109.5 . .
C145 C148 H14S 109.5 . .
C145 C148 H14T 109.5 . .
H14S C148 H14T 109.5 . .
C145 C148 H14U 109.5 . .
H14S C148 H14U 109.5 . .
H14T C148 H14U 109.5 . .
O11A W2A O12A 155.5(6) . .
O11A W2A Cl6A 122.3(4) . .
O12A W2A Cl6A 70.3(4) . .
O11A W2A Cl8A 70.7(4) . .
O12A W2A Cl8A 94.2(4) . .
Cl6A W2A Cl8A 163.8(2) . .
O11A W2A Cl7A 86.6(5) . .
O12A W2A Cl7A 71.1(4) . .
Cl6A W2A Cl7A 92.3(3) . .
Cl8A W2A Cl7A 78.0(2) . .
O11A W2A Cl5A 94.0(5) . .
O12A W2A Cl5A 107.5(4) . .
Cl6A W2A Cl5A 90.9(3) . .
Cl8A W2A Cl5A 98.2(2) . .
Cl7A W2A Cl5A 175.8(3) . .
C76B Cl6A W2A 148.0(4) . .
C01A O11A W2A 165.0(11) . .
C02A C01A O11A 129.4(5) . .
C02A C01A C06A 114.8(3) . .
O11A C01A C06A 115.5(5) . .
C03A C02A C01A 136.3(4) . .
C03A C02A C11B 111.4(3) . .
C01A C02A C11B 112.1(3) . .
C02A C03A C04A 115.8(4) . .
C02A C03A H03A 122.1 . .
C04A C03A H03A 122.1 . .
C05A C04A C03A 118.6(5) . .
C05A C04A H04A 120.7 . .
C03A C04A H04A 120.7 . .
C06A C05A C04A 117.5(5) . .
C06A C05A H05A 121.2 . .
C04A C05A H05A 121.2 . .
C05A C06A C01A 116.8(3) . .
C05A C06A C31B 117.3(4) . .
C01A C06A C31B 125.9(3) . .
C12B C11B C16B 115.9(3) . .
C12B C11B C02A 125.7(3) . .
C16B C11B C02A 118.2(2) . .
C13B C12B C11B 127.9(3) . .
C13B C12B C17B 106.7(3) . .
C11B C12B C17B 125.4(3) . .
C12B C13B C14B 117.0(3) . .
C12B C13B H13B 121.5 . .
C14B C13B H13B 121.5 . .
C15B C14B C13B 117.4(3) . .
C15B C14B C21B 122.2(3) . .
C13B C14B C21B 120.3(3) . .
C14B C15B C16B 125.4(4) . .
C14B C15B H15B 117.3 . .
C16B C15B H15B 117.3 . .
C15B C16B C11B 116.4(3) . .
C15B C16B C25B 111.1(3) . .
C11B C16B C25B 132.0(3) . .
C32B C31B C36B 119.0(3) . .
C32B C31B C06A 126.9(4) . .
C36B C31B C06A 114.0(4) . .
C33B C32B C31B 129.8(3) . .
C33B C32B C37B 108.2(3) . .
C31B C32B C37B 121.6(3) . .
C32B C33B C34B 111.9(3) . .
C32B C33B H33B 124.0 . .
C34B C33B H33B 124.0 . .
C35B C34B C41B 128.0(4) . .
C35B C34B C33B 117.4(4) . .
C41B C34B C33B 114.5(3) . .
C34B C35B C36B 130.1(4) . .
C34B C35B H35B 115.0 . .
C36B C35B H35B 115.0 . .
C35B C36B C31B 111.3(3) . .
C35B C36B C45B 120.9(3) . .
C31B C36B C45B 123.2(4) . .
C19B C17B C12B 112.9(4) . .
C19B C17B C18B 105.3(4) . .
C12B C17B C18B 112.5(3) . .
C19B C17B C20B 108.4(4) . .
C12B C17B C20B 110.9(4) . .
C18B C17B C20B 106.4(5) . .
C17B C18B H18G 109.5 . .
C17B C18B H18H 109.5 . .
H18G C18B H18H 109.5 . .
C17B C18B H18I 109.5 . .
H18G C18B H18I 109.5 . .
H18H C18B H18I 109.5 . .
C17B C19B H19G 109.5 . .
C17B C19B H19H 109.5 . .
H19G C19B H19H 109.5 . .
C17B C19B H19I 109.5 . .
H19G C19B H19I 109.5 . .
H19H C19B H19I 109.5 . .
C17B C20B H20G 109.5 . .
C17B C20B H20H 109.5 . .
H20G C20B H20H 109.5 . .
C17B C20B H20I 109.5 . .
H20G C20B H20I 109.5 . .
H20H C20B H20I 109.5 . .
C23B C21B C14B 111.8(4) . .
C23B C21B C22B 105.2(6) . .
C14B C21B C22B 112.5(5) . .
C23B C21B C24B 107.3(5) . .
C14B C21B C24B 112.4(4) . .
C22B C21B C24B 107.2(4) . .
C21B C22B H22G 109.5 . .
C21B C22B H22H 109.5 . .
H22G C22B H22H 109.5 . .
C21B C22B H22I 109.5 . .
H22G C22B H22I 109.5 . .
H22H C22B H22I 109.5 . .
C21B C23B H23G 109.5 . .
C21B C23B H23H 109.5 . .
H23G C23B H23H 109.5 . .
C21B C23B H23I 109.5 . .
H23G C23B H23I 109.5 . .
H23H C23B H23I 109.5 . .
C21B C24B H24J 109.5 . .
C21B C24B H24K 109.5 . .
H24J C24B H24K 109.5 . .
C21B C24B H24L 109.5 . .
H24J C24B H24L 109.5 . .
H24K C24B H24L 109.5 . .
C27B C25B C26B 106.8(4) . .
C27B C25B C16B 113.7(4) . .
C26B C25B C16B 113.5(4) . .
C27B C25B C28B 107.6(4) . .
C26B C25B C28B 105.8(4) . .
C16B C25B C28B 109.0(4) . .
C25B C26B H26M 109.5 . .
C25B C26B H26N 109.5 . .
H26M C26B H26N 109.5 . .
C25B C26B H26O 109.5 . .
H26M C26B H26O 109.5 . .
H26N C26B H26O 109.5 . .
C25B C27B H27G 109.5 . .
C25B C27B H27H 109.5 . .
H27G C27B H27H 109.5 . .
C25B C27B H27I 109.5 . .
H27G C27B H27I 109.5 . .
H27H C27B H27I 109.5 . .
C25B C28B H28G 109.5 . .
C25B C28B H28H 109.5 . .
H28G C28B H28H 109.5 . .
C25B C28B H28I 109.5 . .
H28G C28B H28I 109.5 . .
H28H C28B H28I 109.5 . .
C39B C37B C38B 105.6(6) . .
C39B C37B C40B 107.0(4) . .
C38B C37B C40B 106.4(6) . .
C39B C37B C32B 114.0(4) . .
C38B C37B C32B 111.4(5) . .
C40B C37B C32B 111.9(4) . .
C37B C38B H38G 109.5 . .
C37B C38B H38H 109.5 . .
H38G C38B H38H 109.5 . .
C37B C38B H38I 109.5 . .
H38G C38B H38I 109.5 . .
H38H C38B H38I 109.5 . .
C37B C39B H39G 109.5 . .
C37B C39B H39H 109.5 . .
H39G C39B H39H 109.5 . .
C37B C39B H39I 109.5 . .
H39G C39B H39I 109.5 . .
H39H C39B H39I 109.5 . .
C37B C40B H40G 109.5 . .
C37B C40B H40H 109.5 . .
H40G C40B H40H 109.5 . .
C37B C40B H40I 109.5 . .
H40G C40B H40I 109.5 . .
H40H C40B H40I 109.5 . .
C34B C41B C43B 112.6(4) . .
C34B C41B C44B 115.4(4) . .
C43B C41B C44B 107.6(6) . .
C34B C41B C42B 112.0(4) . .
C43B C41B C42B 103.2(5) . .
C44B C41B C42B 105.1(4) . .
C41B C42B H42G 109.5 . .
C41B C42B H42H 109.5 . .
H42G C42B H42H 109.5 . .
C41B C42B H42I 109.5 . .
H42G C42B H42I 109.5 . .
H42H C42B H42I 109.5 . .
C41B C43B H43G 109.5 . .
C41B C43B H43H 109.5 . .
H43G C43B H43H 109.5 . .
C41B C43B H43I 109.5 . .
H43G C43B H43I 109.5 . .
H43H C43B H43I 109.5 . .
C41B C44B H44G 109.5 . .
C41B C44B H44H 109.5 . .
H44G C44B H44H 109.5 . .
C41B C44B H44I 109.5 . .
H44G C44B H44I 109.5 . .
H44H C44B H44I 109.5 . .
C47B C45B C46B 104.1(4) . .
C47B C45B C48B 108.9(6) . .
C46B C45B C48B 106.6(5) . .
C47B C45B C36B 112.5(5) . .
C46B C45B C36B 111.6(4) . .
C48B C45B C36B 112.7(4) . .
C45B C46B H46G 109.5 . .
C45B C46B H46H 109.5 . .
H46G C46B H46H 109.5 . .
C45B C46B H46I 109.5 . .
H46G C46B H46I 109.5 . .
H46H C46B H46I 109.5 . .
C45B C47B H47G 109.5 . .
C45B C47B H47H 109.5 . .
H47G C47B H47H 109.5 . .
C45B C47B H47I 109.5 . .
H47G C47B H47I 109.5 . .
H47H C47B H47I 109.5 . .
C45B C48B H48G 109.5 . .
C45B C48B H48H 109.5 . .
H48G C48B H48H 109.5 . .
C45B C48B H48I 109.5 . .
H48G C48B H48I 109.5 . .
H48H C48B H48I 109.5 . .
C151 O12 W2 165.7(6) . .
C152 C151 O12 135.6(5) . .
C152 C151 C156 112.6(3) . .
O12 C151 C156 110.9(4) . .
C153 C152 C151 134.6(4) . .
C153 C152 C161 105.9(3) . .
C151 C152 C161 119.6(3) . .
C152 C153 C154 119.3(4) . .
C152 C153 H153 120.4 . .
C154 C153 H153 120.4 . .
C155 C154 C153 116.9(4) . .
C155 C154 H154 121.5 . .
C153 C154 H154 121.5 . .
C156 C155 C154 116.8(4) . .
C156 C155 H155 121.6 . .
C154 C155 H155 121.6 . .
C155 C156 C151 119.7(3) . .
C155 C156 C181 113.0(3) . .
C151 C156 C181 127.4(3) . .
C162 C161 C166 115.4(3) . .
C162 C161 C152 123.9(3) . .
C166 C161 C152 120.4(3) . .
C163 C162 C161 128.4(3) . .
C163 C162 C167 107.5(3) . .
C161 C162 C167 123.2(3) . .
C162 C163 C164 117.2(4) . .
C162 C163 H163 121.4 . .
C164 C163 H163 121.4 . .
C165 C164 C163 116.7(4) . .
C165 C164 C171 116.5(3) . .
C163 C164 C171 126.0(3) . .
C164 C165 C166 126.2(4) . .
C164 C165 H165 116.9 . .
C166 C165 H165 116.9 . .
C165 C166 C161 116.0(3) . .
C165 C166 C175 111.6(3) . .
C161 C166 C175 132.3(3) . .
C182 C181 C186 119.2(2) . .
C182 C181 C156 124.6(3) . .
C186 C181 C156 114.0(3) . .
C183 C182 C181 129.7(2) . .
C183 C182 C187 107.6(2) . .
C181 C182 C187 122.56(19) . .
C182 C183 C184 111.7(2) . .
C182 C183 H183 124.2 . .
C184 C183 H183 124.2 . .
C185 C184 C191 125.2(4) . .
C185 C184 C183 119.2(3) . .
C191 C184 C183 115.5(3) . .
C184 C185 C186 128.0(4) . .
C184 C185 H185 116.0 . .
C186 C185 H185 116.0 . .
C185 C186 C181 112.2(3) . .
C185 C186 C195 117.6(3) . .
C181 C186 C195 129.2(3) . .
C169 C167 C162 116.9(4) . .
C169 C167 C170 107.2(5) . .
C162 C167 C170 113.6(4) . .
C169 C167 C168 105.0(4) . .
C162 C167 C168 107.9(4) . .
C170 C167 C168 105.3(4) . .
C167 C168 H16A 109.5 . .
C167 C168 H16B 109.5 . .
H16A C168 H16B 109.5 . .
C167 C168 H16C 109.5 . .
H16A C168 H16C 109.5 . .
H16B C168 H16C 109.5 . .
C167 C169 H16D 109.5 . .
C167 C169 H16E 109.5 . .
H16D C169 H16E 109.5 . .
C167 C169 H16F 109.5 . .
H16D C169 H16F 109.5 . .
H16E C169 H16F 109.5 . .
C167 C170 H17A 109.5 . .
C167 C170 H17B 109.5 . .
H17A C170 H17B 109.5 . .
C167 C170 H17C 109.5 . .
H17A C170 H17C 109.5 . .
H17B C170 H17C 109.5 . .
C173 C171 C174 108.0(4) . .
C173 C171 C164 111.0(4) . .
C174 C171 C164 113.8(4) . .
C173 C171 C172 104.2(5) . .
C174 C171 C172 108.0(5) . .
C164 C171 C172 111.3(4) . .
C171 C172 H17D 109.5 . .
C171 C172 H17E 109.5 . .
H17D C172 H17E 109.5 . .
C171 C172 H17F 109.5 . .
H17D C172 H17F 109.5 . .
H17E C172 H17F 109.5 . .
C171 C173 H17G 109.5 . .
C171 C173 H17H 109.5 . .
H17G C173 H17H 109.5 . .
C171 C173 H17I 109.5 . .
H17G C173 H17I 109.5 . .
H17H C173 H17I 109.5 . .
C171 C174 H17J 109.5 . .
C171 C174 H17K 109.5 . .
H17J C174 H17K 109.5 . .
C171 C174 H17L 109.5 . .
H17J C174 H17L 109.5 . .
H17K C174 H17L 109.5 . .
C177 C175 C176 106.8(5) . .
C177 C175 C166 112.0(4) . .
C176 C175 C166 112.2(4) . .
C177 C175 C178 106.3(4) . .
C176 C175 C178 105.6(4) . .
C166 C175 C178 113.5(4) . .
C175 C176 H17M 109.5 . .
C175 C176 H17N 109.5 . .
H17M C176 H17N 109.5 . .
C175 C176 H17O 109.5 . .
H17M C176 H17O 109.5 . .
H17N C176 H17O 109.5 . .
C175 C177 H17P 109.5 . .
C175 C177 H17Q 109.5 . .
H17P C177 H17Q 109.5 . .
C175 C177 H17R 109.5 . .
H17P C177 H17R 109.5 . .
H17Q C177 H17R 109.5 . .
C175 C178 H17S 109.5 . .
C175 C178 H17T 109.5 . .
H17S C178 H17T 109.5 . .
C175 C178 H17U 109.5 . .
H17S C178 H17U 109.5 . .
H17T C178 H17U 109.5 . .
C189 C187 C188 104.9(5) . .
C189 C187 C190 107.3(5) . .
C188 C187 C190 107.8(4) . .
C189 C187 C182 112.8(4) . .
C188 C187 C182 111.9(3) . .
C190 C187 C182 111.8(3) . .
C187 C188 H18J 109.5 . .
C187 C188 H18K 109.5 . .
H18J C188 H18K 109.5 . .
C187 C188 H18L 109.5 . .
H18J C188 H18L 109.5 . .
H18K C188 H18L 109.5 . .
C187 C189 H18M 109.5 . .
C187 C189 H18N 109.5 . .
H18M C189 H18N 109.5 . .
C187 C189 H18O 109.5 . .
H18M C189 H18O 109.5 . .
H18N C189 H18O 109.5 . .
C187 C190 H19J 109.5 . .
C187 C190 H19K 109.5 . .
H19J C190 H19K 109.5 . .
C187 C190 H19L 109.5 . .
H19J C190 H19L 109.5 . .
H19K C190 H19L 109.5 . .
C193 C191 C184 114.5(3) . .
C193 C191 C192 105.6(4) . .
C184 C191 C192 111.2(4) . .
C193 C191 C194 107.5(4) . .
C184 C191 C194 111.9(3) . .
C192 C191 C194 105.6(4) . .
C191 C192 H19M 109.5 . .
C191 C192 H19N 109.5 . .
H19M C192 H19N 109.5 . .
C191 C192 H19O 109.5 . .
H19M C192 H19O 109.5 . .
H19N C192 H19O 109.5 . .
C191 C193 H19P 109.5 . .
C191 C193 H19Q 109.5 . .
H19P C193 H19Q 109.5 . .
C191 C193 H19R 109.5 . .
H19P C193 H19R 109.5 . .
H19Q C193 H19R 109.5 . .
C191 C194 H19S 109.5 . .
C191 C194 H19T 109.5 . .
H19S C194 H19T 109.5 . .
C191 C194 H19U 109.5 . .
H19S C194 H19U 109.5 . .
H19T C194 H19U 109.5 . .
C196 C195 C197 104.8(5) . .
C196 C195 C198 108.0(5) . .
C197 C195 C198 107.7(4) . .
C196 C195 C186 114.3(4) . .
C197 C195 C186 108.3(4) . .
C198 C195 C186 113.2(4) . .
C195 C196 H19V 109.5 . .
C195 C196 H19W 109.5 . .
H19V C196 H19W 109.5 . .
C195 C196 H19X 109.5 . .
H19V C196 H19X 109.5 . .
H19W C196 H19X 109.5 . .
C195 C197 H19Y 109.5 . .
C195 C197 H19Z 109.5 . .
H19Y C197 H19Z 109.5 . .
C195 C197 H19" 109.5 . .
H19Y C197 H19" 109.5 . .
H19Z C197 H19" 109.5 . .
C195 C198 H19' 109.5 . .
C195 C198 H19+ 109.5 . .
H19' C198 H19+ 109.5 . .
C195 C198 H198 109.5 . .
H19' C198 H198 109.5 . .
H19+ C198 H198 109.5 . .
C51B O12A W2A 156.9(9) . .
C52B C51B O12A 130.4(6) . .
C52B C51B C56B 113.9(3) . .
O12A C51B C56B 113.9(5) . .
C53B C52B C51B 135.5(4) . .
C53B C52B C61B 108.2(3) . .
C51B C52B C61B 116.2(3) . .
C52B C53B C54B 117.0(4) . .
C52B C53B H53B 121.5 . .
C54B C53B H53B 121.5 . .
C55B C54B C53B 118.3(4) . .
C55B C54B H54B 120.9 . .
C53B C54B H54B 120.9 . .
C56B C55B C54B 117.0(5) . .
C56B C55B H55B 121.5 . .
C54B C55B H55B 121.5 . .
C55B C56B C51B 117.8(3) . .
C55B C56B C81B 117.8(4) . .
C51B C56B C81B 123.7(3) . .
C62B C61B C66B 114.8(3) . .
C62B C61B C52B 125.6(3) . .
C66B C61B C52B 118.5(3) . .
C63B C62B C61B 128.0(3) . .
C63B C62B C67B 106.8(3) . .
C61B C62B C67B 125.2(3) . .
C62B C63B C64B 117.9(3) . .
C62B C63B H63B 121.1 . .
C64B C63B H63B 121.1 . .
C65B C64B C63B 115.9(4) . .
C65B C64B C71B 117.3(4) . .
C63B C64B C71B 123.8(3) . .
C64B C65B C66B 126.2(4) . .
C64B C65B H65B 116.9 . .
C66B C65B H65B 116.9 . .
C65B C66B C61B 116.6(3) . .
C65B C66B C75B 108.9(3) . .
C61B C66B C75B 133.7(4) . .
C82B C81B C86B 118.0(2) . .
C82B C81B C56B 126.7(3) . .
C86B C81B C56B 115.0(3) . .
C83B C82B C81B 131.8(3) . .
C83B C82B C87B 107.6(3) . .
C81B C82B C87B 120.5(2) . .
C82B C83B C84B 110.6(3) . .
C82B C83B H83B 124.7 . .
C84B C83B H83B 124.7 . .
C85B C84B C91B 128.2(4) . .
C85B C84B C83B 117.7(4) . .
C91B C84B C83B 114.0(3) . .
C84B C85B C86B 130.3(4) . .
C84B C85B H85B 114.8 . .
C86B C85B H85B 114.8 . .
C85B C86B C81B 111.5(3) . .
C85B C86B C95B 122.7(3) . .
C81B C86B C95B 125.9(3) . .
C69B C67B C62B 114.5(4) . .
C69B C67B C68B 105.0(4) . .
C62B C67B C68B 112.8(4) . .
C69B C67B C70B 106.8(5) . .
C62B C67B C70B 111.2(3) . .
C68B C67B C70B 105.9(5) . .
C67B C68B H69G 109.5 . .
C67B C68B H69H 109.5 . .
H69G C68B H69H 109.5 . .
C67B C68B H69I 109.5 . .
H69G C68B H69I 109.5 . .
H69H C68B H69I 109.5 . .
C67B C69B H69J 109.5 . .
C67B C69B H69K 109.5 . .
H69J C69B H69K 109.5 . .
C67B C69B H69L 109.5 . .
H69J C69B H69L 109.5 . .
H69K C69B H69L 109.5 . .
C67B C70B H70G 109.5 . .
C67B C70B H70H 109.5 . .
H70G C70B H70H 109.5 . .
C67B C70B H70I 109.5 . .
H70G C70B H70I 109.5 . .
H70H C70B H70I 109.5 . .
C73B C71B C64B 114.9(4) . .
C73B C71B C74B 109.4(4) . .
C64B C71B C74B 112.6(4) . .
C73B C71B C72B 103.7(4) . .
C64B C71B C72B 109.6(4) . .
C74B C71B C72B 105.9(4) . .
C71B C72B H72G 109.5 . .
C71B C72B H72H 109.5 . .
H72G C72B H72H 109.5 . .
C71B C72B H72I 109.5 . .
H72G C72B H72I 109.5 . .
H72H C72B H72I 109.5 . .
C71B C73B H73G 109.5 . .
C71B C73B H73H 109.5 . .
H73G C73B H73H 109.5 . .
C71B C73B H73I 109.5 . .
H73G C73B H73I 109.5 . .
H73H C73B H73I 109.5 . .
C71B C74B H74G 109.5 . .
C71B C74B H74H 109.5 . .
H74G C74B H74H 109.5 . .
C71B C74B H74I 109.5 . .
H74G C74B H74I 109.5 . .
H74H C74B H74I 109.5 . .
C77B C75B C76B 103.6(5) . .
C77B C75B C78B 108.2(6) . .
C76B C75B C78B 108.4(4) . .
C77B C75B C66B 111.1(3) . .
C76B C75B C66B 112.4(5) . .
C78B C75B C66B 112.7(5) . .
C75B C76B Cl6A 111.5(5) . .
C75B C76B H76G 109.5 . .
Cl6A C76B H76G 66.1 . .
C75B C76B H76H 109.5 . .
Cl6A C76B H76H 45.6 . .
H76G C76B H76H 109.5 . .
C75B C76B H76I 109.5 . .
Cl6A C76B H76I 137.6 . .
H76G C76B H76I 109.5 . .
H76H C76B H76I 109.5 . .
C75B C77B H77G 109.5 . .
C75B C77B H77H 109.5 . .
H77G C77B H77H 109.5 . .
C75B C77B H77I 109.5 . .
H77G C77B H77I 109.5 . .
H77H C77B H77I 109.5 . .
C75B C78B H78G 109.5 . .
C75B C78B H78H 109.5 . .
H78G C78B H78H 109.5 . .
C75B C78B H78I 109.5 . .
H78G C78B H78I 109.5 . .
H78H C78B H78I 109.5 . .
C89B C87B C88B 106.6(6) . .
C89B C87B C82B 114.8(4) . .
C88B C87B C82B 111.5(4) . .
C89B C87B C90B 108.4(5) . .
C88B C87B C90B 105.1(5) . .
C82B C87B C90B 109.9(4) . .
C87B C88B H88G 109.5 . .
C87B C88B H88H 109.5 . .
H88G C88B H88H 109.5 . .
C87B C88B H88I 109.5 . .
H88G C88B H88I 109.5 . .
H88H C88B H88I 109.5 . .
C87B C89B H89G 109.5 . .
C87B C89B H89H 109.5 . .
H89G C89B H89H 109.5 . .
C87B C89B H89I 109.5 . .
H89G C89B H89I 109.5 . .
H89H C89B H89I 109.5 . .
C87B C90B H90G 109.5 . .
C87B C90B H90H 109.5 . .
H90G C90B H90H 109.5 . .
C87B C90B H90I 109.5 . .
H90G C90B H90I 109.5 . .
H90H C90B H90I 109.5 . .
C93B C91B C84B 114.8(4) . .
C93B C91B C92B 105.7(6) . .
C84B C91B C92B 112.0(4) . .
C93B C91B C94B 107.3(6) . .
C84B C91B C94B 111.5(5) . .
C92B C91B C94B 105.0(5) . .
C91B C92B H92G 109.5 . .
C91B C92B H92H 109.5 . .
H92G C92B H92H 109.5 . .
C91B C92B H92I 109.5 . .
H92G C92B H92I 109.5 . .
H92H C92B H92I 109.5 . .
C91B C93B H93G 109.5 . .
C91B C93B H93H 109.5 . .
H93G C93B H93H 109.5 . .
C91B C93B H93I 109.5 . .
H93G C93B H93I 109.5 . .
H93H C93B H93I 109.5 . .
C91B C94B H94G 109.5 . .
C91B C94B H94H 109.5 . .
H94G C94B H94H 109.5 . .
C91B C94B H94I 109.5 . .
H94G C94B H94I 109.5 . .
H94H C94B H94I 109.5 . .
C97B C95B C96B 105.9(4) . .
C97B C95B C86B 114.1(4) . .
C96B C95B C86B 111.8(4) . .
C97B C95B C98B 107.5(6) . .
C96B C95B C98B 105.2(5) . .
C86B C95B C98B 111.7(5) . .
C95B C96B H96G 109.5 . .
C95B C96B H96H 109.5 . .
H96G C96B H96H 109.5 . .
C95B C96B H96I 109.5 . .
H96G C96B H96I 109.5 . .
H96H C96B H96I 109.5 . .
C95B C97B H97G 109.5 . .
C95B C97B H97H 109.5 . .
H97G C97B H97H 109.5 . .
C95B C97B H97I 109.5 . .
H97G C97B H97I 109.5 . .
H97H C97B H97I 109.5 . .
C95B C98B H98G 109.5 . .
C95B C98B H98H 109.5 . .
H98G C98B H98H 109.5 . .
C95B C98B H98I 109.5 . .
H98G C98B H98I 109.5 . .
H98H C98B H98I 109.5 . .

loop_
_geom_bond_atom_site_label_1
_geom_bond_atom_site_label_2
_geom_bond_distance
_geom_bond_site_symmetry_2
W1 O2 1.813(3) .
W1 O1 1.896(3) .
W1 Cl1 2.2606(19) .
W1 Cl2 2.2901(19) .
W1 Cl3 2.3006(19) .
W1 Cl4 2.3068(18) .
W1A O1A 1.746(4) .
W1A O2A 1.795(3) .
W1A Cl2A 2.268(2) .
W1A Cl4A 2.341(2) .
W1A Cl3A 2.338(2) .
W1A Cl1A 2.335(2) .
O1 C1 1.406(4) .
C1 C2 1.285(4) .
C1 C6 1.525(5) .
C2 C3 1.155(5) .
C2 C11 1.605(4) .
C3 C4 1.508(5) .
C3 H3 0.9500 .
C4 C5 1.447(6) .
C4 H4 0.9500 .
C5 C6 1.418(5) .
C5 H5 0.9500 .
C6 C31 1.601(4) .
C11 C12 1.376(4) .
C11 C16 1.498(4) .
C12 C13 1.329(5) .
C12 C17 1.535(4) .
C13 C14 1.480(5) .
C13 H13 0.9500 .
C14 C15 1.349(5) .
C14 C21 1.543(5) .
C15 C16 1.405(5) .
C15 H15 0.9500 .
C16 C25 1.551(5) .
C31 C32 1.377(3) .
C31 C36 1.464(4) .
C32 C33 1.304(3) .
C32 C37 1.558(4) .
C33 C34 1.606(4) .
C33 H33 0.9500 .
C34 C35 1.202(5) .
C34 C41 1.523(5) .
C35 C36 1.454(5) .
C35 H35 0.9500 .
C36 C45 1.558(5) .
C17 C20 1.536(5) .
C17 C18 1.536(6) .
C17 C19 1.547(5) .
C18 H18A 0.9800 .
C18 H18B 0.9800 .
C18 H18C 0.9800 .
C19 H19A 0.9800 .
C19 H19B 0.9800 .
C19 H19C 0.9800 .
C20 H20A 0.9800 .
C20 H20B 0.9800 .
C20 H20C 0.9800 .
C21 C23 1.520(5) .
C21 C22 1.552(5) .
C21 C24 1.562(5) .
C22 H22A 0.9800 .
C22 H22B 0.9800 .
C22 H22C 0.9800 .
C23 H23A 0.9800 .
C23 H23B 0.9800 .
C23 H23C 0.9800 .
C24 H24A 0.9800 .
C24 H24B 0.9800 .
C24 H24C 0.9800 .
C25 C27 1.512(5) .
C25 C26 1.542(5) .
C25 C28 1.565(6) .
C26 H26A 0.9800 .
C26 H26B 0.9800 .
C26 H26C 0.9800 .
C27 H27A 0.9800 .
C27 H27B 0.9800 .
C27 H27C 0.9800 .
C28 C77 2.028(8) 6_565
C28 H28A 0.9800 .
C28 H28B 0.9800 .
C28 H28C 0.9800 .
C37 C39 1.514(5) .
C37 C38 1.533(6) .
C37 C40 1.560(5) .
C38 H38A 0.9800 .
C38 H38B 0.9800 .
C38 H38C 0.9800 .
C39 H39A 0.9800 .
C39 H39B 0.9800 .
C39 H39C 0.9800 .
C40 H40A 0.9800 .
C40 H40B 0.9800 .
C40 H40C 0.9800 .
C41 C43 1.527(5) .
C41 C42 1.543(5) .
C41 C44 1.551(5) .
C42 H42A 0.9800 .
C42 H42B 0.9800 .
C42 H42C 0.9800 .
C43 H43A 0.9800 .
C43 H43B 0.9800 .
C43 H43C 0.9800 .
C44 H44A 0.9800 .
C44 H44B 0.9800 .
C44 H44C 0.9800 .
C45 C47 1.504(5) .
C45 C48 1.555(6) .
C45 C46 1.564(5) .
C46 H46A 0.9800 .
C46 H46B 0.9800 .
C46 H46C 0.9800 .
C47 H47A 0.9800 .
C47 H47B 0.9800 .
C47 H47C 0.9800 .
C48 H48A 0.9800 .
C48 H48B 0.9800 .
C48 H48C 0.9800 .
O1A C1A 1.417(5) .
C1A C2A 1.285(4) .
C1A C6A 1.522(5) .
C2A C3A 1.154(5) .
C2A C11A 1.607(4) .
C3A C4A 1.503(6) .
C3A H3A 0.9500 .
C4A C5A 1.434(6) .
C4A H4A 0.9500 .
C5A C6A 1.429(5) .
C5A H5A 0.9500 .
C6A C31A 1.600(5) .
C11A C12A 1.373(4) .
C11A C16A 1.483(5) .
C12A C13A 1.325(5) .
C12A C17A 1.533(5) .
C13A C14A 1.482(5) .
C13A H13A 0.9500 .
C14A C15A 1.357(5) .
C14A C21A 1.539(5) .
C15A C16A 1.387(6) .
C15A H15A 0.9500 .
C16A C25A 1.550(5) .
C31A C32A 1.374(4) .
C31A C36A 1.458(5) .
C32A C33A 1.309(5) .
C32A C37A 1.551(4) .
C33A C34A 1.611(5) .
C33A H33A 0.9500 .
C34A C35A 1.209(5) .
C34A C41A 1.533(5) .
C35A C36A 1.471(6) .
C35A H35A 0.9500 .
C36A C45A 1.549(4) .
C17A C19A 1.518(6) .
C17A C18A 1.544(6) .
C17A C20A 1.567(6) .
C18A H18D 0.9800 .
C18A H18E 0.9800 .
C18A H18F 0.9800 .
C19A H19D 0.9800 .
C19A H19E 0.9800 .
C19A H19F 0.9800 .
C20A H20D 0.9800 .
C20A H20E 0.9800 .
C20A H20F 0.9800 .
C21A C23A 1.523(5) .
C21A C24A 1.551(5) .
C21A C22A 1.552(6) .
C22A H22D 0.9800 .
C22A H22E 0.9800 .
C22A H22F 0.9800 .
C23A H23D 0.9800 .
C23A H23E 0.9800 .
C23A H23F 0.9800 .
C24A H24D 0.9800 .
C24A H24E 0.9800 .
C24A H24F 0.9800 .
C25A C27A 1.518(5) .
C25A C26A 1.534(6) .
C25A C28A 1.550(6) .
C26A H26D 0.9800 .
C26A H26E 0.9800 .
C26A H26F 0.9800 .
C27A H27D 0.9800 .
C27A H27E 0.9800 .
C27A H27F 0.9800 .
C28A H28D 0.9800 .
C28A H28E 0.9800 .
C28A H28F 0.9800 .
C37A C39A 1.531(6) .
C37A C40A 1.543(5) .
C37A C38A 1.547(6) .
C38A H38D 0.9800 .
C38A H38E 0.9800 .
C38A H38F 0.9800 .
C39A H39D 0.9800 .
C39A H39E 0.9800 .
C39A H39F 0.9800 .
C40A H40D 0.9800 .
C40A H40E 0.9800 .
C40A H40F 0.9800 .
C41A C43A 1.526(5) .
C41A C42A 1.544(6) .
C41A C44A 1.552(5) .
C42A H42D 0.9800 .
C42A H42E 0.9800 .
C42A H42F 0.9800 .
C43A H43D 0.9800 .
C43A H43E 0.9800 .
C43A H43F 0.9800 .
C44A H44D 0.9800 .
C44A H44E 0.9800 .
C44A H44F 0.9800 .
C45A C47A 1.521(6) .
C45A C48A 1.546(6) .
C45A C46A 1.550(6) .
C46A H46D 0.9800 .
C46A H46E 0.9800 .
C46A H46F 0.9800 .
C47A H47D 0.9800 .
C47A H47E 0.9800 .
C47A H47F 0.9800 .
C48A H48D 0.9800 .
C48A H48E 0.9800 .
C48A H48F 0.9800 .
O2 C51 1.404(4) .
C51 C52 1.294(4) .
C51 C56 1.519(4) .
C52 C53 1.148(4) .
C52 C61 1.606(4) .
C53 C54 1.509(5) .
C53 H53 0.9500 .
C54 C55 1.438(6) .
C54 H54 0.9500 .
C55 C56 1.430(5) .
C55 H55 0.9500 .
C56 C81 1.598(4) .
C61 C62 1.380(4) .
C61 C66 1.488(4) .
C62 C63 1.328(4) .
C62 C67 1.541(4) .
C63 C64 1.469(5) .
C63 H63 0.9500 .
C64 C65 1.376(5) .
C64 C71 1.539(5) .
C65 C66 1.393(5) .
C65 H65 0.9500 .
C66 C75 1.559(5) .
C81 C82 1.364(4) .
C81 C86 1.465(4) .
C82 C83 1.303(4) .
C82 C87 1.553(4) .
C83 C84 1.618(5) .
C83 H83 0.9500 .
C84 C85 1.213(5) .
C84 C91 1.528(5) .
C85 C86 1.461(5) .
C85 H85 0.9500 .
C86 C95 1.556(5) .
C67 C69 1.531(6) .
C67 C68 1.540(5) .
C67 C70 1.561(5) .
C68 H68A 0.9800 .
C68 H68B 0.9800 .
C68 H68C 0.9800 .
C69 C69 1.933(11) 2_655
C69 H69A 0.9800 .
C69 H69B 0.9800 .
C69 H69C 0.9800 .
C70 H70A 0.9800 .
C70 H70B 0.9800 .
C70 H70C 0.9800 .
C71 C73 1.528(5) .
C71 C72 1.542(5) .
C71 C74 1.554(5) .
C72 H72A 0.9800 .
C72 H72B 0.9800 .
C72 H72C 0.9800 .
C73 H73A 0.9800 .
C73 H73B 0.9800 .
C73 H73C 0.9800 .
C74 H74A 0.9800 .
C74 H74B 0.9800 .
C74 H74C 0.9800 .
C75 C77 1.518(5) .
C75 C76 1.543(6) .
C75 C78 1.564(6) .
C76 H76A 0.9800 .
C76 H76B 0.9800 .
C76 H76C 0.9800 .
C77 C28 2.028(8) 6_566
C77 H77A 0.9800 .
C77 H77B 0.9800 .
C77 H77C 0.9800 .
C78 H78A 0.9800 .
C78 H78B 0.9800 .
C78 H78C 0.9800 .
C87 C89 1.516(5) .
C87 C88 1.544(5) .
C87 C90 1.563(6) .
C88 H88A 0.9800 .
C88 H88B 0.9800 .
C88 H88C 0.9800 .
C89 H89A 0.9800 .
C89 H89B 0.9800 .
C89 H89C 0.9800 .
C90 H90A 0.9800 .
C90 H90B 0.9800 .
C90 H90C 0.9800 .
C91 C93 1.528(6) .
C91 C92 1.545(5) .
C91 C94 1.552(5) .
C92 H92A 0.9800 .
C92 H92B 0.9800 .
C92 H92C 0.9800 .
C93 H93A 0.9800 .
C93 H93B 0.9800 .
C93 H93C 0.9800 .
C94 H94A 0.9800 .
C94 H94B 0.9800 .
C94 H94C 0.9800 .
C95 C97 1.528(6) .
C95 C98 1.535(6) .
C95 C96 1.544(6) .
C96 H96A 0.9800 .
C96 H96B 0.9800 .
C96 H96C 0.9800 .
C97 H97A 0.9800 .
C97 H97B 0.9800 .
C97 H97C 0.9800 .
C98 H98A 0.9800 .
C98 H98B 0.9800 .
C98 H98C 0.9800 .
O2A C51A 1.398(4) .
C51A C52A 1.268(4) .
C51A C56A 1.542(4) .
C52A C53A 1.132(5) .
C52A C61A 1.643(4) .
C53A C54A 1.530(5) .
C53A H53A 0.9500 .
C54A C55A 1.438(6) .
C54A H54A 0.9500 .
C55A C56A 1.432(5) .
C55A H55A 0.9500 .
C56A C81A 1.595(5) .
C61A C62A 1.370(4) .
C61A C66A 1.503(4) .
C62A C63A 1.313(3) .
C62A C67A 1.543(4) .
C63A C64A 1.485(5) .
C63A H63A 0.9500 .
C64A C65A 1.351(5) .
C64A C71A 1.533(5) .
C65A C66A 1.394(6) .
C65A H65A 0.9500 .
C66A C75A 1.549(5) .
C81A C82A 1.374(4) .
C81A C86A 1.451(5) .
C82A C83A 1.308(5) .
C82A C87A 1.552(5) .
C83A C84A 1.608(5) .
C83A H83A 0.9500 .
C84A C85A 1.217(5) .
C84A C91A 1.525(5) .
C85A C86A 1.465(6) .
C85A H85A 0.9500 .
C86A C95A 1.561(4) .
C67A C69A 1.520(5) .
C67A C68A 1.538(6) .
C67A C70A 1.553(6) .
C68A H68D 0.9800 .
C68A H68E 0.9800 .
C68A H68F 0.9800 .
C69A H69D 0.9800 .
C69A H69E 0.9800 .
C69A H69F 0.9800 .
C70A H70D 0.9800 .
C70A H70E 0.9800 .
C70A H70F 0.9800 .
C71A C73A 1.521(6) .
C71A C74A 1.547(5) .
C71A C72A 1.548(6) .
C72A H72D 0.9800 .
C72A H72E 0.9800 .
C72A H72F 0.9800 .
C73A H73D 0.9800 .
C73A H73E 0.9800 .
C73A H73F 0.9800 .
C74A H74D 0.9800 .
C74A H74E 0.9800 .
C74A H74F 0.9800 .
C75A C77A 1.529(6) .
C75A C76A 1.540(5) .
C75A C78A 1.553(6) .
C76A H76D 0.9800 .
C76A H76E 0.9800 .
C76A H76F 0.9800 .
C77A H77D 0.9800 .
C77A H77E 0.9800 .
C77A H77F 0.9800 .
C78A H78D 0.9800 .
C78A H78E 0.9800 .
C78A H78F 0.9800 .
C87A C89A 1.526(6) .
C87A C88A 1.533(5) .
C87A C90A 1.558(6) .
C88A H88D 0.9800 .
C88A H88E 0.9800 .
C88A H88F 0.9800 .
C89A H89D 0.9800 .
C89A H89E 0.9800 .
C89A H89F 0.9800 .
C90A H90D 0.9800 .
C90A H90E 0.9800 .
C90A H90F 0.9800 .
C91A C93A 1.519(6) .
C91A C92A 1.536(6) .
C91A C94A 1.565(6) .
C92A H92D 0.9800 .
C92A H92E 0.9800 .
C92A H92F 0.9800 .
C93A H93D 0.9800 .
C93A H93E 0.9800 .
C93A H93F 0.9800 .
C94A H94D 0.9800 .
C94A H94E 0.9800 .
C94A H94F 0.9800 .
C95A C97A 1.517(6) .
C95A C96A 1.540(6) .
C95A C98A 1.550(6) .
C96A H96D 0.9800 .
C96A H96E 0.9800 .
C96A H96F 0.9800 .
C97A H97D 0.9800 .
C97A H97E 0.9800 .
C97A H97F 0.9800 .
C98A H98D 0.9800 .
C98A H98E 0.9800 .
C98A H98F 0.9800 .
W2 O12 1.650(4) .
W2 O11 1.927(4) .
W2 Cl7 2.244(3) .
W2 Cl8 2.295(3) .
W2 Cl6 2.316(2) .
W2 Cl5 2.367(3) .
O11 C101 1.406(5) .
C101 C102 1.302(4) .
C101 C106 1.514(5) .
C102 C103 1.145(5) .
C102 C111 1.598(4) .
C103 C104 1.515(6) .
C103 H103 0.9500 .
C104 C105 1.436(6) .
C104 H104 0.9500 .
C105 C106 1.419(5) .
C105 H105 0.9500 .
C106 C131 1.597(5) .
C111 C112 1.366(4) .
C111 C116 1.498(5) .
C112 C113 1.326(5) .
C112 C117 1.539(5) .
C113 C114 1.476(5) .
C113 H113 0.9500 .
C114 C115 1.364(5) .
C114 C121 1.537(5) .
C115 C116 1.395(5) .
C115 H115 0.9500 .
C116 C125 1.554(5) .
C131 C132 1.370(4) .
C131 C136 1.457(5) .
C132 C133 1.308(5) .
C132 C137 1.550(5) .
C133 C134 1.603(5) .
C133 H133 0.9500 .
C134 C135 1.209(5) .
C134 C141 1.526(5) .
C135 C136 1.465(6) .
C135 H135 0.9500 .
C136 C145 1.555(5) .
C117 C119 1.519(6) .
C117 C118 1.547(5) .
C117 C120 1.560(6) .
C118 H11A 0.9800 .
C118 H11B 0.9800 .
C118 H11C 0.9800 .
C119 H11D 0.9800 .
C119 H11E 0.9800 .
C119 H11F 0.9800 .
C120 H12D 0.9800 .
C120 H12E 0.9800 .
C120 H12F 0.9800 .
C121 C123 1.520(5) .
C121 C122 1.545(6) .
C121 C124 1.561(5) .
C122 H12G 0.9800 .
C122 H12H 0.9800 .
C122 H12I 0.9800 .
C123 H12J 0.9800 .
C123 H12K 0.9800 .
C123 H12L 0.9800 .
C124 H12M 0.9800 .
C124 H12N 0.9800 .
C124 H12O 0.9800 .
C125 C127 1.521(6) .
C125 C126 1.532(6) .
C125 C128 1.551(6) .
C126 H12P 0.9800 .
C126 H12Q 0.9800 .
C126 H12R 0.9800 .
C127 H12S 0.9800 .
C127 H12T 0.9800 .
C127 H12U 0.9800 .
C128 H12V 0.9800 .
C128 H12W 0.9800 .
C128 H12X 0.9800 .
C137 C139 1.535(6) .
C137 C138 1.534(5) .
C137 C140 1.556(6) .
C138 H13C 0.9800 .
C138 H13D 0.9800 .
C138 H13E 0.9800 .
C139 H13F 0.9800 .
C139 H13G 0.9800 .
C139 H13H 0.9800 .
C140 H14A 0.9800 .
C140 H14B 0.9800 .
C140 H14C 0.9800 .
C141 C143 1.523(5) .
C141 C144 1.550(6) .
C141 C142 1.553(6) .
C142 H14D 0.9800 .
C142 H14E 0.9800 .
C142 H14F 0.9800 .
C143 H14G 0.9800 .
C143 H14H 0.9800 .
C143 H14I 0.9800 .
C144 H14J 0.9800 .
C144 H14K 0.9800 .
C144 H14L 0.9800 .
C145 C147 1.527(6) .
C145 C146 1.541(5) .
C145 C148 1.553(6) .
C146 H14M 0.9800 .
C146 H14N 0.9800 .
C146 H14O 0.9800 .
C147 H14P 0.9800 .
C147 H14Q 0.9800 .
C147 H14R 0.9800 .
C148 H14S 0.9800 .
C148 H14T 0.9800 .
C148 H14U 0.9800 .
W2A O11A 1.802(5) .
W2A O12A 2.110(6) .
W2A Cl6A 2.271(4) .
W2A Cl8A 2.327(4) .
W2A Cl7A 2.338(4) .
W2A Cl5A 2.341(4) .
Cl6A C76B 2.195(9) .
O11A C01A 1.408(6) .
C01A C02A 1.299(4) .
C01A C06A 1.519(5) .
C02A C03A 1.136(5) .
C02A C11B 1.605(4) .
C03A C04A 1.515(6) .
C03A H03A 0.9500 .
C04A C05A 1.438(6) .
C04A H04A 0.9500 .
C05A C06A 1.424(6) .
C05A H05A 0.9500 .
C06A C31B 1.598(5) .
C11B C12B 1.369(4) .
C11B C16B 1.489(4) .
C12B C13B 1.324(4) .
C12B C17B 1.539(5) .
C13B C14B 1.482(5) .
C13B H13B 0.9500 .
C14B C15B 1.351(6) .
C14B C21B 1.538(5) .
C15B C16B 1.392(6) .
C15B H15B 0.9500 .
C16B C25B 1.549(5) .
C31B C32B 1.369(5) .
C31B C36B 1.464(5) .
C32B C33B 1.296(5) .
C32B C37B 1.556(5) .
C33B C34B 1.620(5) .
C33B H33B 0.9500 .
C34B C35B 1.211(6) .
C34B C41B 1.529(5) .
C35B C36B 1.468(6) .
C35B H35B 0.9500 .
C36B C45B 1.558(5) .
C17B C19B 1.519(6) .
C17B C18B 1.543(6) .
C17B C20B 1.557(6) .
C18B H18G 0.9800 .
C18B H18H 0.9800 .
C18B H18I 0.9800 .
C19B H19G 0.9800 .
C19B H19H 0.9800 .
C19B H19I 0.9800 .
C20B H20G 0.9800 .
C20B H20H 0.9800 .
C20B H20I 0.9800 .
C21B C23B 1.525(6) .
C21B C22B 1.542(6) .
C21B C24B 1.552(6) .
C22B H22G 0.9800 .
C22B H22H 0.9800 .
C22B H22I 0.9800 .
C23B H23G 0.9800 .
C23B H23H 0.9800 .
C23B H23I 0.9800 .
C24B H24J 0.9800 .
C24B H24K 0.9800 .
C24B H24L 0.9800 .
C25B C27B 1.517(6) .
C25B C26B 1.538(6) .
C25B C28B 1.564(6) .
C26B H26M 0.9800 .
C26B H26N 0.9800 .
C26B H26O 0.9800 .
C27B H27G 0.9800 .
C27B H27H 0.9800 .
C27B H27I 0.9800 .
C28B H28G 0.9800 .
C28B H28H 0.9800 .
C28B H28I 0.9800 .
C37B C39B 1.519(6) .
C37B C38B 1.544(5) .
C37B C40B 1.554(6) .
C38B H38G 0.9800 .
C38B H38H 0.9800 .
C38B H38I 0.9800 .
C39B H39G 0.9800 .
C39B H39H 0.9800 .
C39B H39I 0.9800 .
C40B H40G 0.9800 .
C40B H40H 0.9800 .
C40B H40I 0.9800 .
C41B C43B 1.530(6) .
C41B C44B 1.551(6) .
C41B C42B 1.551(6) .
C42B H42G 0.9800 .
C42B H42H 0.9800 .
C42B H42I 0.9800 .
C43B H43G 0.9800 .
C43B H43H 0.9800 .
C43B H43I 0.9800 .
C44B H44G 0.9800 .
C44B H44H 0.9800 .
C44B H44I 0.9800 .
C45B C47B 1.528(6) .
C45B C46B 1.543(6) .
C45B C48B 1.547(6) .
C46B H46G 0.9800 .
C46B H46H 0.9800 .
C46B H46I 0.9800 .
C47B H47G 0.9800 .
C47B H47H 0.9800 .
C47B H47I 0.9800 .
C48B H48G 0.9800 .
C48B H48H 0.9800 .
C48B H48I 0.9800 .
O12 C151 1.422(5) .
C151 C152 1.299(5) .
C151 C156 1.527(5) .
C152 C153 1.150(5) .
C152 C161 1.603(4) .
C153 C154 1.504(6) .
C153 H153 0.9500 .
C154 C155 1.433(7) .
C154 H154 0.9500 .
C155 C156 1.422(5) .
C155 H155 0.9500 .
C156 C181 1.598(4) .
C161 C162 1.379(4) .
C161 C166 1.487(5) .
C162 C163 1.323(5) .
C162 C167 1.540(5) .
C163 C164 1.467(5) .
C163 H163 0.9500 .
C164 C165 1.365(5) .
C164 C171 1.543(5) .
C165 C166 1.392(6) .
C165 H165 0.9500 .
C166 C175 1.550(5) .
C181 C182 1.364(3) .
C181 C186 1.459(4) .
C182 C183 1.287(2) .
C182 C187 1.561(4) .
C183 C184 1.612(4) .
C183 H183 0.9500 .
C184 C185 1.212(5) .
C184 C191 1.528(5) .
C185 C186 1.467(5) .
C185 H185 0.9500 .
C186 C195 1.556(5) .
C167 C169 1.514(6) .
C167 C170 1.555(6) .
C167 C168 1.558(6) .
C168 H16A 0.9800 .
C168 H16B 0.9800 .
C168 H16C 0.9800 .
C169 H16D 0.9800 .
C169 H16E 0.9800 .
C169 H16F 0.9800 .
C170 H17A 0.9800 .
C170 H17B 0.9800 .
C170 H17C 0.9800 .
C171 C173 1.528(6) .
C171 C174 1.544(6) .
C171 C172 1.547(6) .
C172 H17D 0.9800 .
C172 H17E 0.9800 .
C172 H17F 0.9800 .
C173 H17G 0.9800 .
C173 H17H 0.9800 .
C173 H17I 0.9800 .
C174 H17J 0.9800 .
C174 H17K 0.9800 .
C174 H17L 0.9800 .
C175 C177 1.524(6) .
C175 C176 1.540(6) .
C175 C178 1.554(6) .
C176 H17M 0.9800 .
C176 H17N 0.9800 .
C176 H17O 0.9800 .
C177 H17P 0.9800 .
C177 H17Q 0.9800 .
C177 H17R 0.9800 .
C178 H17S 0.9800 .
C178 H17T 0.9800 .
C178 H17U 0.9800 .
C187 C189 1.529(5) .
C187 C188 1.533(6) .
C187 C190 1.548(6) .
C188 H18J 0.9800 .
C188 H18K 0.9800 .
C188 H18L 0.9800 .
C189 H18M 0.9800 .
C189 H18N 0.9800 .
C189 H18O 0.9800 .
C190 H19J 0.9800 .
C190 H19K 0.9800 .
C190 H19L 0.9800 .
C191 C193 1.521(6) .
C191 C192 1.545(6) .
C191 C194 1.561(6) .
C192 H19M 0.9800 .
C192 H19N 0.9800 .
C192 H19O 0.9800 .
C193 H19P 0.9800 .
C193 H19Q 0.9800 .
C193 H19R 0.9800 .
C194 H19S 0.9800 .
C194 H19T 0.9800 .
C194 H19U 0.9800 .
C195 C196 1.536(6) .
C195 C197 1.539(6) .
C195 C198 1.546(6) .
C196 H19V 0.9800 .
C196 H19W 0.9800 .
C196 H19X 0.9800 .
C197 H19Y 0.9800 .
C197 H19Z 0.9800 .
C197 H19" 0.9800 .
C198 H19' 0.9800 .
C198 H19+ 0.9800 .
C198 H198 0.9800 .
O12A C51B 1.409(6) .
C51B C52B 1.297(4) .
C51B C56B 1.536(5) .
C52B C53B 1.141(5) .
C52B C61B 1.607(4) .
C53B C54B 1.512(6) .
C53B H53B 0.9500 .
C54B C55B 1.439(7) .
C54B H54B 0.9500 .
C55B C56B 1.413(5) .
C55B H55B 0.9500 .
C56B C81B 1.598(4) .
C61B C62B 1.376(4) .
C61B C66B 1.490(5) .
C62B C63B 1.326(5) .
C62B C67B 1.540(5) .
C63B C64B 1.480(5) .
C63B H63B 0.9500 .
C64B C65B 1.358(6) .
C64B C71B 1.541(5) .
C65B C66B 1.388(6) .
C65B H65B 0.9500 .
C66B C75B 1.551(5) .
C81B C82B 1.367(4) .
C81B C86B 1.458(5) .
C82B C83B 1.289(3) .
C82B C87B 1.558(4) .
C83B C84B 1.620(5) .
C83B H83B 0.9500 .
C84B C85B 1.212(5) .
C84B C91B 1.530(5) .
C85B C86B 1.464(6) .
C85B H85B 0.9500 .
C86B C95B 1.551(5) .
C67B C69B 1.523(6) .
C67B C68B 1.544(6) .
C67B C70B 1.557(6) .
C68B H69G 0.9800 .
C68B H69H 0.9800 .
C68B H69I 0.9800 .
C69B H69J 0.9800 .
C69B H69K 0.9800 .
C69B H69L 0.9800 .
C70B H70G 0.9800 .
C70B H70H 0.9800 .
C70B H70I 0.9800 .
C71B C73B 1.520(6) .
C71B C74B 1.550(6) .
C71B C72B 1.555(6) .
C72B H72G 0.9800 .
C72B H72H 0.9800 .
C72B H72I 0.9800 .
C73B H73G 0.9800 .
C73B H73H 0.9800 .
C73B H73I 0.9800 .
C74B H74G 0.9800 .
C74B H74H 0.9800 .
C74B H74I 0.9800 .
C75B C77B 1.529(6) .
C75B C76B 1.541(6) .
C75B C78B 1.546(6) .
C76B H76G 0.9800 .
C76B H76H 0.9800 .
C76B H76I 0.9800 .
C77B H77G 0.9800 .
C77B H77H 0.9800 .
C77B H77I 0.9800 .
C78B H78G 0.9800 .
C78B H78H 0.9800 .
C78B H78I 0.9800 .
C87B C89B 1.512(6) .
C87B C88B 1.542(6) .
C87B C90B 1.561(6) .
C88B H88G 0.9800 .
C88B H88H 0.9800 .
C88B H88I 0.9800 .
C89B H89G 0.9800 .
C89B H89H 0.9800 .
C89B H89I 0.9800 .
C90B H90G 0.9800 .
C90B H90H 0.9800 .
C90B H90I 0.9800 .
C91B C93B 1.517(6) .
C91B C92B 1.546(6) .
C91B C94B 1.560(5) .
C92B H92G 0.9800 .
C92B H92H 0.9800 .
C92B H92I 0.9800 .
C93B H93G 0.9800 .
C93B H93H 0.9800 .
C93B H93I 0.9800 .
C94B H94G 0.9800 .
C94B H94H 0.9800 .
C94B H94I 0.9800 .
C95B C97B 1.516(6) .
C95B C96B 1.543(6) .
C95B C98B 1.558(5) .
C96B H96G 0.9800 .
C96B H96H 0.9800 .
C96B H96I 0.9800 .
C97B H97G 0.9800 .
C97B H97H 0.9800 .
C97B H97I 0.9800 .
C98B H98G 0.9800 .
C98B H98H 0.9800 .
C98B H98I 0.9800 .
